data_7133950
loop_
_publ_author_name
'Lee, Seungwon'
'Lee, Byeung Ju'
'Song, Geunmoo'
'Jeong, Kyu-Sung'

_publ_section_title
;
 Helical aromatic foldamers with tubular cavities capable of accommodating
 multiple halide ions.
;
_journal_issue 95
_journal_name_full 'Chemical communications (Cambridge, England)'
_journal_page_first 14081
_journal_page_last 14084
_journal_paper_doi 10.1039/d4cc05474a
_journal_volume 60
_journal_year 2024
_chemical_formula_moiety '8(I), C258 H121 N22, H2 O'
_chemical_formula_sum 'C258 H123 I8 N22 O'
_chemical_formula_weight 4561.98
_space_group_crystal_system triclinic
_space_group_IT_number 2
_space_group_name_Hall '-P 1'
_space_group_name_H-M_alt 'P -1'
_atom_sites_solution_hydrogens mixed
_atom_sites_solution_primary dual
_audit_creation_date 2024-09-26
_audit_creation_method
;
Olex2 1.5
(compiled 2024.02.16 svn.r378c4104 for OlexSys, GUI svn.r6928)
;
_audit_update_record
;
2024-10-09 deposited with the CCDC.	2024-11-06 downloaded from the CCDC.
;
_cell_angle_alpha 104.05(3)
_cell_angle_beta 103.30(3)
_cell_angle_gamma 116.80(3)
_cell_formula_units_Z 2
_cell_length_a 25.200(5)
_cell_length_b 25.207(5)
_cell_length_c 29.256(6)
_cell_measurement_reflns_used 179924
_cell_measurement_temperature 100
_cell_measurement_theta_max 33.749
_cell_measurement_theta_min 0.458
_cell_volume 14803(9)
_computing_cell_refinement 'HKL3000sm (Otwinowski & Minor, 1997)'
_computing_data_collection 'PAL BL2D-SMDC Program (Shin et. al, 2016)'
_computing_data_reduction 'HKL3000sm (Otwinowski & Minor, 1997)'
_computing_molecular_graphics 'Olex2 1.5 (Dolomanov et al., 2009)'
_computing_publication_material 'Olex2 1.5 (Dolomanov et al., 2009)'
_computing_structure_refinement 'SHELXL 2019/3 (Sheldrick, 2015)'
_computing_structure_solution 'SHELXT  (Sheldrick, 2015)'
_diffrn_ambient_temperature 100
_diffrn_measured_fraction_theta_full 0.909
_diffrn_measured_fraction_theta_max 0.909
_diffrn_measurement_device_type 'Rayonix MX225HS CCD area detector'
_diffrn_measurement_method 'omega scan'
_diffrn_radiation_type synchrotron
_diffrn_radiation_wavelength 0.800000
_diffrn_reflns_av_R_equivalents 0.2634
_diffrn_reflns_av_unetI/netI 0.5391
_diffrn_reflns_Laue_measured_fraction_full 0.909
_diffrn_reflns_Laue_measured_fraction_max 0.909
_diffrn_reflns_limit_h_max 29
_diffrn_reflns_limit_h_min -29
_diffrn_reflns_limit_k_max 29
_diffrn_reflns_limit_k_min -29
_diffrn_reflns_limit_l_max 34
_diffrn_reflns_limit_l_min -34
_diffrn_reflns_number 88769
_diffrn_reflns_point_group_measured_fraction_full 0.909
_diffrn_reflns_point_group_measured_fraction_max 0.909
_diffrn_reflns_theta_full 28.000
_diffrn_reflns_theta_max 28.000
_diffrn_reflns_theta_min 1.111
_diffrn_source 'PLSII 2D bending magnet'
_exptl_absorpt_coefficient_mu 1.215
_exptl_absorpt_correction_T_max 1.000
_exptl_absorpt_correction_T_min 0.589
_exptl_absorpt_correction_type empirical
_exptl_absorpt_process_details 'HKL3000sm Scalepack(Otwinowski et.al,2003)'
_exptl_crystal_colour Orange
_exptl_crystal_density_diffrn 1.024
_exptl_crystal_description needle
_exptl_crystal_F_000 4514
_exptl_crystal_size_max 0.15
_exptl_crystal_size_mid 0.02
_exptl_crystal_size_min 0.02
_refine_diff_density_max 0.630
_refine_diff_density_min -0.821
_refine_diff_density_rms 0.100
_refine_ls_extinction_method none
_refine_ls_goodness_of_fit_ref 0.694
_refine_ls_hydrogen_treatment mixed
_refine_ls_matrix_type full
_refine_ls_number_parameters 2030
_refine_ls_number_reflns 45583
_refine_ls_number_restraints 1838
_refine_ls_restrained_S_all 0.697
_refine_ls_R_factor_all 0.3728
_refine_ls_R_factor_gt 0.1292
_refine_ls_shift/su_max 0.001
_refine_ls_shift/su_mean 0.000
_refine_ls_structure_factor_coef Fsqd
_refine_ls_weighting_details 'w=1/[\s^2^(Fo^2^)+(0.1961P)^2^] where P=(Fo^2^+2Fc^2^)/3'
_refine_ls_weighting_scheme calc
_refine_ls_wR_factor_gt 0.3323
_refine_ls_wR_factor_ref 0.4456
_reflns_Friedel_coverage 0.000
_reflns_number_gt 5193
_reflns_number_total 45583
_reflns_threshold_expression 'I > 2\s(I)'
_cod_data_source_file d4cc05474a2.cif
_cod_data_source_block lsw15x_a
_cod_depositor_comments 'Adding full bibliography for 7133949--7133951.cif.'
_cod_original_cell_volume 14802(7)
_cod_database_code 7133950
_shelx_shelxl_version_number 2019/3
_shelx_space_group_comment
;
The symmetry employed for this shelxl refinement is uniquely defined
by the following loop, which should always be used as a source of
symmetry information in preference to the above space-group names.
They are only intended as comments.
;
_olex2_refinement_description
;
1. Restrained distances
 O1-H1B
 0.845 with sigma of 0.02
 C220-C183
 1.4 with sigma of 0.002
 C185-C221
 1.43 with sigma of 0.002
 C2-N3
 1.38 with sigma of 0.002
 C228-C226
 2.54 with sigma of 0.002
 C226-C227
 2.54 with sigma of 0.002
 C197-C142
 2.4 with sigma of 0.002
 H1A-O1
 0.845 with sigma of 0.02
 C225-C226
 1.55 with sigma of 0.002
 C197-C141
 1.43 with sigma of 0.002
 C210-C209
 1.1 with sigma of 0.002
 C164-C209
 1.42 with sigma of 0.002
 C81-C214
 1.45 with sigma of 0.002
 C210-C61
 1.42 with sigma of 0.002
 N63-C64
 1.38 with sigma of 0.002
 N46-C47
 1.38 with sigma of 0.002
 C82-N83
 1.38 with sigma of 0.002
 C97-C96
 1.45 with sigma of 0.002
 C62-N63
 1.38 with sigma of 0.002
 C53-C52
 1.45 with sigma of 0.002
 C76-N63
 2.29 with sigma of 0.002
 N83-C97
 2.29 with sigma of 0.002
 C77-N63
 2.29 with sigma of 0.002
 N46-C52
 2.29 with sigma of 0.002
 H1A-H1B
 1.35 with sigma of 0.008
 C48-C207
 1.43 with sigma of 0.002
 C245-C50
 1.55 with sigma of 0.002
 C257-C99
 1.55 with sigma of 0.002
 C99-C260
 2.54 with sigma of 0.002
 C259-C99
 2.54 with sigma of 0.002
 C258-C99
 2.54 with sigma of 0.002
 C264-C261
 1.55 with sigma of 0.002
 C88-C215
 1.45 with sigma of 0.002
 C261-C263
 1.55 with sigma of 0.002
 C263-C262
 2.45 with sigma of 0.002
 C264-C262
 2.45 with sigma of 0.002
 C264-C263
 2.45 with sigma of 0.002
 C65-N66
 1.38 with sigma of 0.002
 N66-C67
 1.38 with sigma of 0.002
 N66-C72
 2.29 with sigma of 0.002
 C73-N66
 2.29 with sigma of 0.002
 C275-C273
 1.55 with sigma of 0.002
 C80-C249
 2.55 with sigma of 0.002
 C70-C253
 1.55 with sigma of 0.002
 C249-C78
 2.55 with sigma of 0.002
 C262-C261
 1.55 with sigma of 0.002
 C30-C237
 1.55 with sigma of 0.002
 C79-C249
 1.55 with sigma of 0.002
 C274-C275
 2.45 with sigma of 0.002
 C251-C249
 1.55 with sigma of 0.002
 C275-C276
 2.45 with sigma of 0.002
 C237-C238
 1.55 with sigma of 0.002
 C252-C249
 1.55 with sigma of 0.002
 C254-C253
 1.55 with sigma of 0.002
 C249-C250
 1.55 with sigma of 0.002
 C253-C255
 1.55 with sigma of 0.002
 C237-C239
 1.55 with sigma of 0.002
 C253-C256
 1.55 with sigma of 0.002
 C237-C240
 1.55 with sigma of 0.002
 C17-C16
 1.45 with sigma of 0.002
 N3-C17
 2.29 with sigma of 0.002
 C1-C198
 1.43 with sigma of 0.002
 N3-C4
 1.38 with sigma of 0.002
 C5-N6
 1.38 with sigma of 0.002
 N6-C7
 1.38 with sigma of 0.002
 C24-N23
 1.38 with sigma of 0.002
 N23-C22
 1.38 with sigma of 0.002
 C25-N26
 1.38 with sigma of 0.002
 N26-C27
 1.38 with sigma of 0.002
 N43-C42
 1.38 with sigma of 0.002
 N43-C44
 1.38 with sigma of 0.002
 C45-N46
 1.38 with sigma of 0.002
 N83-C84
 1.38 with sigma of 0.002
 N86-C85
 1.38 with sigma of 0.002
 N86-C87
 1.38 with sigma of 0.002
 C102-N103
 1.38 with sigma of 0.002
 N103-C104
 1.38 with sigma of 0.002
 C105-N106
 1.38 with sigma of 0.002
 N106-C107
 1.38 with sigma of 0.002
 C122-N123
 1.38 with sigma of 0.002
 C124-N123
 1.38 with sigma of 0.002
 C125-N126
 1.38 with sigma of 0.002
 N126-C127
 1.38 with sigma of 0.002
 C13-C12
 1.45 with sigma of 0.002
 C32-C33
 1.45 with sigma of 0.002
 C36-C37
 1.45 with sigma of 0.002
 C57-C56
 1.45 with sigma of 0.002
 C77-C76
 1.45 with sigma of 0.002
 C73-C72
 1.45 with sigma of 0.002
 C93-C92
 1.45 with sigma of 0.002
 C117-C116
 1.45 with sigma of 0.002
 C113-C112
 1.45 with sigma of 0.002
 C137-C136
 1.45 with sigma of 0.002
 C133-C132
 1.45 with sigma of 0.002
 N6-C13
 2.29 with sigma of 0.002
 N6-C12
 2.29 with sigma of 0.002
 N3-C16
 2.29 with sigma of 0.002
 N26-C32
 2.29 with sigma of 0.002
 C53-N46
 2.29 with sigma of 0.002
 N83-C96
 2.29 with sigma of 0.002
 C133-N126
 2.29 with sigma of 0.002
 C132-N126
 2.29 with sigma of 0.002
 C136-N123
 2.29 with sigma of 0.002
 C137-N123
 2.29 with sigma of 0.002
 C28-C203
 1.43 with sigma of 0.002
 C155-C204
 1.43 with sigma of 0.002
 C206-C41
 1.43 with sigma of 0.002
 C208-C162
 1.43 with sigma of 0.002
 C216-C176
 1.43 with sigma of 0.002
 C178-C217
 1.43 with sigma of 0.002
 C218-C101
 1.43 with sigma of 0.002
 C108-C219
 1.43 with sigma of 0.002
 C222-C121
 1.43 with sigma of 0.002
 C190-C224
 1.43 with sigma of 0.002
 C223-C128
 1.43 with sigma of 0.002
 C8-C199
 1.43 with sigma of 0.002
 C200-C148
 1.43 with sigma of 0.002
 C150-C201
 1.43 with sigma of 0.002
 C202-C21
 1.43 with sigma of 0.002
 C241-C59
 1.55 with sigma of 0.002
 C19-C225
 1.55 with sigma of 0.002
 C10-C229
 1.55 with sigma of 0.002
 C265-C119
 1.55 with sigma of 0.002
 N86-C92
 2.29 with sigma of 0.002
 N106-C113
 2.29 with sigma of 0.002
 C112-N106
 2.29 with sigma of 0.002
 C224-C191
 2.45 with sigma of 0.002
 C273-C139
 1.55 with sigma of 0.002
 C276-C273
 1.55 with sigma of 0.002
 C273-C274
 1.55 with sigma of 0.002
 C277-C130
 1.55 with sigma of 0.002
 C257-C258
 1.55 with sigma of 0.002
 N173-C175
 1.47 with sigma of 0.002
 C229-C230
 1.55 with sigma of 0.002
 C231-C229
 1.55 with sigma of 0.002
 C232-C229
 1.55 with sigma of 0.002
 C225-C228
 1.55 with sigma of 0.002
 C277-C278
 1.55 with sigma of 0.002
 C257-C260
 1.55 with sigma of 0.002
 C241-C243
 1.55 with sigma of 0.002
 C241-C244
 1.55 with sigma of 0.002
 C245-C247
 1.55 with sigma of 0.002
 C245-C248
 1.55 with sigma of 0.002
 C245-C246
 1.55 with sigma of 0.002
 C231-C232
 2.46 with sigma of 0.002
 C231-C230
 2.46 with sigma of 0.002
 C230-C232
 2.46 with sigma of 0.002
 C244-C243
 2.46 with sigma of 0.002
 C242-C244
 2.46 with sigma of 0.002
 C243-C242
 2.46 with sigma of 0.002
 C277-C279
 1.55 with sigma of 0.002
 C277-C280
 1.55 with sigma of 0.002
 C278-C280
 2.45 with sigma of 0.002
 C278-C279
 2.45 with sigma of 0.002
 C280-C279
 2.45 with sigma of 0.002
 C277-C129
 2.55 with sigma of 0.002
 C277-C131
 2.55 with sigma of 0.002
 C265-C267
 1.55 with sigma of 0.002
 C265-C266
 1.55 with sigma of 0.002
 C265-C268
 1.55 with sigma of 0.002
 C118-C265
 2.55 with sigma of 0.002
 C265-C120
 2.55 with sigma of 0.002
 C267-C266
 2.45 with sigma of 0.002
 C267-C268
 2.45 with sigma of 0.002
 C266-C268
 2.45 with sigma of 0.002
 C254-C255
 2.45 with sigma of 0.002
 C254-C256
 2.45 with sigma of 0.002
 C255-C256
 2.45 with sigma of 0.002
 C239-C238
 2.45 with sigma of 0.002
 C238-C240
 2.45 with sigma of 0.002
 C239-C240
 2.45 with sigma of 0.002
 C110-C269
 1.55 with sigma of 0.002
 C270-C269
 1.55 with sigma of 0.002
 C272-C269
 1.55 with sigma of 0.002
 C271-C269
 1.55 with sigma of 0.002
 C272-C270
 2.54 with sigma of 0.002
 C270-C271
 2.54 with sigma of 0.002
 C271-C272
 2.54 with sigma of 0.002
 C228-C227
 2.54 with sigma of 0.002
 C225-C227
 1.55 with sigma of 0.002
 C225-C18
 2.55 with sigma of 0.002
 C225-C20
 2.55 with sigma of 0.002
 C234-C236
 2.45 with sigma of 0.002
 C235-C234
 2.45 with sigma of 0.002
 C235-C236
 2.45 with sigma of 0.002
 C250-C252
 2.45 with sigma of 0.002
 C251-C252
 2.45 with sigma of 0.002
 C251-C250
 2.45 with sigma of 0.002
 C274-C276
 2.45 with sigma of 0.002
 C257-C259
 1.55 with sigma of 0.002
 C261-C90
 1.54 with sigma of 0.002
 C91-C261
 2.55 with sigma of 0.002
 C89-C261
 2.55 with sigma of 0.002
 C259-C257
 1.55 with sigma of 0.002
 C241-C242
 1.55 with sigma of 0.002
 C39-C233
 1.55 with sigma of 0.002
 C233-C236
 1.55 with sigma of 0.002
 C233-C235
 1.55 with sigma of 0.002
 C233-C234
 1.55 with sigma of 0.002
 C236-C235
 2.45 with sigma of 0.002
 C236-C234
 2.45 with sigma of 0.002
 C234-C235
 2.45 with sigma of 0.002
 C38-C233
 2.55 with sigma of 0.002
 C40-C233
 2.55 with sigma of 0.002
 C154-N152
 1.47 with sigma of 0.002
 N43-C57
 2.29 with sigma of 0.002
 N43-C56
 2.29 with sigma of 0.002
 C212-C169
 1.45 with sigma of 0.002
 C171-C213
 1.45 with sigma of 0.002
 C70-C255
 2.51 with sigma of 0.002
 C70-C256
 2.51 with sigma of 0.002
 C70-C254
 2.51 with sigma of 0.002
 C253-C67
 4.33 with sigma of 0.002
 N192-C196
 1.45 with sigma of 0.002
 C196-C193
 2.4 with sigma of 0.002
 C144-C147
 2.4 with sigma of 0.002
 N143-C147
 1.46 with sigma of 0.002
2. Restrained planarity
 N86, C87, C92, C93, C85, N83, C84, C96, C95, C94, C97, C82
 with sigma of 0.01
3. Rigid bond restraints
 C188, C183, C220, C219
 with sigma for 1-2 distances of 0.001 and sigma for 1-3 distances of 0.001
 C1, C198, C197, C141, C142, N143, C144, C145, C146
 with sigma for 1-2 distances of 0.001 and sigma for 1-3 distances of 0.001
 N159, C160, C155, C156, C157, C158
 with sigma for 1-2 distances of 0.001 and sigma for 1-3 distances of 0.001
 C240, C238, C237, C239
 with sigma for 1-2 distances of 0.001 and sigma for 1-3 distances of 0.001
 C18, C19, C20, C1, C17, C2
 with sigma for 1-2 distances of 0.001 and sigma for 1-3 distances of 0.001
 C279, C278, C277, C280
 with sigma for 1-2 distances of 0.001 and sigma for 1-3 distances of 0.001
 C265, C267, C268, C266, C119, C118, C120
 with sigma for 1-2 distances of 0.001 and sigma for 1-3 distances of 0.001
 C253, C254, C255, C256
 with sigma for 1-2 distances of 0.001 and sigma for 1-3 distances of 0.001
 C249, C251, C252, C250
 with sigma for 1-2 distances of 0.001 and sigma for 1-3 distances of 0.001
 C255, C253, C254, C256
 with sigma for 1-2 distances of 0.001 and sigma for 1-3 distances of 0.001
 C233, C234, C235, C236
 with sigma for 1-2 distances of 0.001 and sigma for 1-3 distances of 0.001
 C182, N180, C181, C176, C177, C178, C179
 with sigma for 1-2 distances of 0.001 and sigma for 1-3 distances of 0.001
 C273, C275, C276, C274
 with sigma for 1-2 distances of 0.001 and sigma for 1-3 distances of 0.001
 C232, C229, C231, C230
 with sigma for 1-2 distances of 0.001 and sigma for 1-3 distances of 0.001
 C226, C225, C19, C18, C17, C20
 with sigma for 1-2 distances of 0.001 and sigma for 1-3 distances of 0.001
4. Uiso/Uaniso restraints and constraints
C219 \\sim C220: within 1.7A with sigma of 0.04 and sigma for terminal atoms of
0.08 within 1.7A
N159 \\sim C160 \\sim C155 \\sim C156 \\sim C157 \\sim C158: within 1.7A with
sigma of 0.004 and sigma for terminal atoms of 0.008 within 1.7A
C237 \\sim C239 \\sim C240 \\sim C238: within 1.7A with sigma of 0.004 and
sigma for terminal atoms of 0.008 within 1.7A
C253 \\sim C255 \\sim C254 \\sim C256: within 1.7A with sigma of 0.004 and
sigma for terminal atoms of 0.008 within 1.7A
C233 \\sim C234 \\sim C235 \\sim C236: within 1.7A with sigma of 0.004 and
sigma for terminal atoms of 0.008 within 1.7A
C177 \\sim C176 \\sim C181 \\sim C178 \\sim C179 \\sim N180 \\sim C182: within
1.7A with sigma of 0.004 and sigma for terminal atoms of 0.008 within 1.7A
C275 \\sim C274 \\sim C276 \\sim C273: within 1.7A with sigma of 0.004 and
sigma for terminal atoms of 0.008 within 1.7A
C231 \\sim C230 \\sim C229 \\sim C232: within 1.7A with sigma of 0.004 and
sigma for terminal atoms of 0.008 within 1.7A
H1A \\sim O1 \\sim H1B: within 1.7A with sigma of 0.04 and sigma for terminal
atoms of 0.08 within 1.7A
Uanis(C188) \\sim Ueq, Uanis(C183) \\sim Ueq, Uanis(C184) \\sim Ueq,
Uanis(C185) \\sim Ueq, Uanis(C186) \\sim Ueq, Uanis(N187) \\sim Ueq,
Uanis(C189) \\sim Ueq: with sigma of 0.01 and sigma for terminal atoms of 0.02
Uanis(C220) \\sim Ueq, Uanis(C219) \\sim Ueq: with sigma of 0.01 and sigma for
terminal atoms of 0.02
Uanis(O1) \\sim Ueq: with sigma of 0.001 and sigma for terminal atoms of 0.002
Uanis(C210) \\sim Ueq, Uanis(C209) \\sim Ueq: with sigma of 0.01 and sigma for
terminal atoms of 0.02
: with sigma of 0.01 and sigma for terminal atoms of 0.02
Uanis(C198) \\sim Ueq, Uanis(C197) \\sim Ueq: with sigma of 0.01 and sigma for
terminal atoms of 0.02
Uanis(N63) \\sim Ueq: with sigma of 0.01 and sigma for terminal atoms of 0.02
Uanis(C81) \\sim Ueq: with sigma of 0.01 and sigma for terminal atoms of 0.02
Uanis(C100) \\sim Ueq: with sigma of 0.01 and sigma for terminal atoms of 0.02
Uanis(C99) \\sim Ueq: with sigma of 0.01 and sigma for terminal atoms of 0.02
Uanis(C82) \\sim Ueq: with sigma of 0.01 and sigma for terminal atoms of 0.02
Uanis(C97) \\sim Ueq: with sigma of 0.01 and sigma for terminal atoms of 0.02
Uanis(C98) \\sim Ueq: with sigma of 0.01 and sigma for terminal atoms of 0.02
Uanis(C51) \\sim Ueq, Uanis(C52) \\sim Ueq, Uanis(C47) \\sim Ueq, Uanis(C48)
\\sim Ueq, Uanis(C49) \\sim Ueq, Uanis(C50) \\sim Ueq: with sigma of 0.01 and
sigma for terminal atoms of 0.02
Uanis(N143) \\sim Ueq: with sigma of 0.01 and sigma for terminal atoms of 0.02
Uanis(C141) \\sim Ueq: with sigma of 0.01 and sigma for terminal atoms of 0.02
Uanis(C142) \\sim Ueq: with sigma of 0.01 and sigma for terminal atoms of 0.02
Uanis(C146) \\sim Ueq: with sigma of 0.01 and sigma for terminal atoms of 0.02
Uanis(C145) \\sim Ueq: with sigma of 0.01 and sigma for terminal atoms of 0.02
Uanis(N166) \\sim Ueq, Uanis(C167) \\sim Ueq, Uanis(C162) \\sim Ueq,
Uanis(C164) \\sim Ueq, Uanis(C165) \\sim Ueq: with sigma of 0.01 and sigma for
terminal atoms of 0.02
Uanis(C144) \\sim Ueq: with sigma of 0.01 and sigma for terminal atoms of 0.02
: with sigma of 0.01 and sigma for terminal atoms of 0.02
Uanis(C215) \\sim Ueq, Uanis(C216) \\sim Ueq: with sigma of 0.01 and sigma for
terminal atoms of 0.02
Uanis(C211) \\sim Ueq, Uanis(C212) \\sim Ueq: with sigma of 0.01 and sigma for
terminal atoms of 0.02
Uanis(C213) \\sim Ueq, Uanis(C214) \\sim Ueq: with sigma of 0.01 and sigma for
terminal atoms of 0.02
Uanis(N66) \\sim Ueq: with sigma of 0.01 and sigma for terminal atoms of 0.02
Uanis(C273) \\sim Ueq, Uanis(C276) \\sim Ueq, Uanis(C274) \\sim Ueq,
Uanis(C275) \\sim Ueq: with sigma of 0.01 and sigma for terminal atoms of 0.02
: with sigma of 0.0091 and sigma for terminal atoms of 0.00192
: with sigma of 0.01 and sigma for terminal atoms of 0.02
Uanis(N86) \\sim Ueq: with sigma of 0.01 and sigma for terminal atoms of 0.02
: with sigma of 0.01 and sigma for terminal atoms of 0.02
Uanis(N106) \\sim Ueq: with sigma of 0.01 and sigma for terminal atoms of 0.02
Uanis(C18) \\sim Ueq, Uanis(C19) \\sim Ueq, Uanis(C20) \\sim Ueq, Uanis(C1)
\\sim Ueq, Uanis(C2) \\sim Ueq, Uanis(C17) \\sim Ueq: with sigma of 0.01 and
sigma for terminal atoms of 0.02
Uanis(N23) \\sim Ueq: with sigma of 0.01 and sigma for terminal atoms of 0.02
Uanis(N152) \\sim Ueq: with sigma of 0.01 and sigma for terminal atoms of 0.02
Uanis(N43) \\sim Ueq: with sigma of 0.01 and sigma for terminal atoms of 0.02
Uanis(N192) \\sim Ueq: with sigma of 0.01 and sigma for terminal atoms of 0.02
Uanis(N3) \\sim Ueq: with sigma of 0.01 and sigma for terminal atoms of 0.02
Uanis(C190) \\sim Ueq, Uanis(C195) \\sim Ueq, Uanis(C194) \\sim Ueq,
Uanis(C191) \\sim Ueq, Uanis(C193) \\sim Ueq, Uanis(C196) \\sim Ueq: with sigma
of 0.01 and sigma for terminal atoms of 0.02
Uanis(C147) \\sim Ueq: with sigma of 0.01 and sigma for terminal atoms of 0.02
Uanis(C5) \\sim Ueq, Uanis(C4) \\sim Ueq, Uanis(C16) \\sim Ueq, Uanis(C15)
\\sim Ueq, Uanis(C14) \\sim Ueq, Uanis(C13) \\sim Ueq: with sigma of 0.01 and
sigma for terminal atoms of 0.02
Uanis(C10) \\sim Ueq, Uanis(C11) \\sim Ueq, Uanis(C12) \\sim Ueq, Uanis(C7)
\\sim Ueq, Uanis(C8) \\sim Ueq, Uanis(C9) \\sim Ueq: with sigma of 0.01 and
sigma for terminal atoms of 0.02
Uanis(C199) \\sim Ueq, Uanis(C200) \\sim Ueq: with sigma of 0.01 and sigma for
terminal atoms of 0.02
Uanis(C153) \\sim Ueq, Uanis(C148) \\sim Ueq, Uanis(C149) \\sim Ueq,
Uanis(C150) \\sim Ueq, Uanis(C151) \\sim Ueq: with sigma of 0.01 and sigma for
terminal atoms of 0.02
Uanis(C154) \\sim Ueq: with sigma of 0.01 and sigma for terminal atoms of 0.02
Uanis(C201) \\sim Ueq, Uanis(C202) \\sim Ueq: with sigma of 0.01 and sigma for
terminal atoms of 0.02
Uanis(C22) \\sim Ueq, Uanis(C21) \\sim Ueq, Uanis(C40) \\sim Ueq, Uanis(C39)
\\sim Ueq, Uanis(C38) \\sim Ueq, Uanis(C37) \\sim Ueq: with sigma of 0.01 and
sigma for terminal atoms of 0.02
Uanis(C36) \\sim Ueq, Uanis(C24) \\sim Ueq, Uanis(C35) \\sim Ueq, Uanis(C34)
\\sim Ueq, Uanis(C33) \\sim Ueq, Uanis(C25) \\sim Ueq: with sigma of 0.01 and
sigma for terminal atoms of 0.02
Uanis(C27) \\sim Ueq, Uanis(C32) \\sim Ueq, Uanis(C31) \\sim Ueq, Uanis(C30)
\\sim Ueq, Uanis(C29) \\sim Ueq, Uanis(C28) \\sim Ueq: with sigma of 0.01 and
sigma for terminal atoms of 0.02
Uanis(C203) \\sim Ueq, Uanis(C204) \\sim Ueq: with sigma of 0.01 and sigma for
terminal atoms of 0.02
Uanis(N159) \\sim Ueq, Uanis(C160) \\sim Ueq, Uanis(C155) \\sim Ueq,
Uanis(C156) \\sim Ueq, Uanis(C157) \\sim Ueq, Uanis(C158) \\sim Ueq: with sigma
of 0.01 and sigma for terminal atoms of 0.02
Uanis(C205) \\sim Ueq, Uanis(C206) \\sim Ueq: with sigma of 0.01 and sigma for
terminal atoms of 0.02
Uanis(N126) \\sim Ueq: with sigma of 0.01 and sigma for terminal atoms of 0.02
Uanis(C41) \\sim Ueq, Uanis(C42) \\sim Ueq, Uanis(C57) \\sim Ueq, Uanis(C58)
\\sim Ueq, Uanis(C59) \\sim Ueq, Uanis(C60) \\sim Ueq: with sigma of 0.01 and
sigma for terminal atoms of 0.02
Uanis(C53) \\sim Ueq, Uanis(C45) \\sim Ueq, Uanis(C44) \\sim Ueq, Uanis(C56)
\\sim Ueq, Uanis(C55) \\sim Ueq, Uanis(C54) \\sim Ueq: with sigma of 0.01 and
sigma for terminal atoms of 0.02
Uanis(C208) \\sim Ueq: with sigma of 0.01 and sigma for terminal atoms of 0.02
Uanis(C80) \\sim Ueq, Uanis(C79) \\sim Ueq, Uanis(C78) \\sim Ueq, Uanis(C61)
\\sim Ueq, Uanis(C77) \\sim Ueq, Uanis(C62) \\sim Ueq: with sigma of 0.01 and
sigma for terminal atoms of 0.02
Uanis(C74) \\sim Ueq, Uanis(C76) \\sim Ueq, Uanis(C64) \\sim Ueq, Uanis(C65)
\\sim Ueq, Uanis(C73) \\sim Ueq: with sigma of 0.01 and sigma for terminal
atoms of 0.02
Uanis(C75) \\sim Ueq: with sigma of 0.01 and sigma for terminal atoms of 0.02
Uanis(C64) \\sim Ueq: with sigma of 0.01 and sigma for terminal atoms of 0.02
Uanis(C72) \\sim Ueq, Uanis(C71) \\sim Ueq, Uanis(C70) \\sim Ueq, Uanis(C69)
\\sim Ueq, Uanis(C68) \\sim Ueq, Uanis(C67) \\sim Ueq: with sigma of 0.01 and
sigma for terminal atoms of 0.02
Uanis(C163) \\sim Ueq: with sigma of 0.01 and sigma for terminal atoms of 0.02
Uanis(C174) \\sim Ueq, Uanis(C169) \\sim Ueq, Uanis(C170) \\sim Ueq,
Uanis(C171) \\sim Ueq, Uanis(C172) \\sim Ueq, Uanis(N173) \\sim Ueq,
Uanis(C175) \\sim Ueq: with sigma of 0.01 and sigma for terminal atoms of 0.02
Uanis(C96) \\sim Ueq, Uanis(C84) \\sim Ueq, Uanis(C85) \\sim Ueq, Uanis(C93)
\\sim Ueq, Uanis(C94) \\sim Ueq, Uanis(C95) \\sim Ueq: with sigma of 0.01 and
sigma for terminal atoms of 0.02
Uanis(C91) \\sim Ueq, Uanis(C90) \\sim Ueq, Uanis(C89) \\sim Ueq, Uanis(C88)
\\sim Ueq, Uanis(C87) \\sim Ueq, Uanis(C92) \\sim Ueq: with sigma of 0.01 and
sigma for terminal atoms of 0.02
Uanis(C177) \\sim Ueq, Uanis(C178) \\sim Ueq, Uanis(C179) \\sim Ueq,
Uanis(N180) \\sim Ueq, Uanis(C182) \\sim Ueq, Uanis(C181) \\sim Ueq,
Uanis(C176) \\sim Ueq: with sigma of 0.01 and sigma for terminal atoms of 0.02
Uanis(C217) \\sim Ueq, Uanis(C218) \\sim Ueq: with sigma of 0.01 and sigma for
terminal atoms of 0.02
Uanis(C120) \\sim Ueq, Uanis(C119) \\sim Ueq, Uanis(C101) \\sim Ueq,
Uanis(C102) \\sim Ueq, Uanis(C117) \\sim Ueq, Uanis(C118) \\sim Ueq: with sigma
of 0.01 and sigma for terminal atoms of 0.02
Uanis(C116) \\sim Ueq, Uanis(C104) \\sim Ueq, Uanis(C105) \\sim Ueq,
Uanis(C113) \\sim Ueq, Uanis(C114) \\sim Ueq: with sigma of 0.01 and sigma for
terminal atoms of 0.02
Uanis(C112) \\sim Ueq, Uanis(C108) \\sim Ueq, Uanis(C107) \\sim Ueq,
Uanis(C109) \\sim Ueq, Uanis(C110) \\sim Ueq, Uanis(C111) \\sim Ueq: with sigma
of 0.01 and sigma for terminal atoms of 0.02
Uanis(C223) \\sim Ueq, Uanis(C224) \\sim Ueq: with sigma of 0.01 and sigma for
terminal atoms of 0.02
Uanis(C222) \\sim Ueq, Uanis(C221) \\sim Ueq: with sigma of 0.01 and sigma for
terminal atoms of 0.02
Uanis(C139) \\sim Ueq, Uanis(C138) \\sim Ueq, Uanis(C137) \\sim Ueq,
Uanis(C122) \\sim Ueq, Uanis(C121) \\sim Ueq, Uanis(C140) \\sim Ueq: with sigma
of 0.01 and sigma for terminal atoms of 0.02
Uanis(C135) \\sim Ueq, Uanis(C136) \\sim Ueq, Uanis(C134) \\sim Ueq,
Uanis(C133) \\sim Ueq, Uanis(C125) \\sim Ueq, Uanis(C124) \\sim Ueq: with sigma
of 0.01 and sigma for terminal atoms of 0.02
Uanis(C128) \\sim Ueq, Uanis(C127) \\sim Ueq, Uanis(C132) \\sim Ueq,
Uanis(C131) \\sim Ueq, Uanis(C130) \\sim Ueq, Uanis(C129) \\sim Ueq: with sigma
of 0.01 and sigma for terminal atoms of 0.02
: with sigma of 0.01 and sigma for terminal atoms of 0.02
: with sigma of 0.01 and sigma for terminal atoms of 0.02
: with sigma of 0.01 and sigma for terminal atoms of 0.02
Uanis(C230) \\sim Ueq, Uanis(C229) \\sim Ueq, Uanis(C232) \\sim Ueq,
Uanis(C231) \\sim Ueq: with sigma of 0.01 and sigma for terminal atoms of 0.02
: with sigma of 0.01 and sigma for terminal atoms of 0.02
: with sigma of 0.01 and sigma for terminal atoms of 0.02
: with sigma of 0.01 and sigma for terminal atoms of 0.02
: with sigma of 0.01 and sigma for terminal atoms of 0.02
: with sigma of 0.01 and sigma for terminal atoms of 0.02
: with sigma of 0.01 and sigma for terminal atoms of 0.02
: with sigma of 0.01 and sigma for terminal atoms of 0.02
: with sigma of 0.01 and sigma for terminal atoms of 0.02
: with sigma of 0.01 and sigma for terminal atoms of 0.02
: with sigma of 0.01 and sigma for terminal atoms of 0.02
: with sigma of 0.01 and sigma for terminal atoms of 0.02
: with sigma of 0.01 and sigma for terminal atoms of 0.02
: with sigma of 0.01 and sigma for terminal atoms of 0.02
: with sigma of 0.01 and sigma for terminal atoms of 0.02
: with sigma of 0.01 and sigma for terminal atoms of 0.02
Uanis(N46) \\sim Ueq: with sigma of 0.01 and sigma for terminal atoms of 0.02
: with sigma of 0.01 and sigma for terminal atoms of 0.02
: with sigma of 0.01 and sigma for terminal atoms of 0.02
: with sigma of 0.01 and sigma for terminal atoms of 0.02
: with sigma of 0.01 and sigma for terminal atoms of 0.02
Uanis(C207) \\sim Ueq: with sigma of 0.01 and sigma for terminal atoms of 0.02
Uanis(N83) \\sim Ueq: with sigma of 0.01 and sigma for terminal atoms of 0.02
Uanis(C168) \\sim Ueq: with sigma of 0.01 and sigma for terminal atoms of 0.02
Uanis(I4) \\sim Ueq: with sigma of 0.01 and sigma for terminal atoms of 0.02
Uanis(I1) \\sim Ueq: with sigma of 0.01 and sigma for terminal atoms of 0.02
Uanis(I3) \\sim Ueq: with sigma of 0.01 and sigma for terminal atoms of 0.02
Uanis(I2) \\sim Ueq: with sigma of 0.01 and sigma for terminal atoms of 0.02
Uanis(N26) \\sim Ueq: with sigma of 0.01 and sigma for terminal atoms of 0.02
Ueq(O1): fixed at 0.25 with sigma of 0.1
5.a Aromatic/amide H refined with riding coordinates:
 N83(H83), C118(H118), C120(H120), N103(H103), N3(H3), C170(H170), C172(H172),
 C174(H174), N106(H106), C98(H98), C100(H100), N46(H46), N123(H123), N6(H6),
 C34(H34), C35(H35), C71(H71), C69(H69), N63(H63), C163(H163), C165(H165),
 C167(H167), C138(H138), C140(H140), N86(H86), C109(H109), C111(H111), C14(H14),
  C15(H15), C54(H54), C55(H55), C179(H179), C181(H181), C177(H177), C38(H38),
 C40(H40), C149(H149), C151(H151), C153(H153), C78(H78), C80(H80), C9(H9),
 C11(H11), C134(H134), C135(H135), C51(H51), C49(H49), C74(H74), C75(H75),
 C186(H186), C184(H184), C188(H188), C146(H146), C145(H145), C144(H144),
 C142(H142), N66(H66), C94(H94), C95(H95), C156(H156), C160(H160), C158(H158),
 C89(H89), C91(H91), N26(H26), N23(H23), C114(H114), C115(H115), C31(H31),
 C29(H29), N43(H43), C129(H129), C131(H131), C193(H193), C194(H194), C195(H195),
  C191(H191), N126(H126), C58(H58), C60(H60), C20(H20), C18(H18)
5.b Fitted hexagon refined as free rotating group:
 C102(C117,C118,C119,C120,C101), C170(C171,C172,N173,C174,C169), C81(C82,C97,
 C98,C99,C100), C25(C33,C34,C35,C36,C24), C67(C72,C71,C70,C69,C68), C162(C163,
 C164,C165,N166,C167), C121(C122,C137,C138,C139,C140), C107(C108,C109,C110,C111,
 C112), C5(C13,C14,C15,C16,C4), C44(C45,C53,C54,C55,C56), C178(C179,N180,C181,
 C176,C177), C38(C39,C40,C21,C22,C37), C149(C150,C151,N152,C153,C148), C62(C77,
 C78,C79,C80,C61), C8(C9,C10,C11,C12,C7), C124(C125,C133,C134,C135,C136),
 C47(C52,C51,C50,C49,C48), C64(C65,C73,C74,C75,C76), N187(C186,C185,C184,C183,
 C188), C141(C146,C145,C144,N143,C142), C96(C84,C85,C93,C94,C95), C157(C156,
 C155,C160,N159,C158), C88(C89,C90,C91,C92,C87), C104(C105,C113,C114,C115,C116),
  C31(C32,C27,C28,C29,C30), C127(C128,C129,C130,C131,C132), N192(C193,C194,C195,
 C190,C191), C41(C42,C57,C58,C59,C60), C19(C20,C1,C2,C17,C18)
5.c Idealised Me refined as rotating group:
 C196(H19A,H19B,H19C), C147(H14A,H14B,H14C), C175(H17A,H17B,H17C), C189(H18A,
 H18B,H18C), C154(H15A,H15B,H15C), C275(H27A,H27B,H27C), C168(H16A,H16B,H16C),
 C274(H27D,H27E,H27F), C182(H18D,H18E,H18F), C232(H23A,H23B,H23C), C231(H23D,
 H23E,H23F), C276(H27G,H27H,H27I), C230(H23G,H23H,H23I)
;
_smtbx_masks_void_probe_radius 1.2
_smtbx_masks_void_truncation_radius 1.2
_olex2_submission_special_instructions 'No special instructions were received'

loop_
_space_group_symop_operation_xyz
'x, y, z'
'-x, -y, -z'

loop_
_atom_site_label
_atom_site_type_symbol
_atom_site_fract_x
_atom_site_fract_y
_atom_site_fract_z
_atom_site_U_iso_or_equiv
_atom_site_adp_type
_atom_site_occupancy
_atom_site_site_symmetry_order
_atom_site_calc_flag
_atom_site_refinement_flags_posn
_atom_site_refinement_flags_adp
_atom_site_refinement_flags_occupancy
_atom_site_disorder_assembly
_atom_site_disorder_group
I4 I 0.36559(9) 0.92272(9) 0.85670(6) 0.1840(9) Uani 1 1 d . U . . .
I1 I 0.56572(9) 0.50872(10) 0.64302(6) 0.1849(9) Uani 1 1 d . U . . .
I7 I -0.00860(10) 0.36617(11) 0.47824(6) 0.2191(11) Uani 1 1 d . . . . .
I6 I 0.38804(11) 0.51328(12) 1.02171(7) 0.2230(11) Uani 1 1 d . . . . .
N83 N 0.3813(4) 0.6693(4) 0.8601(3) 0.126(6) Uani 1 1 d D U . . .
H83 H 0.383040 0.687341 0.838552 0.151 Uiso 1 1 calc R U . . .
C200 C 0.4808(7) 0.5530(9) 0.5145(8) 0.142(8) Uani 1 1 d D U . . .
C102 C 0.2851(7) 0.7981(7) 0.6839(4) 0.125(7) Uani 1 1 d DG U . . .
C117 C 0.2205(7) 0.7553(6) 0.6509(5) 0.168(9) Uani 1 1 d DG U . . .
C118 C 0.1990(5) 0.7551(6) 0.6026(5) 0.204(9) Uani 1 1 d DG U . . .
H118 H 0.155836 0.726472 0.580444 0.244 Uiso 1 1 calc R U . . .
C119 C 0.2420(5) 0.7979(6) 0.5874(4) 0.201(8) Uani 1 1 d DG U . . .
C120 C 0.3065(5) 0.8407(6) 0.6205(5) 0.197(8) Uani 1 1 d DG U . . .
H120 H 0.335302 0.869304 0.610338 0.236 Uiso 1 1 calc R U . . .
C101 C 0.3281(5) 0.8409(6) 0.6688(4) 0.177(10) Uani 1 1 d DG U . . .
N103 N 0.2889(4) 0.7817(6) 0.7257(4) 0.150(7) Uani 1 1 d D . . . .
H103 H 0.324277 0.799704 0.751867 0.179 Uiso 1 1 calc R U . . .
N3 N 0.7357(4) 0.6374(5) 0.7131(4) 0.171(7) Uani 1 1 d D U . . .
H3 H 0.698299 0.602105 0.700320 0.205 Uiso 1 1 calc R U . . .
C205 C 0.5611(12) 0.7351(11) 0.6211(8) 0.158(9) Uani 1 1 d . U . . .
C170 C 0.3017(6) 0.6522(7) 0.6801(5) 0.131(7) Uani 1 1 d G U . . .
H170 H 0.342264 0.673250 0.706243 0.157 Uiso 1 1 calc R U . . .
C171 C 0.2474(9) 0.6072(8) 0.6846(4) 0.143(8) Uani 1 1 d DG U . . .
C172 C 0.1868(7) 0.5758(6) 0.6456(7) 0.191(10) Uani 1 1 d G U . . .
H172 H 0.150473 0.545601 0.648640 0.229 Uiso 1 1 calc R U . . .
N173 N 0.1804(6) 0.5894(7) 0.6021(5) 0.141(6) Uani 1 1 d DG U . . .
C174 C 0.2347(9) 0.6345(8) 0.5977(4) 0.161(9) Uani 1 1 d G U . . .
H174 H 0.230411 0.643654 0.568564 0.193 Uiso 1 1 calc R U . . .
C169 C 0.2953(7) 0.6659(6) 0.6367(7) 0.134(8) Uani 1 1 d DG U . . .
N106 N 0.2482(4) 0.7204(5) 0.8042(4) 0.132(6) Uani 1 1 d D U . . .
H106 H 0.288042 0.751040 0.821903 0.159 Uiso 1 1 calc R U . . .
C203 C 0.6790(9) 0.6928(8) 0.7988(6) 0.116(7) Uani 1 1 d D U . . .
C212 C 0.3471(8) 0.7132(8) 0.6276(7) 0.129(8) Uani 1 1 d D U . . .
C81 C 0.2712(4) 0.5687(4) 0.8135(3) 0.122(7) Uani 1 1 d DG U . . .
C82 C 0.3302(3) 0.6118(3) 0.8549(3) 0.098(6) Uani 1 1 d DG U . . .
C97 C 0.3444(3) 0.5975(3) 0.8974(3) 0.091(6) Uani 1 1 d DG U . . .
C98 C 0.2996(3) 0.5401(3) 0.8985(3) 0.145(8) Uani 1 1 d G U . . .
H98 H 0.309137 0.530537 0.926906 0.174 Uiso 1 1 calc R U . . .
C99 C 0.2407(4) 0.4970(4) 0.8571(4) 0.192(10) Uani 1 1 d DG U . . .
C100 C 0.2264(3) 0.5113(4) 0.8146(3) 0.165(9) Uani 1 1 d G U . . .
H100 H 0.186990 0.482507 0.786910 0.198 Uiso 1 1 calc R U . . .
N46 N 0.3101(3) 0.5223(5) 0.6386(3) 0.126(6) Uani 1 1 d D U . . .
H46 H 0.349579 0.546626 0.660416 0.151 Uiso 1 1 calc R U . . .
C222 C 0.5643(8) 1.0049(8) 0.9730(7) 0.135(8) Uani 1 1 d D U . . .
N123 N 0.5283(3) 1.0418(5) 0.8834(4) 0.181(9) Uani 1 1 d D . . . .
H123 H 0.493148 1.008747 0.879724 0.217 Uiso 1 1 calc R U . . .
C223 C 0.2806(7) 0.9415(9) 0.7052(9) 0.178(10) Uani 1 1 d D U . . .
C207 C 0.3139(7) 0.4873(9) 0.7304(5) 0.138(8) Uani 1 1 d D U . . .
C273 C 0.7928(4) 1.1826(6) 1.0153(5) 0.216(6) Uani 1 1 d D U . . .
C221 C 0.5378(9) 0.9642(7) 0.9834(7) 0.128(8) Uani 1 1 d D U . . .
N6 N 0.6590(4) 0.6455(5) 0.6175(4) 0.156(7) Uani 1 1 d D . . . .
H6 H 0.629801 0.613730 0.621201 0.187 Uiso 1 1 calc R U . . .
C25 C 0.5114(8) 0.5075(6) 0.7789(7) 0.153(9) Uani 1 1 d DG U . . .
C33 C 0.5415(4) 0.5100(5) 0.8263(6) 0.168(9) Uani 1 1 d DG U . . .
C34 C 0.5093(6) 0.4605(7) 0.8415(3) 0.176(10) Uani 1 1 d G U . . .
H34 H 0.529433 0.462192 0.873184 0.212 Uiso 1 1 calc R U . . .
C35 C 0.4471(6) 0.4085(5) 0.8092(5) 0.138(7) Uani 1 1 d G U . . .
H35 H 0.425589 0.375393 0.819358 0.165 Uiso 1 1 calc R U . . .
C36 C 0.4171(4) 0.4060(6) 0.7618(4) 0.173(10) Uani 1 1 d DG U . . .
C24 C 0.4492(8) 0.4555(8) 0.7466(4) 0.123(7) Uani 1 1 d DG U . . .
C196 C 0.1356(9) 0.7877(10) 0.8078(6) 0.239(13) Uani 1 1 d D U . . .
H19A H 0.149135 0.828151 0.833605 0.359 Uiso 1 1 calc R U . . .
H19B H 0.164950 0.774511 0.818625 0.359 Uiso 1 1 calc R U . . .
H19C H 0.092874 0.755282 0.802571 0.359 Uiso 1 1 calc R U . . .
C67 C 0.4993(4) 0.8275(5) 0.6629(4) 0.198(11) Uani 1 1 d DG U . . .
C72 C 0.5527(5) 0.8815(5) 0.6651(4) 0.231(13) Uani 1 1 d DG U . . .
C71 C 0.5461(6) 0.9063(6) 0.6281(4) 0.251(14) Uani 1 1 d G U . . .
H71 H 0.581829 0.942422 0.629598 0.301 Uiso 1 1 calc R U . . .
C70 C 0.4861(6) 0.8771(7) 0.5889(4) 0.257(14) Uani 1 1 d DG U . . .
C69 C 0.4328(5) 0.8231(7) 0.5867(4) 0.219(12) Uani 1 1 d G U . . .
H69 H 0.392645 0.803584 0.560399 0.263 Uiso 1 1 calc R U . . .
C68 C 0.4394(5) 0.7983(6) 0.6237(4) 0.216(14) Uani 1 1 d G U . . .
C214 C 0.2525(9) 0.5794(9) 0.7675(5) 0.119(7) Uani 1 1 d D U . . .
N63 N 0.6058(4) 0.8112(5) 0.7957(5) 0.174(8) Uani 1 1 d D U . . .
H63 H 0.568619 0.777231 0.787365 0.209 Uiso 1 1 calc R U . . .
C162 C 0.4201(5) 0.5585(7) 0.8138(5) 0.164(9) Uani 1 1 d DG U . . .
C163 C 0.4710(8) 0.6168(8) 0.8190(5) 0.139(8) Uani 1 1 d G U . . .
H163 H 0.467550 0.631165 0.792612 0.167 Uiso 1 1 calc R U . . .
C164 C 0.5269(6) 0.6537(5) 0.8634(6) 0.145(8) Uani 1 1 d DG U . . .
C165 C 0.5320(6) 0.6323(7) 0.9028(4) 0.115(7) Uani 1 1 d G U . . .
H165 H 0.569462 0.656987 0.932576 0.138 Uiso 1 1 calc R U . . .
N166 N 0.4812(9) 0.5739(8) 0.8977(5) 0.141(6) Uani 1 1 d G U . . .
C167 C 0.4253(6) 0.5370(5) 0.8532(7) 0.183(10) Uani 1 1 d G U . . .
H167 H 0.391249 0.497996 0.849783 0.220 Uiso 1 1 calc R U . . .
C121 C 0.6072(4) 1.0565(5) 0.9623(4) 0.145(8) Uani 1 1 d DG U . . .
C122 C 0.5890(3) 1.0716(5) 0.9211(4) 0.142(8) Uani 1 1 d DG U . . .
C137 C 0.6355(3) 1.1205(5) 0.9127(4) 0.161(9) Uani 1 1 d DG U . . .
C138 C 0.7002(3) 1.1544(5) 0.9455(4) 0.186(10) Uani 1 1 d G U . . .
H138 H 0.731298 1.187123 0.939840 0.223 Uiso 1 1 calc R U . . .
C139 C 0.7183(4) 1.1393(6) 0.9867(4) 0.187(10) Uani 1 1 d DG U . . .
C140 C 0.6718(5) 1.0904(6) 0.9951(4) 0.166(9) Uani 1 1 d G U . . .
H140 H 0.683943 1.080342 1.022698 0.199 Uiso 1 1 calc R U . . .
N86 N 0.5229(3) 0.7979(3) 0.9161(2) 0.132(6) Uani 1 1 d D U . . .
H86 H 0.507856 0.800771 0.887856 0.159 Uiso 1 1 calc R U . . .
C198 C 0.7381(8) 0.5765(8) 0.7942(9) 0.189(7) Uani 1 1 d D U . . .
C206 C 0.5085(6) 0.7074(9) 0.5861(6) 0.134(8) Uani 1 1 d D U . . .
C224 C 0.2340(8) 0.9035(9) 0.7066(7) 0.161(9) Uani 1 1 d D U . . .
C202 C 0.3082(10) 0.3786(9) 0.5914(5) 0.118(7) Uani 1 1 d D U . . .
C201 C 0.3133(9) 0.4016(8) 0.5627(6) 0.116(7) Uani 1 1 d D U . . .
C107 C 0.2077(4) 0.6763(5) 0.8195(3) 0.144(8) Uani 1 1 d DG U . . .
C108 C 0.2221(5) 0.6695(6) 0.8657(3) 0.144(8) Uani 1 1 d DG U . . .
C109 C 0.1738(6) 0.6232(6) 0.8748(4) 0.154(8) Uani 1 1 d G U . . .
H109 H 0.183395 0.618616 0.905666 0.184 Uiso 1 1 calc R U . . .
C110 C 0.1111(6) 0.5838(6) 0.8377(4) 0.171(9) Uani 1 1 d DG U . . .
C111 C 0.0967(4) 0.5907(5) 0.7915(4) 0.190(11) Uani 1 1 d G U . . .
H111 H 0.054790 0.564331 0.766674 0.228 Uiso 1 1 calc R U . . .
C112 C 0.1450(4) 0.6369(5) 0.7824(3) 0.131(7) Uani 1 1 d DG U . . .
C5 C 0.7241(4) 0.6848(5) 0.6486(4) 0.146(9) Uani 1 1 d DG U . . .
C13 C 0.7564(4) 0.7322(5) 0.6316(4) 0.187(10) Uani 1 1 d DG U . . .
C14 C 0.8220(4) 0.7784(5) 0.6590(4) 0.250(14) Uani 1 1 d G U . . .
H14 H 0.843563 0.810040 0.647611 0.300 Uiso 1 1 calc R U . . .
C15 C 0.8553(4) 0.7772(5) 0.7034(4) 0.207(11) Uani 1 1 d G U . . .
H15 H 0.899139 0.808144 0.721756 0.248 Uiso 1 1 calc R U . . .
C16 C 0.8230(4) 0.7299(5) 0.7204(4) 0.159(9) Uani 1 1 d DG U . . .
C4 C 0.7574(4) 0.6837(5) 0.6930(4) 0.155(9) Uani 1 1 d DG U . . .
C260 C 0.2002(11) 0.4406(10) 0.9140(7) 0.209(11) Uiso 1 1 d D . . . .
C44 C 0.3177(3) 0.5596(5) 0.5674(3) 0.132(8) Uani 1 1 d DG U . . .
C45 C 0.2855(3) 0.5212(5) 0.5908(3) 0.139(8) Uani 1 1 d DG U . . .
C53 C 0.2191(3) 0.4774(5) 0.5669(3) 0.157(9) Uani 1 1 d DG U . . .
C54 C 0.1848(3) 0.4720(5) 0.5196(3) 0.123(7) Uani 1 1 d G U . . .
H54 H 0.140329 0.442678 0.503549 0.148 Uiso 1 1 calc R U . . .
C55 C 0.2170(4) 0.5104(5) 0.4962(3) 0.162(9) Uani 1 1 d G U . . .
H55 H 0.194062 0.506749 0.464498 0.195 Uiso 1 1 calc R U . . .
C56 C 0.2835(4) 0.5542(5) 0.5201(3) 0.134(8) Uani 1 1 d DG U . . .
C178 C 0.5178(6) 0.9411(8) 0.7658(6) 0.191(4) Uani 1 1 d DG U . . .
C179 C 0.5656(11) 0.9916(9) 0.7596(5) 0.195(4) Uani 1 1 d G U . . .
H179 H 0.554912 1.002561 0.732258 0.234 Uiso 1 1 calc R U . . .
N180 N 0.6293(9) 1.0257(6) 0.7943(8) 0.195(4) Uani 1 1 d G U . . .
C181 C 0.6453(6) 1.0093(8) 0.8352(6) 0.194(4) Uani 1 1 d G U . . .
H181 H 0.687958 1.032099 0.858461 0.233 Uiso 1 1 calc R U . . .
C176 C 0.5975(12) 0.9588(10) 0.8414(5) 0.192(4) Uani 1 1 d DG U . . .
C177 C 0.5337(9) 0.9247(6) 0.8066(8) 0.191(4) Uani 1 1 d G U . . .
H177 H 0.501760 0.890885 0.810762 0.230 Uiso 1 1 calc R U . . .
C208 C 0.3614(7) 0.5176(9) 0.7691(5) 0.136(8) Uani 1 1 d D U . . .
C38 C 0.3020(5) 0.3081(5) 0.7076(3) 0.151(8) Uani 1 1 d DG U . . .
H38 H 0.300626 0.290983 0.732403 0.181 Uiso 1 1 calc R U . . .
C39 C 0.2490(4) 0.2760(5) 0.6613(4) 0.173(9) Uani 1 1 d DG U . . .
C40 C 0.2511(5) 0.3016(5) 0.6242(3) 0.144(8) Uani 1 1 d DG U . . .
H40 H 0.215658 0.280169 0.593300 0.173 Uiso 1 1 calc R U . . .
C21 C 0.3063(6) 0.3592(6) 0.6334(4) 0.152(8) Uani 1 1 d DG U . . .
C22 C 0.3593(5) 0.3913(5) 0.6796(5) 0.126(7) Uani 1 1 d DG U . . .
C37 C 0.3572(4) 0.3657(5) 0.7167(4) 0.165(9) Uani 1 1 d DG U . . .
C149 C 0.4004(7) 0.4764(7) 0.5419(4) 0.148(8) Uani 1 1 d G U . . .
H149 H 0.431955 0.486481 0.572167 0.178 Uiso 1 1 calc R U . . .
C150 C 0.3357(8) 0.4318(7) 0.5298(5) 0.110(6) Uani 1 1 d DG U . . .
C151 C 0.2885(5) 0.4168(5) 0.4846(6) 0.181(10) Uani 1 1 d G U . . .
H151 H 0.245275 0.386911 0.476499 0.217 Uiso 1 1 calc R U . . .
N152 N 0.3060(7) 0.4463(7) 0.4516(4) 0.126(6) Uani 1 1 d DG U . . .
C153 C 0.3706(9) 0.4910(6) 0.4637(5) 0.131(7) Uani 1 1 d G U . . .
H153 H 0.382271 0.510749 0.441652 0.157 Uiso 1 1 calc R U . . .
C148 C 0.4178(5) 0.5060(5) 0.5089(6) 0.122(7) Uani 1 1 d DG U . . .
C62 C 0.6621(4) 0.8357(5) 0.8368(4) 0.193(11) Uani 1 1 d DG U . . .
C77 C 0.7143(4) 0.8878(5) 0.8358(4) 0.201(11) Uani 1 1 d DG U . . .
C78 C 0.7760(4) 0.9166(5) 0.8725(4) 0.221(12) Uani 1 1 d DG U . . .
H78 H 0.810942 0.951443 0.871791 0.265 Uiso 1 1 calc R U . . .
C79 C 0.7856(4) 0.8934(6) 0.9101(4) 0.246(14) Uani 1 1 d DG U . . .
C80 C 0.7334(5) 0.8413(6) 0.9111(4) 0.210(11) Uani 1 1 d DG U . . .
H80 H 0.739766 0.825762 0.936277 0.252 Uiso 1 1 calc R U . . .
C61 C 0.6717(4) 0.8125(5) 0.8744(4) 0.172(10) Uani 1 1 d DG U . . .
C8 C 0.5942(4) 0.6430(5) 0.5374(3) 0.158(9) Uani 1 1 d DG U . . .
C9 C 0.5953(5) 0.6728(6) 0.5031(3) 0.169(9) Uani 1 1 d G U . . .
H9 H 0.557675 0.656250 0.475022 0.203 Uiso 1 1 calc R U . . .
C10 C 0.6525(6) 0.7273(6) 0.5107(4) 0.156(8) Uani 1 1 d DG U . . .
C11 C 0.7087(5) 0.7519(5) 0.5526(4) 0.215(12) Uani 1 1 d G U . . .
H11 H 0.746933 0.788394 0.557753 0.258 Uiso 1 1 calc R U . . .
C12 C 0.7076(4) 0.7221(5) 0.5869(4) 0.204(11) Uani 1 1 d DG U . . .
C7 C 0.6504(4) 0.6677(5) 0.5793(4) 0.156(9) Uani 1 1 d DG U . . .
C219 C 0.2854(6) 0.7139(8) 0.9051(6) 0.136(6) Uani 1 1 d D U . . .
C147 C 0.4825(7) 0.3372(7) 0.6933(5) 0.192(10) Uani 1 1 d D U . . .
H14A H 0.447528 0.309212 0.700691 0.288 Uiso 1 1 calc R U . . .
H14B H 0.491847 0.311559 0.670395 0.288 Uiso 1 1 calc R U . . .
H14C H 0.470379 0.361474 0.677490 0.288 Uiso 1 1 calc R U . . .
C124 C 0.5359(3) 1.0764(5) 0.8527(4) 0.128(8) Uani 1 1 d DG U . . .
C125 C 0.4905(3) 1.0632(5) 0.8072(4) 0.151(9) Uani 1 1 d DG U . . .
C133 C 0.5090(4) 1.1004(5) 0.7790(4) 0.202(11) Uani 1 1 d DG U . . .
C134 C 0.5730(4) 1.1507(6) 0.7963(4) 0.240(13) Uani 1 1 d G U . . .
H134 H 0.585393 1.175569 0.777483 0.289 Uiso 1 1 calc R U . . .
C135 C 0.6184(4) 1.1639(5) 0.8418(4) 0.220(12) Uani 1 1 d G U . . .
H135 H 0.661206 1.197515 0.853349 0.264 Uiso 1 1 calc R U . . .
C136 C 0.5999(4) 1.1267(5) 0.8700(4) 0.181(10) Uani 1 1 d DG U . . .
C261 C 0.7574(5) 0.9702(5) 1.0926(4) 0.224(12) Uiso 1 1 d D . . . .
C47 C 0.2581(4) 0.4762(5) 0.6440(3) 0.139(8) Uani 1 1 d DG U . . .
C52 C 0.2006(4) 0.4500(5) 0.6029(3) 0.121(7) Uani 1 1 d DG U . . .
C51 C 0.1423(4) 0.4049(5) 0.6026(4) 0.156(9) Uani 1 1 d G U . . .
H51 H 0.103871 0.387464 0.575131 0.187 Uiso 1 1 calc R U . . .
C50 C 0.1416(5) 0.3860(5) 0.6434(4) 0.180(10) Uani 1 1 d DG U . . .
C49 C 0.1991(6) 0.4121(6) 0.6845(4) 0.183(10) Uani 1 1 d G U . . .
H49 H 0.198532 0.399433 0.711805 0.219 Uiso 1 1 calc R U . . .
C48 C 0.2573(5) 0.4572(5) 0.6848(3) 0.141(8) Uani 1 1 d DG U . . .
C64 C 0.6218(3) 0.8527(5) 0.7710(4) 0.139(8) Uani 1 1 d DG U . . .
C65 C 0.5814(4) 0.8517(5) 0.7289(4) 0.185(11) Uani 1 1 d DG U . . .
C73 C 0.6071(4) 0.8964(5) 0.7079(4) 0.187(10) Uani 1 1 d DG U . . .
C74 C 0.6732(4) 0.9421(5) 0.7288(4) 0.221(12) Uani 1 1 d G U . . .
H74 H 0.690375 0.971952 0.714703 0.265 Uiso 1 1 calc R U . . .
C75 C 0.7135(4) 0.9431(5) 0.7708(4) 0.227(13) Uani 1 1 d G U . . .
H75 H 0.757717 0.973635 0.784831 0.273 Uiso 1 1 calc R U . . .
C76 C 0.6878(4) 0.8984(5) 0.7919(4) 0.186(10) Uani 1 1 d DG U . . .
N187 N 0.4965(7) 0.8546(8) 1.0493(4) 0.124(5) Uani 1 1 d G U . . .
C186 C 0.5286(5) 0.9067(6) 1.0366(5) 0.124(7) Uani 1 1 d G U . . .
H186 H 0.571128 0.939818 1.057850 0.149 Uiso 1 1 calc R U . . .
C185 C 0.4972(8) 0.9094(6) 0.9923(6) 0.132(8) Uani 1 1 d DG U . . .
C184 C 0.4337(8) 0.8599(8) 0.9606(4) 0.152(8) Uani 1 1 d G U . . .
H184 H 0.412675 0.861659 0.930919 0.183 Uiso 1 1 calc R U . . .
C183 C 0.4016(5) 0.8078(6) 0.9733(5) 0.142(6) Uani 1 1 d DG U . . .
C188 C 0.4330(7) 0.8052(6) 1.0176(6) 0.147(7) Uani 1 1 d G U . . .
H188 H 0.411542 0.770340 1.026119 0.176 Uiso 1 1 calc R U . . .
C233 C 0.1903(6) 0.2083(5) 0.6490(6) 0.325(10) Uiso 1 1 d D U . . .
C211 C 0.3911(15) 0.7574(14) 0.6253(10) 0.185(11) Uani 1 1 d . U . . .
C199 C 0.5298(5) 0.5920(8) 0.5252(8) 0.131(7) Uani 1 1 d D U . . .
C141 C 0.6473(5) 0.4746(6) 0.7924(4) 0.188(5) Uani 1 1 d DG U . . .
C146 C 0.6478(6) 0.4540(7) 0.8324(4) 0.204(6) Uani 1 1 d G U . . .
H146 H 0.683924 0.478257 0.863100 0.245 Uiso 1 1 calc R U . . .
C145 C 0.5941(8) 0.3973(7) 0.8266(4) 0.210(7) Uani 1 1 d G U . . .
H145 H 0.594445 0.383562 0.853343 0.253 Uiso 1 1 calc R U . . .
C144 C 0.5401(7) 0.3611(6) 0.7807(5) 0.206(7) Uani 1 1 d DG U . . .
H144 H 0.504206 0.323170 0.776811 0.248 Uiso 1 1 calc R U . . .
N143 N 0.5396(5) 0.3817(6) 0.7407(4) 0.206(5) Uani 1 1 d DG U . . .
C142 C 0.5932(6) 0.4384(6) 0.7466(4) 0.195(6) Uani 1 1 d DG U . . .
H142 H 0.592924 0.452168 0.719793 0.235 Uiso 1 1 calc R U . . .
C217 C 0.4536(6) 0.9100(9) 0.7286(6) 0.126(7) Uani 1 1 d D U . . .
C257 C 0.1999(6) 0.4306(4) 0.8595(5) 0.270(15) Uiso 1 1 d D . . . .
C175 C 0.1152(6) 0.5551(10) 0.5620(7) 0.216(11) Uani 1 1 d D U . . .
H17A H 0.088141 0.564774 0.575876 0.323 Uiso 1 1 calc R U . . .
H17B H 0.097353 0.509243 0.549571 0.323 Uiso 1 1 calc R U . . .
H17C H 0.117723 0.568835 0.534261 0.323 Uiso 1 1 calc R U . . .
N66 N 0.5154(4) 0.8099(6) 0.7026(4) 0.192(8) Uani 1 1 d D U . . .
H66 H 0.489714 0.779363 0.709522 0.230 Uiso 1 1 calc R U . . .
C189 C 0.5301(10) 0.8543(11) 1.1001(8) 0.183(10) Uani 1 1 d . U . . .
H18A H 0.539485 0.820952 1.093188 0.275 Uiso 1 1 calc R U . . .
H18B H 0.502257 0.846151 1.118438 0.275 Uiso 1 1 calc R U . . .
H18C H 0.569679 0.895634 1.120327 0.275 Uiso 1 1 calc R U . . .
C96 C 0.4095(3) 0.6503(3) 0.9318(2) 0.155(9) Uani 1 1 d DG U . . .
C84 C 0.4291(3) 0.6919(3) 0.9071(3) 0.148(8) Uani 1 1 d DG U . . .
C85 C 0.4904(3) 0.7482(3) 0.9304(3) 0.106(6) Uani 1 1 d DG U . . .
C93 C 0.5320(3) 0.7629(3) 0.9785(4) 0.118(7) Uani 1 1 d DG U . . .
C94 C 0.5124(3) 0.7212(4) 1.0032(3) 0.124(7) Uani 1 1 d G U . . .
H94 H 0.540277 0.731032 1.035293 0.148 Uiso 1 1 calc R U . . .
C95 C 0.4512(3) 0.6649(4) 0.9798(3) 0.179(10) Uani 1 1 d G U . . .
H95 H 0.438032 0.637061 0.996330 0.215 Uiso 1 1 calc R U . . .
C209 C 0.5841(8) 0.7144(7) 0.8777(8) 0.163(9) Uani 1 1 d D U . . .
C215 C 0.6174(11) 0.9215(10) 0.9164(6) 0.144(8) Uani 1 1 d D U . . .
C154 C 0.2569(9) 0.4323(11) 0.4040(6) 0.198(10) Uani 1 1 d D U . . .
H15A H 0.218862 0.390417 0.393465 0.297 Uiso 1 1 calc R U . . .
H15B H 0.273717 0.432557 0.377720 0.297 Uiso 1 1 calc R U . . .
H15C H 0.246226 0.464686 0.409895 0.297 Uiso 1 1 calc R U . . .
C275 C 0.8071(10) 1.1983(9) 1.0730(6) 0.212(6) Uani 1 1 d D U . . .
H27A H 0.781593 1.214352 1.082862 0.318 Uiso 1 1 calc R U . . .
H27B H 0.852129 1.230670 1.092834 0.318 Uiso 1 1 calc R U . . .
H27C H 0.796433 1.159729 1.079119 0.318 Uiso 1 1 calc R U . . .
C259 C 0.1270(5) 0.4015(8) 0.8303(10) 0.243(13) Uiso 1 1 d D . . . .
C157 C 0.6180(7) 0.7577(9) 0.6619(5) 0.180(4) Uani 1 1 d G U . . .
C156 C 0.6202(8) 0.7285(6) 0.6964(8) 0.181(4) Uani 1 1 d G U . . .
H156 H 0.582626 0.692750 0.693079 0.217 Uiso 1 1 calc R U . . .
C155 C 0.6785(11) 0.7529(9) 0.7359(6) 0.181(4) Uani 1 1 d DG U . . .
C160 C 0.7347(7) 0.8064(9) 0.7408(5) 0.184(4) Uani 1 1 d G U . . .
H160 H 0.773750 0.822693 0.767225 0.221 Uiso 1 1 calc R U . . .
N159 N 0.7326(7) 0.8355(6) 0.7063(7) 0.185(4) Uani 1 1 d G U . . .
C158 C 0.6742(11) 0.8112(9) 0.6669(6) 0.183(4) Uani 1 1 d G U . . .
H158 H 0.672766 0.830675 0.643777 0.219 Uiso 1 1 calc R U . . .
C168 C 0.4846(11) 0.5429(12) 0.9370(8) 0.196(10) Uani 1 1 d . U . . .
H16A H 0.506063 0.520217 0.931044 0.293 Uiso 1 1 calc R U . . .
H16B H 0.441655 0.512984 0.933208 0.293 Uiso 1 1 calc R U . . .
H16C H 0.508280 0.576165 0.971019 0.293 Uiso 1 1 calc R U . . .
C210 C 0.6185(8) 0.7569(7) 0.8730(8) 0.157(9) Uani 1 1 d D U . . .
C88 C 0.6309(4) 0.9013(3) 0.9577(3) 0.155(9) Uani 1 1 d DG U . . .
C89 C 0.6877(4) 0.9416(3) 1.0015(3) 0.177(9) Uani 1 1 d DG U . . .
H89 H 0.719470 0.981127 1.003646 0.213 Uiso 1 1 calc R U . . .
C90 C 0.6969(3) 0.9228(4) 1.0421(3) 0.130(7) Uani 1 1 d DG U . . .
C91 C 0.6494(3) 0.8638(3) 1.0389(2) 0.153(8) Uani 1 1 d DG U . . .
H91 H 0.655596 0.851188 1.066017 0.184 Uiso 1 1 calc R U . . .
C92 C 0.5927(3) 0.8235(3) 0.9951(2) 0.162(9) Uani 1 1 d DG U . . .
C87 C 0.5834(3) 0.8423(3) 0.9546(3) 0.161(9) Uani 1 1 d DG U . . .
N26 N 0.5553(5) 0.5600(6) 0.7726(3) 0.140(6) Uani 1 1 d D U . . .
H26 H 0.549004 0.568746 0.745913 0.168 Uiso 1 1 calc R U . . .
N23 N 0.4185(5) 0.4483(5) 0.6979(4) 0.152(6) Uani 1 1 d D U . . .
H23 H 0.432927 0.473338 0.682527 0.182 Uiso 1 1 calc R U . . .
C104 C 0.2300(5) 0.7335(5) 0.7213(4) 0.144(9) Uani 1 1 d DG U . . .
C105 C 0.2113(4) 0.7048(5) 0.7545(3) 0.146(8) Uani 1 1 d DG U . . .
C113 C 0.1470(4) 0.6572(5) 0.7401(3) 0.153(8) Uani 1 1 d DG U . . .
C114 C 0.1014(4) 0.6382(5) 0.6925(3) 0.136(8) Uani 1 1 d G U . . .
H114 H 0.058349 0.606314 0.682919 0.164 Uiso 1 1 calc R U . . .
C115 C 0.1201(6) 0.6668(6) 0.6593(3) 0.173(11) Uani 1 1 d G . . . .
H115 H 0.089636 0.654105 0.627493 0.207 Uiso 1 1 calc R U . . .
C116 C 0.1845(6) 0.7145(6) 0.6737(4) 0.163(10) Uani 1 1 d DG U . . .
C248 C 0.0733(16) 0.3132(15) 0.6761(11) 0.284(15) Uiso 1 1 d D . . . .
C31 C 0.6562(4) 0.5991(5) 0.8998(3) 0.189(10) Uani 1 1 d G U . . .
H31 H 0.652424 0.580722 0.923800 0.227 Uiso 1 1 calc R U . . .
C32 C 0.6054(4) 0.5687(5) 0.8524(3) 0.183(10) Uani 1 1 d DG U . . .
C27 C 0.6111(5) 0.5962(5) 0.8166(4) 0.161(9) Uani 1 1 d DG U . . .
C28 C 0.6675(5) 0.6542(5) 0.8282(4) 0.152(9) Uani 1 1 d DG U . . .
C29 C 0.7182(5) 0.6846(5) 0.8756(5) 0.214(12) Uani 1 1 d G U . . .
H29 H 0.755934 0.723335 0.883408 0.257 Uiso 1 1 calc R U . . .
C30 C 0.7126(4) 0.6571(5) 0.9115(4) 0.183(10) Uani 1 1 d DG U . . .
N43 N 0.3827(4) 0.6060(6) 0.5850(4) 0.161(7) Uani 1 1 d D U . . .
H43 H 0.412633 0.617522 0.613457 0.193 Uiso 1 1 calc R U . . .
C213 C 0.2502(10) 0.5928(9) 0.7299(5) 0.123(7) Uani 1 1 d D U . . .
C220 C 0.3397(6) 0.7547(7) 0.9398(7) 0.146(6) Uani 1 1 d D U . . .
C127 C 0.4013(4) 1.0265(6) 0.7419(4) 0.190(11) Uani 1 1 d DG U . . .
C128 C 0.3379(4) 0.9939(6) 0.7068(4) 0.201(11) Uani 1 1 d DG U . . .
C129 C 0.3241(4) 1.0088(7) 0.6646(4) 0.270(15) Uani 1 1 d DG U . . .
H129 H 0.281687 0.986976 0.641158 0.324 Uiso 1 1 calc R U . . .
C130 C 0.3737(5) 1.0562(7) 0.6574(4) 0.316(18) Uani 1 1 d DG U . . .
C131 C 0.4371(5) 1.0888(7) 0.6924(4) 0.311(18) Uani 1 1 d DG U . . .
H131 H 0.470306 1.120510 0.687626 0.374 Uiso 1 1 calc R U . . .
C132 C 0.4509(4) 1.0739(6) 0.7347(4) 0.236(13) Uani 1 1 d DG U . . .
C262 C 0.7869(10) 0.9302(8) 1.1039(8) 0.197(10) Uiso 1 1 d D . . . .
C263 C 0.7370(10) 0.9857(10) 1.1377(8) 0.253(13) Uiso 1 1 d D . . . .
I5 I 0.6080(2) 0.27770(18) 0.73009(12) 0.370(2) Uani 1 1 d . . . . .
N192 N 0.1355(6) 0.7954(7) 0.7603(5) 0.220(10) Uani 1 1 d DG U . . .
C193 C 0.0761(6) 0.7565(6) 0.7190(6) 0.227(12) Uani 1 1 d DG U . . .
H193 H 0.040958 0.724399 0.721812 0.273 Uiso 1 1 calc R U . . .
C194 C 0.0692(6) 0.7655(7) 0.6734(5) 0.254(14) Uani 1 1 d G U . . .
H194 H 0.029430 0.739420 0.645812 0.304 Uiso 1 1 calc R U . . .
C195 C 0.1217(7) 0.8134(7) 0.6692(4) 0.226(12) Uani 1 1 d G U . . .
H195 H 0.117080 0.819410 0.638753 0.271 Uiso 1 1 calc R U . . .
C190 C 0.1811(6) 0.8523(6) 0.7105(4) 0.178(10) Uani 1 1 d DG U . . .
C191 C 0.1880(5) 0.8433(6) 0.7561(4) 0.176(10) Uani 1 1 d DG U . . .
H191 H 0.227789 0.869362 0.783696 0.211 Uiso 1 1 calc R U . . .
N126 N 0.4242(4) 1.0209(6) 0.7870(4) 0.174(7) Uani 1 1 d D U . . .
H126 H 0.401832 0.996296 0.799905 0.209 Uiso 1 1 calc R U . . .
I8 I 0.04638(15) 0.87732(19) 0.76979(12) 0.370(2) Uani 1 1 d . . . . .
C41 C 0.4465(4) 0.6737(5) 0.5452(4) 0.158(9) Uani 1 1 d DG U . . .
C42 C 0.3898(4) 0.6298(5) 0.5476(3) 0.141(8) Uani 1 1 d DG U . . .
C57 C 0.3309(4) 0.6003(5) 0.5070(3) 0.158(9) Uani 1 1 d DG U . . .
C58 C 0.3287(5) 0.6147(5) 0.4639(3) 0.139(8) Uani 1 1 d G U . . .
H58 H 0.289328 0.594894 0.436675 0.166 Uiso 1 1 calc R U . . .
C59 C 0.3854(5) 0.6585(5) 0.4614(3) 0.131(7) Uani 1 1 d DG U . . .
C60 C 0.4443(5) 0.6881(5) 0.5020(4) 0.192(11) Uani 1 1 d G U . . .
H60 H 0.482277 0.717431 0.500402 0.231 Uiso 1 1 calc R U . . .
C274 C 0.8204(10) 1.1402(7) 1.0007(7) 0.219(6) Uani 1 1 d D U . . .
H27D H 0.801601 1.103436 1.009424 0.329 Uiso 1 1 calc R U . . .
H27E H 0.866485 1.165261 1.019081 0.329 Uiso 1 1 calc R U . . .
H27F H 0.810335 1.125493 0.964556 0.329 Uiso 1 1 calc R U . . .
C253 C 0.4790(6) 0.9063(6) 0.5492(4) 0.483(17) Uiso 1 1 d D U . . .
C216 C 0.6132(12) 0.9380(10) 0.8810(6) 0.167(9) Uani 1 1 d D U . . .
C182 C 0.6830(11) 1.0796(11) 0.7885(9) 0.203(6) Uani 1 1 d . U . . .
H18D H 0.705519 1.063477 0.773346 0.304 Uiso 1 1 calc R U . . .
H18E H 0.712501 1.114036 0.821597 0.304 Uiso 1 1 calc R U . . .
H18F H 0.665128 1.095626 0.766964 0.304 Uiso 1 1 calc R U . . .
C197 C 0.7025(7) 0.5290(8) 0.7937(7) 0.188(6) Uani 1 1 d D U . . .
C232 C 0.6365(8) 0.8150(8) 0.4980(7) 0.212(6) Uani 1 1 d D U . . .
H23A H 0.599356 0.790405 0.504732 0.318 Uiso 1 1 calc R U . . .
H23B H 0.624298 0.827452 0.470836 0.318 Uiso 1 1 calc R U . . .
H23C H 0.668842 0.853068 0.528343 0.318 Uiso 1 1 calc R U . . .
C204 C 0.6822(10) 0.7243(9) 0.7722(6) 0.135(8) Uani 1 1 d D U . . .
C218 C 0.3950(5) 0.8815(9) 0.7021(7) 0.138(8) Uani 1 1 d D U . . .
C237 C 0.7602(9) 0.6846(10) 0.9675(4) 0.401(13) Uiso 1 1 d D U . . .
C19 C 0.9014(5) 0.7176(6) 0.8423(4) 0.250(7) Uani 1 1 d DG U . . .
C20 C 0.8473(5) 0.6601(6) 0.8350(4) 0.260(8) Uani 1 1 d DG U . . .
H20 H 0.849556 0.640963 0.858195 0.312 Uiso 1 1 calc R U . . .
C1 C 0.7900(5) 0.6313(6) 0.7929(4) 0.240(7) Uani 1 1 d DG U . . .
C2 C 0.7867(4) 0.6600(5) 0.7582(4) 0.233(7) Uani 1 1 d DG U . . .
C17 C 0.8407(4) 0.7174(5) 0.7655(4) 0.234(8) Uani 1 1 d DG U . . .
C18 C 0.8980(4) 0.7462(5) 0.8076(4) 0.253(7) Uani 1 1 d DG U . . .
H18 H 0.934183 0.784668 0.812533 0.304 Uiso 1 1 calc R U . . .
C277 C 0.3573(6) 1.0797(8) 0.6148(5) 0.270(15) Uiso 1 1 d D . . . .
C225 C 0.9685(5) 0.7419(7) 0.8826(5) 0.324(18) Uiso 1 1 d D . . . .
C229 C 0.6642(7) 0.7730(6) 0.4820(5) 0.215(6) Uani 1 1 d D U . . .
C241 C 0.3685(8) 0.6538(8) 0.4056(3) 0.256(14) Uiso 1 1 d D . . . .
C244 C 0.3227(9) 0.6777(9) 0.3912(9) 0.227(12) Uiso 1 1 d D . . . .
C246 C 0.0249(12) 0.2839(11) 0.5823(8) 0.201(10) Uiso 1 1 d D . . . .
C242 C 0.3431(10) 0.5923(7) 0.3580(8) 0.238(12) Uiso 1 1 d D . . . .
C245 C 0.0700(6) 0.3418(10) 0.6350(9) 0.275(15) Uiso 1 1 d D . . . .
C265 C 0.2174(8) 0.7995(9) 0.5343(5) 0.53(4) Uiso 1 1 d D . . . .
C228 C 0.9915(14) 0.8108(8) 0.9191(10) 0.313(17) Uiso 1 1 d D . . . .
C231 C 0.7308(6) 0.8208(8) 0.4831(7) 0.217(7) Uani 1 1 d D U . . .
H23D H 0.745833 0.864178 0.504873 0.326 Uiso 1 1 calc R U . . .
H23E H 0.726602 0.818251 0.449001 0.326 Uiso 1 1 calc R U . . .
H23F H 0.761238 0.809704 0.495963 0.326 Uiso 1 1 calc R U . . .
C276 C 0.8392(9) 1.2479(7) 1.0138(7) 0.224(6) Uani 1 1 d D U . . .
H27G H 0.831246 1.242770 0.978825 0.336 Uiso 1 1 calc R U . . .
H27H H 0.883131 1.261041 1.031130 0.336 Uiso 1 1 calc R U . . .
H27I H 0.831993 1.280364 1.030483 0.336 Uiso 1 1 calc R U . . .
C236 C 0.1704(12) 0.2129(13) 0.6954(6) 0.315(11) Uiso 1 1 d D U . . .
C266 C 0.1974(13) 0.7427(10) 0.4849(10) 0.35(2) Uiso 1 1 d D . . . .
C268 C 0.1582(10) 0.8064(13) 0.5254(11) 0.322(18) Uiso 1 1 d D . . . .
C258 C 0.2328(12) 0.3917(9) 0.8526(14) 0.339(19) Uiso 1 1 d D . . . .
C243 C 0.4341(7) 0.7053(10) 0.4076(11) 0.314(17) Uiso 1 1 d D . . . .
C238 C 0.7839(14) 0.6379(10) 0.9699(13) 0.392(14) Uiso 1 1 d D U . . .
C264 C 0.8159(9) 1.0361(7) 1.1018(10) 0.39(2) Uiso 1 1 d D . . . .
C230 C 0.6211(8) 0.7292(7) 0.4245(6) 0.216(7) Uani 1 1 d D U . . .
H23G H 0.621007 0.689842 0.415954 0.324 Uiso 1 1 calc R U . . .
H23H H 0.637941 0.751540 0.403995 0.324 Uiso 1 1 calc R U . . .
H23I H 0.577828 0.719012 0.417896 0.324 Uiso 1 1 calc R U . . .
C278 C 0.3846(10) 1.0602(13) 0.5760(10) 0.35(2) Uiso 1 1 d D . . . .
C256 C 0.4164(9) 0.8583(11) 0.5022(6) 0.480(18) Uiso 1 1 d D U . . .
C254 C 0.5348(10) 0.9250(14) 0.5316(9) 0.480(18) Uiso 1 1 d D U . . .
C255 C 0.4782(14) 0.9671(9) 0.5716(10) 0.489(18) Uiso 1 1 d D U . . .
C280 C 0.2852(6) 1.0498(11) 0.5818(8) 0.269(14) Uiso 1 1 d D . . . .
C279 C 0.3886(12) 1.1537(7) 0.6306(12) 0.40(2) Uiso 1 1 d D . . . .
C247 C 0.0469(14) 0.3888(13) 0.6484(12) 0.277(15) Uiso 1 1 d D . . . .
C267 C 0.2698(11) 0.8605(10) 0.5313(13) 0.43(3) Uiso 1 1 d D . . . .
C240 C 0.8229(14) 0.7516(10) 0.9853(12) 0.404(14) Uiso 1 1 d D U . . .
C239 C 0.7372(13) 0.6911(15) 1.0122(10) 0.401(14) Uiso 1 1 d D U . . .
C269 C 0.0527(6) 0.5365(7) 0.8466(6) 0.290(16) Uiso 1 1 d D . . . .
C270 C 0.0138(11) 0.4711(10) 0.7994(6) 0.250(13) Uiso 1 1 d D . . . .
C271 C 0.0121(12) 0.5677(10) 0.8493(10) 0.330(18) Uiso 1 1 d D . . . .
C272 C 0.0720(12) 0.5259(11) 0.8963(6) 0.268(14) Uiso 1 1 d D . . . .
C227 C 0.9670(16) 0.6994(10) 0.9134(9) 0.35(2) Uiso 1 1 d D . . . .
C226 C 1.0143(15) 0.7458(16) 0.8543(11) 0.99(9) Uiso 1 1 d D . . . .
C249 C 0.8548(5) 0.9241(8) 0.9499(6) 0.65(5) Uiso 1 1 d D . . . .
C234 C 0.2119(10) 0.1593(11) 0.6463(9) 0.333(12) Uiso 1 1 d D U . . .
C235 C 0.1258(9) 0.1716(12) 0.6017(6) 0.327(12) Uiso 1 1 d D U . . .
C250 C 0.8955(14) 0.9088(13) 0.9231(9) 0.39(2) Uiso 1 1 d D . . . .
C251 C 0.8653(14) 0.9059(12) 0.9967(7) 0.312(17) Uiso 1 1 d D . . . .
C252 C 0.8917(15) 0.9991(8) 0.9734(12) 0.42(3) Uiso 1 1 d D . . . .
I2 I 0.4642(2) 0.5981(2) 0.68818(13) 0.408(2) Uani 1 1 d . U . A 1
I3 I 0.4110(2) 0.7760(2) 0.81149(14) 0.415(2) Uani 1 1 d . U . . .
O1 O 0.4739(10) 0.7226(9) 0.7513(8) 0.215(7) Uani 1 1 d D U . . .
C161 C 0.7970(15) 0.8963(15) 0.7136(11) 0.241(13) Uiso 1 1 d . . . . .
H1A H 0.461(7) 0.724(7) 0.775(4) 0.18(2) Uiso 1 1 d D U . . .
H1B H 0.450(7) 0.684(3) 0.729(4) 0.18(2) Uiso 1 1 d D U . . .

loop_
_atom_site_aniso_label
_atom_site_aniso_U_11
_atom_site_aniso_U_22
_atom_site_aniso_U_33
_atom_site_aniso_U_23
_atom_site_aniso_U_13
_atom_site_aniso_U_12
I4 0.1805(18) 0.2033(19) 0.1340(13) 0.0399(12) -0.0014(12) 0.1204(17)
I1 0.1942(19) 0.272(2) 0.1407(13) 0.1001(14) 0.0569(13) 0.1593(19)
I7 0.193(2) 0.260(2) 0.1484(14) 0.0679(15) -0.0210(13) 0.1276(19)
I6 0.224(2) 0.336(3) 0.1548(15) 0.1367(17) 0.0455(14) 0.178(2)
N83 0.125(9) 0.133(9) 0.123(9) 0.048(7) 0.027(7) 0.084(8)
C200 0.143(12) 0.144(12) 0.137(11) 0.068(8) 0.046(8) 0.073(9)
C102 0.121(11) 0.132(11) 0.126(11) 0.055(8) 0.035(8) 0.075(9)
C117 0.174(13) 0.165(12) 0.170(12) 0.074(9) 0.059(9) 0.093(10)
C118 0.200(10) 0.211(12) 0.190(12) 0.101(9) 0.062(9) 0.099(7)
C119 0.208(10) 0.195(12) 0.190(11) 0.101(8) 0.058(7) 0.098(8)
C120 0.203(9) 0.198(11) 0.191(11) 0.105(9) 0.063(8) 0.101(7)
C101 0.175(13) 0.178(13) 0.169(13) 0.075(9) 0.057(9) 0.089(10)
N103 0.148(18) 0.20(2) 0.082(11) 0.041(12) 0.009(11) 0.100(17)
N3 0.165(11) 0.188(11) 0.168(10) 0.062(8) 0.050(8) 0.112(9)
C205 0.161(12) 0.156(12) 0.160(12) 0.056(8) 0.064(9) 0.090(9)
C170 0.145(11) 0.126(11) 0.118(10) 0.064(8) 0.039(8) 0.068(8)
C171 0.139(12) 0.148(11) 0.137(11) 0.059(8) 0.040(8) 0.078(9)
C172 0.210(14) 0.185(13) 0.185(13) 0.076(9) 0.068(9) 0.115(10)
N173 0.141(10) 0.142(10) 0.131(9) 0.059(7) 0.008(7) 0.089(8)
C174 0.179(13) 0.157(12) 0.147(11) 0.081(9) 0.060(9) 0.082(9)
C169 0.139(11) 0.127(11) 0.137(11) 0.047(8) 0.043(8) 0.080(9)
N106 0.120(9) 0.154(10) 0.126(9) 0.050(7) 0.034(7) 0.085(8)
C203 0.104(10) 0.122(11) 0.128(10) 0.045(8) 0.032(8) 0.073(9)
C212 0.134(12) 0.133(12) 0.120(10) 0.056(8) 0.053(8) 0.067(9)
C81 0.118(11) 0.127(11) 0.118(10) 0.046(8) 0.044(8) 0.066(8)
C82 0.092(10) 0.095(10) 0.097(9) 0.063(7) 0.040(7) 0.029(7)
C97 0.089(9) 0.096(10) 0.087(8) 0.040(7) 0.036(7) 0.047(8)
C98 0.150(12) 0.145(11) 0.144(11) 0.068(8) 0.050(8) 0.081(9)
C99 0.198(13) 0.193(13) 0.178(13) 0.078(9) 0.070(9) 0.100(10)
C100 0.162(12) 0.174(12) 0.162(12) 0.072(9) 0.049(8) 0.096(9)
N46 0.131(9) 0.136(9) 0.112(8) 0.051(7) 0.034(7) 0.078(8)
C222 0.135(12) 0.139(12) 0.132(11) 0.057(8) 0.028(8) 0.084(9)
N123 0.20(2) 0.22(2) 0.149(16) 0.051(16) 0.043(15) 0.164(19)
C223 0.172(13) 0.179(13) 0.174(13) 0.076(9) 0.044(9) 0.096(10)
C207 0.132(11) 0.141(11) 0.134(11) 0.055(8) 0.047(8) 0.069(9)
C273 0.211(8) 0.223(8) 0.215(7) 0.094(6) 0.054(6) 0.128(6)
C221 0.130(11) 0.122(11) 0.127(10) 0.057(8) 0.039(8) 0.066(9)
N6 0.128(17) 0.186(19) 0.179(17) 0.087(15) 0.054(14) 0.100(16)
C25 0.158(12) 0.147(12) 0.153(12) 0.065(8) 0.057(9) 0.082(9)
C33 0.174(13) 0.177(13) 0.152(12) 0.078(9) 0.062(9) 0.088(9)
C34 0.170(13) 0.178(13) 0.176(12) 0.076(9) 0.064(9) 0.087(10)
C35 0.139(11) 0.153(11) 0.116(10) 0.069(8) 0.046(8) 0.069(8)
C36 0.172(13) 0.178(13) 0.176(13) 0.079(9) 0.058(9) 0.100(10)
C24 0.112(11) 0.138(11) 0.108(10) 0.062(8) 0.027(7) 0.060(8)
C196 0.26(2) 0.238(19) 0.26(2) 0.086(14) 0.101(15) 0.168(16)
C67 0.201(14) 0.196(14) 0.207(14) 0.067(9) 0.093(10) 0.115(10)
C72 0.236(15) 0.229(15) 0.238(16) 0.072(9) 0.098(10) 0.141(11)
C71 0.248(16) 0.259(16) 0.258(16) 0.080(10) 0.114(11) 0.150(11)
C70 0.260(17) 0.261(16) 0.259(17) 0.100(10) 0.092(11) 0.153(12)
C69 0.230(15) 0.210(15) 0.213(14) 0.095(10) 0.084(10) 0.112(11)
C68 0.221(16) 0.214(16) 0.214(16) 0.096(10) 0.073(10) 0.117(11)
C214 0.113(10) 0.131(11) 0.117(10) 0.053(8) 0.052(8) 0.064(8)
N63 0.176(11) 0.183(11) 0.164(10) 0.072(8) 0.065(8) 0.096(9)
C162 0.166(13) 0.165(12) 0.163(12) 0.076(9) 0.066(9) 0.083(9)
C163 0.130(11) 0.163(11) 0.123(10) 0.061(8) 0.044(8) 0.078(9)
C164 0.137(11) 0.158(12) 0.131(11) 0.041(8) 0.052(9) 0.080(9)
C165 0.103(10) 0.122(11) 0.111(10) 0.043(7) 0.039(8) 0.057(8)
N166 0.146(10) 0.145(10) 0.138(9) 0.051(7) 0.054(8) 0.087(8)
C167 0.165(13) 0.200(13) 0.190(13) 0.063(9) 0.077(9) 0.106(10)
C121 0.142(12) 0.149(12) 0.148(11) 0.052(8) 0.041(8) 0.091(9)
C122 0.150(12) 0.138(12) 0.136(11) 0.058(8) 0.045(8) 0.080(9)
C137 0.163(12) 0.165(12) 0.159(12) 0.056(8) 0.061(9) 0.096(10)
C138 0.183(13) 0.188(13) 0.186(13) 0.064(9) 0.063(9) 0.109(10)
C139 0.187(13) 0.184(13) 0.190(13) 0.078(9) 0.054(9) 0.107(10)
C140 0.161(12) 0.172(12) 0.171(12) 0.077(9) 0.053(9) 0.095(10)
N86 0.136(10) 0.140(10) 0.116(8) 0.051(7) 0.041(7) 0.075(8)
C198 0.199(10) 0.209(8) 0.173(11) 0.081(9) 0.060(8) 0.123(5)
C206 0.137(11) 0.127(11) 0.138(11) 0.053(8) 0.062(8) 0.066(9)
C224 0.153(12) 0.169(13) 0.160(12) 0.067(9) 0.058(9) 0.085(9)
C202 0.113(10) 0.125(11) 0.119(10) 0.054(8) 0.037(8) 0.068(8)
C201 0.107(10) 0.119(11) 0.114(10) 0.063(8) 0.033(8) 0.051(8)
C107 0.145(12) 0.142(12) 0.143(11) 0.074(8) 0.042(8) 0.075(9)
C108 0.145(11) 0.145(11) 0.144(11) 0.051(8) 0.049(8) 0.085(9)
C109 0.161(12) 0.160(12) 0.135(11) 0.061(8) 0.057(9) 0.081(9)
C110 0.164(12) 0.177(12) 0.174(12) 0.064(8) 0.072(9) 0.092(10)
C111 0.188(13) 0.195(13) 0.192(13) 0.074(9) 0.067(9) 0.111(10)
C112 0.129(11) 0.135(11) 0.118(10) 0.049(8) 0.037(8) 0.070(9)
C5 0.149(12) 0.148(12) 0.146(12) 0.046(8) 0.041(8) 0.097(10)
C13 0.180(13) 0.189(13) 0.192(13) 0.065(9) 0.069(9) 0.106(10)
C14 0.248(16) 0.247(16) 0.251(16) 0.090(10) 0.104(11) 0.132(11)
C15 0.200(14) 0.210(14) 0.213(14) 0.098(10) 0.069(10) 0.110(10)
C16 0.156(12) 0.171(12) 0.151(11) 0.083(9) 0.050(8) 0.084(9)
C4 0.159(12) 0.157(12) 0.154(12) 0.068(8) 0.070(9) 0.081(9)
C44 0.126(11) 0.130(11) 0.135(11) 0.062(8) 0.039(8) 0.065(9)
C45 0.146(12) 0.145(11) 0.128(11) 0.072(8) 0.037(8) 0.079(9)
C53 0.152(12) 0.161(12) 0.162(12) 0.061(8) 0.046(9) 0.097(9)
C54 0.130(11) 0.123(10) 0.112(10) 0.049(8) 0.034(8) 0.070(8)
C55 0.155(12) 0.173(12) 0.163(12) 0.068(8) 0.053(9) 0.094(9)
C56 0.130(11) 0.132(11) 0.135(11) 0.049(8) 0.044(8) 0.073(9)
C178 0.190(5) 0.193(6) 0.200(5) 0.069(4) 0.073(4) 0.116(4)
C179 0.193(5) 0.195(6) 0.202(5) 0.070(3) 0.072(4) 0.113(4)
N180 0.191(5) 0.195(5) 0.202(5) 0.070(3) 0.073(4) 0.113(4)
C181 0.191(5) 0.195(6) 0.200(5) 0.068(4) 0.073(4) 0.114(4)
C176 0.190(6) 0.194(6) 0.198(5) 0.068(3) 0.073(4) 0.116(4)
C177 0.190(5) 0.194(6) 0.198(5) 0.068(4) 0.073(4) 0.115(4)
C208 0.131(11) 0.144(11) 0.129(11) 0.056(8) 0.037(8) 0.076(9)
C38 0.161(12) 0.151(11) 0.136(11) 0.070(8) 0.049(8) 0.077(9)
C39 0.175(13) 0.169(12) 0.171(12) 0.082(9) 0.053(9) 0.091(9)
C40 0.144(11) 0.148(11) 0.139(11) 0.062(8) 0.034(8) 0.086(9)
C21 0.155(12) 0.147(12) 0.143(11) 0.059(8) 0.048(9) 0.077(9)
C22 0.130(11) 0.132(11) 0.113(10) 0.069(8) 0.036(8) 0.064(8)
C37 0.165(12) 0.169(12) 0.161(12) 0.073(9) 0.064(9) 0.085(9)
C149 0.145(12) 0.147(12) 0.151(11) 0.066(8) 0.050(8) 0.078(9)
C150 0.108(10) 0.112(10) 0.098(9) 0.054(7) 0.018(7) 0.056(8)
C151 0.184(13) 0.177(13) 0.194(13) 0.073(9) 0.064(9) 0.113(10)
N152 0.133(10) 0.140(9) 0.116(9) 0.047(7) 0.040(7) 0.089(8)
C153 0.124(11) 0.136(11) 0.127(10) 0.055(8) 0.051(8) 0.064(8)
C148 0.130(11) 0.133(11) 0.113(10) 0.047(7) 0.039(8) 0.085(9)
C62 0.188(14) 0.196(14) 0.197(14) 0.053(9) 0.088(10) 0.111(10)
C77 0.198(14) 0.201(14) 0.211(14) 0.051(9) 0.081(10) 0.128(11)
C78 0.221(15) 0.216(14) 0.236(15) 0.072(9) 0.079(10) 0.139(11)
C79 0.246(16) 0.250(16) 0.247(16) 0.088(10) 0.094(11) 0.144(12)
C80 0.192(14) 0.224(14) 0.213(14) 0.072(9) 0.085(10) 0.117(10)
C61 0.163(13) 0.178(13) 0.169(12) 0.062(9) 0.059(9) 0.093(10)
C8 0.163(12) 0.160(12) 0.161(12) 0.058(8) 0.046(9) 0.106(10)
C9 0.162(12) 0.177(13) 0.173(12) 0.063(8) 0.066(9) 0.096(10)
C10 0.157(12) 0.161(12) 0.152(11) 0.063(8) 0.047(8) 0.093(9)
C11 0.218(15) 0.209(14) 0.216(15) 0.081(9) 0.087(10) 0.115(11)
C12 0.208(14) 0.206(14) 0.206(14) 0.076(9) 0.078(10) 0.123(11)
C7 0.151(12) 0.159(12) 0.155(12) 0.064(9) 0.053(9) 0.081(10)
C219 0.145(8) 0.130(9) 0.138(9) 0.063(7) 0.050(6) 0.076(7)
C147 0.196(18) 0.187(17) 0.184(16) 0.087(13) 0.053(13) 0.101(14)
C124 0.127(11) 0.140(11) 0.133(11) 0.048(8) 0.038(8) 0.094(9)
C125 0.148(12) 0.155(12) 0.153(12) 0.051(8) 0.051(9) 0.091(9)
C133 0.204(14) 0.197(14) 0.209(14) 0.087(9) 0.067(9) 0.112(10)
C134 0.241(16) 0.236(15) 0.246(16) 0.106(10) 0.082(10) 0.131(11)
C135 0.217(15) 0.221(15) 0.223(15) 0.082(9) 0.096(10) 0.116(11)
C136 0.186(13) 0.182(13) 0.179(13) 0.081(9) 0.062(9) 0.101(10)
C47 0.147(12) 0.146(11) 0.130(11) 0.069(8) 0.048(8) 0.079(9)
C52 0.121(11) 0.126(11) 0.116(10) 0.055(8) 0.037(8) 0.067(8)
C51 0.156(12) 0.156(12) 0.152(11) 0.063(8) 0.050(8) 0.085(9)
C50 0.181(13) 0.184(13) 0.173(13) 0.073(9) 0.066(9) 0.097(10)
C49 0.185(13) 0.190(13) 0.171(12) 0.078(9) 0.057(9) 0.103(10)
C48 0.144(12) 0.138(11) 0.134(11) 0.066(8) 0.045(8) 0.070(9)
C64 0.141(11) 0.128(11) 0.154(12) 0.028(7) 0.060(9) 0.089(9)
C65 0.186(13) 0.187(14) 0.187(13) 0.054(9) 0.090(10) 0.105(10)
C73 0.185(13) 0.181(13) 0.191(13) 0.055(9) 0.078(10) 0.104(10)
C74 0.221(15) 0.224(15) 0.218(14) 0.082(9) 0.101(10) 0.116(10)
C75 0.223(15) 0.224(15) 0.229(15) 0.072(9) 0.100(10) 0.121(11)
C76 0.190(13) 0.187(13) 0.190(13) 0.068(9) 0.078(9) 0.109(10)
N187 0.124(9) 0.129(9) 0.118(9) 0.042(7) 0.030(7) 0.079(8)
C186 0.137(11) 0.121(11) 0.112(10) 0.051(8) 0.049(8) 0.065(8)
C185 0.126(11) 0.139(11) 0.136(11) 0.040(8) 0.046(8) 0.085(9)
C184 0.148(12) 0.153(12) 0.145(11) 0.065(8) 0.057(8) 0.071(9)
C183 0.144(8) 0.145(10) 0.139(9) 0.065(6) 0.044(6) 0.080(7)
C188 0.155(10) 0.149(11) 0.144(9) 0.066(7) 0.044(6) 0.091(8)
C211 0.185(14) 0.187(14) 0.176(13) 0.069(9) 0.084(10) 0.089(10)
C199 0.140(12) 0.129(11) 0.130(10) 0.061(8) 0.036(8) 0.079(9)
C141 0.198(7) 0.196(9) 0.189(7) 0.064(6) 0.080(5) 0.125(5)
C146 0.203(8) 0.210(9) 0.207(8) 0.083(7) 0.070(7) 0.122(5)
C145 0.209(10) 0.213(10) 0.216(8) 0.088(7) 0.074(6) 0.121(6)
C144 0.213(8) 0.209(10) 0.191(9) 0.072(6) 0.087(7) 0.109(6)
N143 0.207(7) 0.193(9) 0.224(7) 0.094(7) 0.069(6) 0.113(5)
C142 0.188(8) 0.210(10) 0.196(8) 0.077(7) 0.080(5) 0.111(5)
C217 0.128(11) 0.121(10) 0.128(10) 0.047(7) 0.054(8) 0.065(8)
C175 0.228(19) 0.229(18) 0.194(17) 0.105(14) 0.027(13) 0.143(15)
N66 0.199(12) 0.191(11) 0.185(11) 0.059(8) 0.073(9) 0.113(9)
C189 0.177(17) 0.214(17) 0.166(15) 0.092(13) 0.015(11) 0.127(14)
C96 0.154(12) 0.165(12) 0.156(12) 0.062(8) 0.052(8) 0.097(9)
C84 0.144(12) 0.154(12) 0.154(12) 0.047(8) 0.050(8) 0.096(9)
C85 0.114(10) 0.099(10) 0.101(9) 0.064(7) 0.049(7) 0.039(8)
C93 0.119(11) 0.120(10) 0.111(10) 0.054(8) 0.041(8) 0.060(8)
C94 0.120(11) 0.129(11) 0.122(10) 0.065(8) 0.029(7) 0.069(8)
C95 0.181(13) 0.180(13) 0.172(12) 0.067(9) 0.063(9) 0.099(10)
C209 0.169(13) 0.161(13) 0.166(12) 0.063(9) 0.069(9) 0.093(10)
C215 0.134(11) 0.152(12) 0.150(11) 0.055(8) 0.069(9) 0.076(9)
C154 0.198(18) 0.206(18) 0.181(16) 0.097(13) 0.023(12) 0.116(14)
C275 0.212(10) 0.222(9) 0.214(8) 0.094(7) 0.051(7) 0.137(8)
C157 0.185(5) 0.183(6) 0.183(6) 0.066(4) 0.075(4) 0.108(4)
C156 0.184(5) 0.184(6) 0.183(6) 0.066(4) 0.074(4) 0.108(4)
C155 0.184(6) 0.184(6) 0.184(6) 0.066(4) 0.074(4) 0.108(4)
C160 0.186(5) 0.185(6) 0.185(6) 0.068(4) 0.072(4) 0.106(4)
N159 0.187(5) 0.184(6) 0.186(6) 0.068(3) 0.071(4) 0.106(4)
C158 0.186(6) 0.184(6) 0.184(6) 0.066(3) 0.073(4) 0.106(4)
C168 0.193(18) 0.260(19) 0.167(15) 0.128(14) 0.083(13) 0.119(14)
C210 0.165(12) 0.163(12) 0.141(11) 0.063(8) 0.078(9) 0.079(9)
C88 0.156(12) 0.154(12) 0.155(12) 0.055(8) 0.052(9) 0.090(9)
C89 0.172(12) 0.175(12) 0.191(13) 0.047(8) 0.060(9) 0.116(10)
C90 0.131(11) 0.125(11) 0.121(10) 0.056(8) 0.037(8) 0.061(8)
C91 0.151(12) 0.160(12) 0.146(11) 0.049(8) 0.047(8) 0.093(9)
C92 0.157(12) 0.174(12) 0.167(12) 0.046(8) 0.062(9) 0.109(10)
C87 0.149(12) 0.168(12) 0.166(12) 0.064(8) 0.055(9) 0.090(10)
N26 0.139(10) 0.161(10) 0.121(9) 0.062(7) 0.045(7) 0.080(8)
N23 0.153(10) 0.158(10) 0.148(9) 0.072(7) 0.051(7) 0.084(8)
C104 0.137(12) 0.145(12) 0.143(12) 0.059(8) 0.041(9) 0.076(10)
C105 0.153(12) 0.147(11) 0.135(11) 0.069(8) 0.037(8) 0.081(9)
C113 0.153(12) 0.148(12) 0.158(12) 0.065(8) 0.048(8) 0.087(9)
C114 0.143(11) 0.138(11) 0.129(11) 0.062(8) 0.034(8) 0.079(9)
C115 0.20(3) 0.24(3) 0.107(16) 0.084(18) 0.030(17) 0.15(3)
C116 0.170(14) 0.165(13) 0.152(13) 0.071(9) 0.047(9) 0.092(10)
C31 0.189(13) 0.193(13) 0.178(13) 0.082(9) 0.057(9) 0.101(10)
C32 0.177(13) 0.194(13) 0.181(13) 0.076(9) 0.070(9) 0.101(10)
C27 0.149(12) 0.168(12) 0.167(12) 0.066(9) 0.059(9) 0.088(10)
C28 0.153(12) 0.154(12) 0.150(11) 0.069(8) 0.055(9) 0.081(9)
C29 0.203(14) 0.217(14) 0.219(15) 0.094(10) 0.073(10) 0.112(10)
C30 0.168(13) 0.195(13) 0.173(13) 0.079(9) 0.047(9) 0.094(10)
N43 0.171(11) 0.168(10) 0.144(9) 0.085(8) 0.042(7) 0.089(8)
C213 0.120(11) 0.124(11) 0.125(10) 0.061(8) 0.043(8) 0.061(8)
C220 0.148(8) 0.140(9) 0.145(9) 0.073(7) 0.044(5) 0.072(6)
C127 0.188(14) 0.186(13) 0.197(13) 0.085(9) 0.071(10) 0.100(10)
C128 0.212(14) 0.199(14) 0.195(14) 0.098(9) 0.065(9) 0.109(10)
C129 0.274(17) 0.260(17) 0.270(17) 0.125(11) 0.094(11) 0.136(12)
C130 0.32(2) 0.32(2) 0.32(2) 0.137(12) 0.106(12) 0.174(13)
C131 0.31(2) 0.30(2) 0.31(2) 0.137(12) 0.113(12) 0.161(13)
C132 0.242(16) 0.230(16) 0.233(16) 0.104(10) 0.082(10) 0.124(11)
I5 0.508(6) 0.422(5) 0.283(3) 0.195(3) 0.147(3) 0.303(5)
N192 0.217(13) 0.216(13) 0.235(13) 0.079(9) 0.079(9) 0.132(10)
C193 0.227(15) 0.230(15) 0.221(15) 0.077(9) 0.083(10) 0.129(11)
C194 0.254(16) 0.249(16) 0.271(17) 0.100(10) 0.100(11) 0.148(12)
C195 0.229(15) 0.225(15) 0.234(15) 0.093(10) 0.078(10) 0.135(11)
C190 0.189(13) 0.172(13) 0.180(13) 0.064(9) 0.061(9) 0.111(10)
C191 0.175(13) 0.178(13) 0.169(12) 0.071(9) 0.046(9) 0.100(10)
N126 0.187(11) 0.169(11) 0.167(10) 0.075(8) 0.047(8) 0.102(9)
I8 0.252(3) 0.449(5) 0.297(3) 0.062(3) 0.022(3) 0.189(4)
C41 0.165(12) 0.156(12) 0.167(12) 0.069(8) 0.061(9) 0.096(10)
C42 0.140(12) 0.137(11) 0.157(11) 0.069(8) 0.043(8) 0.085(9)
C57 0.172(12) 0.157(12) 0.159(12) 0.045(8) 0.064(9) 0.107(10)
C58 0.146(11) 0.141(11) 0.127(10) 0.060(8) 0.042(8) 0.078(9)
C59 0.138(11) 0.134(11) 0.114(10) 0.055(8) 0.061(8) 0.061(8)
C60 0.190(13) 0.201(13) 0.202(14) 0.070(9) 0.086(10) 0.117(10)
C274 0.207(10) 0.232(8) 0.216(9) 0.090(8) 0.054(7) 0.129(7)
C216 0.162(12) 0.168(12) 0.169(12) 0.055(8) 0.061(9) 0.095(10)
C182 0.197(6) 0.197(8) 0.208(8) 0.072(5) 0.074(6) 0.108(6)
C197 0.193(7) 0.191(8) 0.186(10) 0.063(7) 0.066(7) 0.120(5)
C232 0.227(9) 0.218(10) 0.199(9) 0.110(7) 0.067(8) 0.118(7)
C204 0.131(11) 0.131(11) 0.139(11) 0.039(8) 0.057(9) 0.074(9)
C218 0.143(11) 0.137(11) 0.143(11) 0.065(8) 0.052(8) 0.078(9)
C19 0.241(8) 0.254(10) 0.246(10) 0.115(7) 0.076(6) 0.127(6)
C20 0.253(11) 0.267(11) 0.248(10) 0.119(8) 0.095(6) 0.125(7)
C1 0.239(8) 0.236(9) 0.243(10) 0.105(7) 0.100(7) 0.118(5)
C2 0.238(9) 0.228(10) 0.247(10) 0.101(7) 0.096(7) 0.131(6)
C17 0.235(11) 0.244(10) 0.227(10) 0.108(8) 0.089(6) 0.125(7)
C18 0.242(9) 0.258(10) 0.253(10) 0.121(7) 0.078(7) 0.128(7)
C229 0.220(8) 0.220(8) 0.205(8) 0.107(6) 0.072(6) 0.114(6)
C231 0.222(8) 0.219(10) 0.206(10) 0.109(8) 0.070(7) 0.110(7)
C276 0.213(10) 0.227(8) 0.218(9) 0.095(7) 0.051(8) 0.121(7)
C230 0.217(9) 0.226(10) 0.206(8) 0.105(7) 0.070(7) 0.116(7)
I2 0.417(5) 0.536(6) 0.311(4) 0.187(4) 0.105(3) 0.294(5)
I3 0.418(5) 0.461(5) 0.314(4) 0.127(4) 0.050(3) 0.253(5)
O1 0.214(7) 0.215(7) 0.215(7) 0.088(3) 0.083(3) 0.114(4)

loop_
_atom_type_symbol
_atom_type_description
_atom_type_scat_dispersion_real
_atom_type_scat_dispersion_imag
_atom_type_scat_source
C C 0.0043 0.0021 'International Tables Vol C Tables 4.2.6.8 and 6.1.1.4'
H H 0.0000 0.0000 'International Tables Vol C Tables 4.2.6.8 and 6.1.1.4'
I I -0.2624 2.2433 'International Tables Vol C Tables 4.2.6.8 and 6.1.1.4'
N N 0.0082 0.0043 'International Tables Vol C Tables 4.2.6.8 and 6.1.1.4'
O O 0.0142 0.0079 'International Tables Vol C Tables 4.2.6.8 and 6.1.1.4'

loop_
_geom_angle_atom_site_label_1
_geom_angle_atom_site_label_2
_geom_angle_atom_site_label_3
_geom_angle
_geom_angle_site_symmetry_1
_geom_angle_site_symmetry_3
_geom_angle_publ_flag
C82 N83 H83 127.2 . . ?
C84 N83 H83 127.2 . . ?
C84 N83 C82 105.64(16) . . ?
C199 C200 C148 171(3) . . ?
C117 C102 C101 120.0 . . ?
N103 C102 C117 103.5(10) . . ?
N103 C102 C101 136.4(10) . . ?
C102 C117 C116 111.1(11) . . ?
C118 C117 C102 120.0 . . ?
C118 C117 C116 128.9(11) . . ?
C117 C118 H118 120.0 . . ?
C119 C118 C117 120.0 . . ?
C119 C118 H118 120.0 . . ?
C118 C119 C120 120.0 . . ?
C118 C119 C265 119.97(12) . . ?
C120 C119 C265 119.99(12) . . ?
C119 C120 H120 120.0 . . ?
C119 C120 C101 120.0 . . ?
C101 C120 H120 120.0 . . ?
C102 C101 C218 119.0(12) . . ?
C120 C101 C102 120.0 . . ?
C120 C101 C218 120.9(12) . . ?
C102 N103 H103 123.4 . . ?
C104 N103 C102 113.1(8) . . ?
C104 N103 H103 123.4 . . ?
C4 N3 H3 127.3 . . ?
C2 N3 H3 127.3 . . ?
C2 N3 C4 105.46(19) . . ?
C206 C205 C157 171(3) . . ?
C171 C170 H170 120.0 . . ?
C171 C170 C169 120.0 . . ?
C169 C170 H170 120.0 . . ?
C170 C171 C172 120.0 . . ?
C170 C171 C213 122.9(16) . . ?
C172 C171 C213 117.1(16) . . ?
C171 C172 H172 120.0 . . ?
C171 C172 N173 120.0 . . ?
N173 C172 H172 120.0 . . ?
C172 N173 C175 118.0(17) . . ?
C174 N173 C172 120.0 . . ?
C174 N173 C175 122.0(17) . . ?
N173 C174 H174 120.0 . . ?
C169 C174 N173 120.0 . . ?
C169 C174 H174 120.0 . . ?
C170 C169 C212 125.9(17) . . ?
C174 C169 C170 120.0 . . ?
C174 C169 C212 114.0(17) . . ?
C107 N106 H106 127.3 . . ?
C107 N106 C105 105.39(19) . . ?
C105 N106 H106 127.3 . . ?
C204 C203 C28 173(2) . . ?
C211 C212 C169 172(3) . . ?
C82 C81 C100 120.0 . . ?
C82 C81 C214 123.7(9) . . ?
C100 C81 C214 116.3(9) . . ?
N83 C82 C81 128.5(2) . . ?
N83 C82 C97 111.5(2) . . ?
C81 C82 C97 120.0 . . ?
C82 C97 C96 105.71(19) . . ?
C98 C97 C82 120.0 . . ?
C98 C97 C96 134.23(19) . . ?
C97 C98 H98 120.0 . . ?
C99 C98 C97 120.0 . . ?
C99 C98 H98 120.0 . . ?
C98 C99 C257 114.7(6) . . ?
C100 C99 C98 120.0 . . ?
C100 C99 C257 124.6(6) . . ?
C81 C100 H100 120.0 . . ?
C99 C100 C81 120.0 . . ?
C99 C100 H100 120.0 . . ?
C45 N46 H46 127.2 . . ?
C47 N46 H46 127.2 . . ?
C47 N46 C45 105.57(17) . . ?
C221 C222 C121 171(3) . . ?
C122 N123 H123 127.2 . . ?
C122 N123 C124 105.62(17) . . ?
C124 N123 H123 127.2 . . ?
C224 C223 C128 174(3) . . ?
C208 C207 C48 174(2) . . ?
C275 C273 C139 106.5(12) . . ?
C274 C273 C139 107.6(12) . . ?
C274 C273 C275 104.50(19) . . ?
C274 C273 C276 104.45(19) . . ?
C276 C273 C139 127.3(12) . . ?
C276 C273 C275 104.46(19) . . ?
C222 C221 C185 174(3) . . ?
C5 N6 H6 127.1 . . ?
C7 N6 H6 127.1 . . ?
C7 N6 C5 105.76(16) . . ?
C33 C25 C24 120.0 . . ?
N26 C25 C33 107.7(14) . . ?
N26 C25 C24 132.2(14) . . ?
C25 C33 C32 109.2(14) . . ?
C34 C33 C25 120.0 . . ?
C34 C33 C32 130.8(14) . . ?
C33 C34 H34 120.0 . . ?
C33 C34 C35 120.0 . . ?
C35 C34 H34 120.0 . . ?
C34 C35 H35 120.0 . . ?
C34 C35 C36 120.0 . . ?
C36 C35 H35 120.0 . . ?
C35 C36 C37 141.4(13) . . ?
C24 C36 C35 120.0 . . ?
C24 C36 C37 98.6(13) . . ?
C36 C24 C25 120.0 . . ?
N23 C24 C25 122.6(14) . . ?
N23 C24 C36 117.3(14) . . ?
H19A C196 H19B 109.5 . . ?
H19A C196 H19C 109.5 . . ?
H19B C196 H19C 109.5 . . ?
N192 C196 H19A 109.5 . . ?
N192 C196 H19B 109.5 . . ?
N192 C196 H19C 109.5 . . ?
C72 C67 C68 120.0 . . ?
N66 C67 C72 111.5(2) . . ?
N66 C67 C68 128.5(2) . . ?
C67 C72 C71 120.0 . . ?
C67 C72 C73 105.6(2) . . ?
C71 C72 C73 134.3(2) . . ?
C72 C71 H71 120.0 . . ?
C72 C71 C70 120.0 . . ?
C70 C71 H71 120.0 . . ?
C71 C70 C253 119.5(7) . . ?
C69 C70 C71 120.0 . . ?
C69 C70 C253 120.5(7) . . ?
C70 C69 H69 120.0 . . ?
C68 C69 C70 120.0 . . ?
C68 C69 H69 120.0 . . ?
C69 C68 C67 120.0 . . ?
C211 C68 C67 120.5(14) . . ?
C211 C68 C69 118.7(15) . . ?
C213 C214 C81 166(2) . . ?
C62 N63 H63 127.3 . . ?
C64 N63 H63 127.3 . . ?
C64 N63 C62 105.39(19) . . ?
C163 C162 C167 120.0 . . ?
C163 C162 C208 123.2(16) . . ?
C167 C162 C208 116.8(17) . . ?
C162 C163 H163 120.0 . . ?
C162 C163 C164 120.0 . . ?
C164 C163 H163 120.0 . . ?
C163 C164 C209 130.3(15) . . ?
C165 C164 C163 120.0 . . ?
C165 C164 C209 109.7(15) . . ?
C164 C165 H165 120.0 . . ?
C164 C165 N166 120.0 . . ?
N166 C165 H165 120.0 . . ?
C165 N166 C168 123.8(17) . . ?
C167 N166 C165 120.0 . . ?
C167 N166 C168 115.9(17) . . ?
C162 C167 H167 120.0 . . ?
N166 C167 C162 120.0 . . ?
N166 C167 H167 120.0 . . ?
C122 C121 C222 124.9(9) . . ?
C122 C121 C140 120.0 . . ?
C140 C121 C222 115.0(9) . . ?
N123 C122 C121 128.5(2) . . ?
N123 C122 C137 111.4(2) . . ?
C137 C122 C121 120.0 . . ?
C122 C137 C138 120.0 . . ?
C122 C137 C136 105.4(2) . . ?
C138 C137 C136 134.4(2) . . ?
C137 C138 H138 120.0 . . ?
C139 C138 C137 120.0 . . ?
C139 C138 H138 120.0 . . ?
C138 C139 C273 109.0(8) . . ?
C138 C139 C140 120.0 . . ?
C140 C139 C273 131.0(8) . . ?
C121 C140 H140 120.0 . . ?
C139 C140 C121 120.0 . . ?
C139 C140 H140 120.0 . . ?
C85 N86 H86 125.7 . . ?
C85 N86 C87 108.6(4) . . ?
C87 N86 H86 125.7 . . ?
C197 C198 C1 169(3) . . ?
C205 C206 C41 179(2) . . ?
C223 C224 C190 172(3) . . ?
C201 C202 C21 171(2) . . ?
C202 C201 C150 165(2) . . ?
N106 C107 C108 128.4(2) . . ?
N106 C107 C112 111.6(2) . . ?
C108 C107 C112 120.0 . . ?
C107 C108 C219 119.3(10) . . ?
C109 C108 C107 120.0 . . ?
C109 C108 C219 120.4(10) . . ?
C108 C109 H109 120.0 . . ?
C108 C109 C110 120.0 . . ?
C110 C109 H109 120.0 . . ?
C109 C110 C269 123.6(9) . . ?
C111 C110 C109 120.0 . . ?
C111 C110 C269 116.0(9) . . ?
C110 C111 H111 120.0 . . ?
C110 C111 C112 120.0 . . ?
C112 C111 H111 120.0 . . ?
C107 C112 C113 105.61(19) . . ?
C111 C112 C107 120.0 . . ?
C111 C112 C113 134.4(2) . . ?
N6 C5 C13 111.20(19) . . ?
N6 C5 C4 128.7(2) . . ?
C13 C5 C4 120.0 . . ?
C5 C13 C14 120.0 . . ?
C5 C13 C12 105.94(19) . . ?
C14 C13 C12 133.9(2) . . ?
C13 C14 H14 120.0 . . ?
C15 C14 C13 120.0 . . ?
C15 C14 H14 120.0 . . ?
C14 C15 H15 120.0 . . ?
C16 C15 C14 120.0 . . ?
C16 C15 H15 120.0 . . ?
C15 C16 C4 120.0 . . ?
C15 C16 C17 134.4(2) . . ?
C4 C16 C17 105.4(2) . . ?
N3 C4 C5 128.5(2) . . ?
N3 C4 C16 111.23(19) . . ?
C16 C4 C5 120.0 . . ?
C45 C44 C56 120.0 . . ?
N43 C44 C45 128.60(19) . . ?
N43 C44 C56 111.40(19) . . ?
N46 C45 C44 128.5(2) . . ?
N46 C45 C53 111.35(19) . . ?
C53 C45 C44 120.0 . . ?
C45 C53 C52 105.79(19) . . ?
C54 C53 C45 120.0 . . ?
C54 C53 C52 134.0(2) . . ?
C53 C54 H54 120.0 . . ?
C53 C54 C55 120.0 . . ?
C55 C54 H54 120.0 . . ?
C54 C55 H55 120.0 . . ?
C56 C55 C54 120.0 . . ?
C56 C55 H55 120.0 . . ?
C44 C56 C57 105.77(19) . . ?
C55 C56 C44 120.0 . . ?
C55 C56 C57 134.23(19) . . ?
C179 C178 C177 120.0 . . ?
C179 C178 C217 116(2) . . ?
C177 C178 C217 124(2) . . ?
C178 C179 H179 120.0 . . ?
C178 C179 N180 120.0 . . ?
N180 C179 H179 120.0 . . ?
C179 N180 C181 120.0 . . ?
C179 N180 C182 122(2) . . ?
C181 N180 C182 118(2) . . ?
N180 C181 H181 120.0 . . ?
C176 C181 N180 120.0 . . ?
C176 C181 H181 120.0 . . ?
C181 C176 C177 120.0 . . ?
C181 C176 C216 121(2) . . ?
C177 C176 C216 119(2) . . ?
C178 C177 H177 120.0 . . ?
C176 C177 C178 120.0 . . ?
C176 C177 H177 120.0 . . ?
C207 C208 C162 175(3) . . ?
C39 C38 H38 120.0 . . ?
C39 C38 C37 120.0 . . ?
C37 C38 H38 120.0 . . ?
C38 C39 C40 120.0 . . ?
C38 C39 C233 119.84(14) . . ?
C40 C39 C233 119.86(13) . . ?
C39 C40 H40 120.0 . . ?
C21 C40 C39 120.0 . . ?
C21 C40 H40 120.0 . . ?
C40 C21 C202 117.0(12) . . ?
C22 C21 C202 122.6(12) . . ?
C22 C21 C40 120.0 . . ?
C21 C22 C37 120.0 . . ?
N23 C22 C21 131.2(9) . . ?
N23 C22 C37 108.8(9) . . ?
C38 C37 C36 128.5(10) . . ?
C22 C37 C36 111.5(10) . . ?
C22 C37 C38 120.0 . . ?
C150 C149 H149 120.0 . . ?
C150 C149 C148 120.0 . . ?
C148 C149 H149 120.0 . . ?
C149 C150 C201 123.6(15) . . ?
C151 C150 C201 116.3(15) . . ?
C151 C150 C149 120.0 . . ?
C150 C151 H151 120.0 . . ?
C150 C151 N152 120.0 . . ?
N152 C151 H151 120.0 . . ?
C151 N152 C154 121.2(16) . . ?
C153 N152 C151 120.0 . . ?
C153 N152 C154 118.8(16) . . ?
N152 C153 H153 120.0 . . ?
N152 C153 C148 120.0 . . ?
C148 C153 H153 120.0 . . ?
C149 C148 C200 128.5(16) . . ?
C153 C148 C200 111.5(16) . . ?
C153 C148 C149 120.0 . . ?
N63 C62 C77 111.5(2) . . ?
N63 C62 C61 128.3(2) . . ?
C77 C62 C61 120.0 . . ?
C62 C77 C76 105.6(2) . . ?
C78 C77 C62 120.0 . . ?
C78 C77 C76 134.4(2) . . ?
C77 C78 H78 120.0 . . ?
C77 C78 C79 120.0 . . ?
C79 C78 H78 120.0 . . ?
C78 C79 C249 119.98(12) . . ?
C80 C79 C78 120.0 . . ?
C80 C79 C249 119.99(12) . . ?
C79 C80 H80 120.0 . . ?
C61 C80 C79 120.0 . . ?
C61 C80 H80 120.0 . . ?
C62 C61 C210 119.2(10) . . ?
C80 C61 C62 120.0 . . ?
C80 C61 C210 120.7(10) . . ?
C9 C8 C7 120.0 . . ?
C9 C8 C199 110.7(10) . . ?
C7 C8 C199 129.0(10) . . ?
C8 C9 H9 120.0 . . ?
C10 C9 C8 120.0 . . ?
C10 C9 H9 120.0 . . ?
C9 C10 C11 120.0 . . ?
C9 C10 C229 129.5(8) . . ?
C11 C10 C229 110.1(7) . . ?
C10 C11 H11 120.0 . . ?
C10 C11 C12 120.0 . . ?
C12 C11 H11 120.0 . . ?
C11 C12 C13 134.3(2) . . ?
C11 C12 C7 120.0 . . ?
C7 C12 C13 105.6(2) . . ?
N6 C7 C8 128.58(19) . . ?
N6 C7 C12 111.4(2) . . ?
C12 C7 C8 120.0 . . ?
C220 C219 C108 177(2) . . ?
H14A C147 H14B 109.5 . . ?
H14A C147 H14C 109.5 . . ?
H14B C147 H14C 109.5 . . ?
N143 C147 H14A 109.5 . . ?
N143 C147 H14B 109.5 . . ?
N143 C147 H14C 109.5 . . ?
N123 C124 C125 128.5(2) . . ?
N123 C124 C136 111.26(19) . . ?
C125 C124 C136 120.0 . . ?
C124 C125 C133 120.0 . . ?
N126 C125 C124 128.4(2) . . ?
N126 C125 C133 111.21(19) . . ?
C125 C133 C132 105.6(2) . . ?
C134 C133 C125 120.0 . . ?
C134 C133 C132 134.4(2) . . ?
C133 C134 H134 120.0 . . ?
C133 C134 C135 120.0 . . ?
C135 C134 H134 120.0 . . ?
C134 C135 H135 120.0 . . ?
C136 C135 C134 120.0 . . ?
C136 C135 H135 120.0 . . ?
C124 C136 C137 105.8(2) . . ?
C135 C136 C137 133.4(3) . . ?
C135 C136 C124 120.0 . . ?
C90 C261 C262 104.7(12) . . ?
C90 C261 C263 110.2(13) . . ?
C263 C261 C262 104.44(19) . . ?
C264 C261 C90 126.4(10) . . ?
C264 C261 C262 104.51(19) . . ?
C264 C261 C263 104.55(19) . . ?
N46 C47 C52 111.4(2) . . ?
N46 C47 C48 128.5(2) . . ?
C52 C47 C48 120.0 . . ?
C47 C52 C53 105.5(2) . . ?
C47 C52 C51 120.0 . . ?
C51 C52 C53 134.4(2) . . ?
C52 C51 H51 120.0 . . ?
C50 C51 C52 120.0 . . ?
C50 C51 H51 120.0 . . ?
C51 C50 C245 107.9(12) . . ?
C49 C50 C51 120.0 . . ?
C49 C50 C245 131.7(12) . . ?
C50 C49 H49 120.0 . . ?
C50 C49 C48 120.0 . . ?
C48 C49 H49 120.0 . . ?
C47 C48 C207 122.4(10) . . ?
C49 C48 C207 117.3(10) . . ?
C49 C48 C47 120.0 . . ?
N63 C64 C65 128.41(19) . . ?
N63 C64 C76 111.55(19) . . ?
C65 C64 C76 120.0 . . ?
C73 C65 C64 120.0 . . ?
N66 C65 C64 128.49(19) . . ?
N66 C65 C73 111.51(19) . . ?
C65 C73 C72 105.65(19) . . ?
C74 C73 C72 134.35(19) . . ?
C74 C73 C65 120.0 . . ?
C73 C74 H74 120.0 . . ?
C75 C74 C73 120.0 . . ?
C75 C74 H74 120.0 . . ?
C74 C75 H75 120.0 . . ?
C74 C75 C76 120.0 . . ?
C76 C75 H75 120.0 . . ?
C64 C76 C77 105.5(2) . . ?
C75 C76 C77 134.4(2) . . ?
C75 C76 C64 120.0 . . ?
C186 N187 C188 120.0 . . ?
C186 N187 C189 119.6(15) . . ?
C188 N187 C189 120.3(15) . . ?
N187 C186 H186 120.0 . . ?
N187 C186 C185 120.0 . . ?
C185 C186 H186 120.0 . . ?
C186 C185 C221 113.1(16) . . ?
C184 C185 C221 126.8(16) . . ?
C184 C185 C186 120.0 . . ?
C185 C184 H184 120.0 . . ?
C183 C184 C185 120.0 . . ?
C183 C184 H184 120.0 . . ?
C184 C183 C188 120.0 . . ?
C184 C183 C220 121.1(16) . . ?
C188 C183 C220 118.7(16) . . ?
N187 C188 H188 120.0 . . ?
C183 C188 N187 120.0 . . ?
C183 C188 H188 120.0 . . ?
C236 C233 C39 107.8(14) . . ?
C236 C233 C234 104.47(16) . . ?
C234 C233 C39 109.6(14) . . ?
C235 C233 C39 124.3(12) . . ?
C235 C233 C236 104.50(17) . . ?
C235 C233 C234 104.47(17) . . ?
C212 C211 C68 172(3) . . ?
C200 C199 C8 178(3) . . ?
C146 C141 C142 120.0 . . ?
C146 C141 C197 123.3(3) . . ?
C142 C141 C197 116.4(2) . . ?
C141 C146 H146 120.0 . . ?
C145 C146 C141 120.0 . . ?
C145 C146 H146 120.0 . . ?
C146 C145 H145 120.0 . . ?
C146 C145 C144 120.0 . . ?
C144 C145 H145 120.0 . . ?
C145 C144 H144 120.0 . . ?
N143 C144 C145 120.0 . . ?
N143 C144 H144 120.0 . . ?
C144 N143 C147 115.0(2) . . ?
C144 N143 C142 120.0 . . ?
C142 N143 C147 124.9(2) . . ?
C141 C142 H142 120.0 . . ?
N143 C142 C141 120.0 . . ?
N143 C142 H142 120.0 . . ?
C218 C217 C178 171(2) . . ?
C99 C257 C260 110.0(2) . . ?
C99 C257 C259 110.00(19) . . ?
C260 C257 C259 98.1(17) . . ?
C258 C257 C99 110.0(2) . . ?
C258 C257 C260 103.6(18) . . ?
C258 C257 C259 123.7(16) . . ?
N173 C175 H17A 109.5 . . ?
N173 C175 H17B 109.5 . . ?
N173 C175 H17C 109.5 . . ?
H17A C175 H17B 109.5 . . ?
H17A C175 H17C 109.5 . . ?
H17B C175 H17C 109.5 . . ?
C67 N66 H66 127.2 . . ?
C65 N66 C67 105.63(16) . . ?
C65 N66 H66 127.2 . . ?
N187 C189 H18A 109.5 . . ?
N187 C189 H18B 109.5 . . ?
N187 C189 H18C 109.5 . . ?
H18A C189 H18B 109.5 . . ?
H18A C189 H18C 109.5 . . ?
H18B C189 H18C 109.5 . . ?
C84 C96 C97 105.65(19) . . ?
C84 C96 C95 120.0 . . ?
C95 C96 C97 134.35(19) . . ?
N83 C84 C96 111.5(2) . . ?
N83 C84 C85 128.5(2) . . ?
C85 C84 C96 120.0 . . ?
N86 C85 C84 133.3(6) . . ?
N86 C85 C93 106.7(6) . . ?
C93 C85 C84 120.0 . . ?
C85 C93 C92 110.3(6) . . ?
C94 C93 C85 120.0 . . ?
C94 C93 C92 129.7(6) . . ?
C93 C94 H94 120.0 . . ?
C93 C94 C95 120.0 . . ?
C95 C94 H94 120.0 . . ?
C96 C95 H95 120.0 . . ?
C94 C95 C96 120.0 . . ?
C94 C95 H95 120.0 . . ?
C210 C209 C164 158(2) . . ?
C216 C215 C88 171(2) . . ?
N152 C154 H15A 109.5 . . ?
N152 C154 H15B 109.5 . . ?
N152 C154 H15C 109.5 . . ?
H15A C154 H15B 109.5 . . ?
H15A C154 H15C 109.5 . . ?
H15B C154 H15C 109.5 . . ?
C273 C275 H27A 109.5 . . ?
C273 C275 H27B 109.5 . . ?
C273 C275 H27C 109.5 . . ?
H27A C275 H27B 109.5 . . ?
H27A C275 H27C 109.5 . . ?
H27B C275 H27C 109.5 . . ?
C156 C157 C205 123(2) . . ?
C156 C157 C158 120.0 . . ?
C158 C157 C205 117(2) . . ?
C157 C156 H156 120.0 . . ?
C157 C156 C155 120.0 . . ?
C155 C156 H156 120.0 . . ?
C156 C155 C160 120.0 . . ?
C156 C155 C204 121(2) . . ?
C160 C155 C204 119(2) . . ?
C155 C160 H160 120.0 . . ?
N159 C160 C155 120.0 . . ?
N159 C160 H160 120.0 . . ?
C160 N159 C161 118(2) . . ?
C158 N159 C160 120.0 . . ?
C158 N159 C161 122(2) . . ?
C157 C158 H158 120.0 . . ?
N159 C158 C157 120.0 . . ?
N159 C158 H158 120.0 . . ?
N166 C168 H16A 109.5 . . ?
N166 C168 H16B 109.5 . . ?
N166 C168 H16C 109.5 . . ?
H16A C168 H16B 109.5 . . ?
H16A C168 H16C 109.5 . . ?
H16B C168 H16C 109.5 . . ?
C209 C210 C61 169(3) . . ?
C89 C88 C215 121.5(10) . . ?
C89 C88 C87 120.0 . . ?
C87 C88 C215 118.3(10) . . ?
C88 C89 H89 120.0 . . ?
C90 C89 C88 120.0 . . ?
C90 C89 H89 120.0 . . ?
C89 C90 C261 119.94(13) . . ?
C89 C90 C91 120.0 . . ?
C91 C90 C261 119.85(13) . . ?
C90 C91 H91 120.0 . . ?
C90 C91 C92 120.0 . . ?
C92 C91 H91 120.0 . . ?
C91 C92 C93 136.9(4) . . ?
C87 C92 C93 103.0(4) . . ?
C87 C92 C91 120.0 . . ?
N86 C87 C88 128.46(19) . . ?
N86 C87 C92 111.4(2) . . ?
C92 C87 C88 120.0 . . ?
C25 N26 H26 126.0 . . ?
C25 N26 C27 108.0(9) . . ?
C27 N26 H26 126.0 . . ?
C24 N23 H23 128.2 . . ?
C22 N23 C24 103.7(12) . . ?
C22 N23 H23 128.2 . . ?
N103 C104 C105 132.4(7) . . ?
N103 C104 C116 107.6(7) . . ?
C105 C104 C116 120.0 . . ?
N106 C105 C104 128.3(2) . . ?
N106 C105 C113 111.6(2) . . ?
C104 C105 C113 120.0 . . ?
C105 C113 C112 105.4(2) . . ?
C114 C113 C112 134.5(2) . . ?
C114 C113 C105 120.0 . . ?
C113 C114 H114 120.0 . . ?
C113 C114 C115 120.0 . . ?
C115 C114 H114 120.0 . . ?
C114 C115 H115 120.0 . . ?
C116 C115 C114 120.0 . . ?
C116 C115 H115 120.0 . . ?
C104 C116 C117 104.6(9) . . ?
C115 C116 C117 135.4(9) . . ?
C115 C116 C104 120.0 . . ?
C32 C31 H31 120.0 . . ?
C32 C31 C30 120.0 . . ?
C30 C31 H31 120.0 . . ?
C31 C32 C33 136.6(9) . . ?
C27 C32 C33 103.4(9) . . ?
C27 C32 C31 120.0 . . ?
N26 C27 C32 111.5(2) . . ?
N26 C27 C28 128.5(2) . . ?
C32 C27 C28 120.0 . . ?
C27 C28 C203 127.6(10) . . ?
C27 C28 C29 120.0 . . ?
C29 C28 C203 112.1(10) . . ?
C28 C29 H29 120.0 . . ?
C30 C29 C28 120.0 . . ?
C30 C29 H29 120.0 . . ?
C31 C30 C237 111.1(10) . . ?
C29 C30 C31 120.0 . . ?
C29 C30 C237 128.8(10) . . ?
C44 N43 H43 127.2 . . ?
C42 N43 C44 105.69(15) . . ?
C42 N43 H43 127.2 . . ?
C214 C213 C171 179(2) . . ?
C219 C220 C183 169(2) . . ?
C128 C127 C132 120.0 . . ?
N126 C127 C128 128.6(2) . . ?
N126 C127 C132 111.35(19) . . ?
C127 C128 C223 129.2(11) . . ?
C129 C128 C223 110.7(11) . . ?
C129 C128 C127 120.0 . . ?
C128 C129 H129 120.0 . . ?
C128 C129 C130 120.0 . . ?
C130 C129 H129 120.0 . . ?
C129 C130 C277 119.73(15) . . ?
C131 C130 C129 120.0 . . ?
C131 C130 C277 119.68(15) . . ?
C130 C131 H131 120.0 . . ?
C132 C131 C130 120.0 . . ?
C132 C131 H131 120.0 . . ?
C127 C132 C133 105.70(19) . . ?
C131 C132 C133 134.2(2) . . ?
C131 C132 C127 120.0 . . ?
C193 N192 C196 115.6(2) . . ?
C193 N192 C191 120.0 . . ?
C191 N192 C196 124.0(3) . . ?
N192 C193 H193 120.0 . . ?
C194 C193 N192 120.0 . . ?
C194 C193 H193 120.0 . . ?
C193 C194 H194 120.0 . . ?
C193 C194 C195 120.0 . . ?
C195 C194 H194 120.0 . . ?
C194 C195 H195 120.0 . . ?
C190 C195 C194 120.0 . . ?
C190 C195 H195 120.0 . . ?
C195 C190 C224 119.5(2) . . ?
C191 C190 C224 120.4(2) . . ?
C191 C190 C195 120.0 . . ?
N192 C191 H191 120.0 . . ?
C190 C191 N192 120.0 . . ?
C190 C191 H191 120.0 . . ?
C125 N126 H126 127.2 . . ?
C127 N126 C125 105.60(18) . . ?
C127 N126 H126 127.2 . . ?
C42 C41 C206 123.1(10) . . ?
C42 C41 C60 120.0 . . ?
C60 C41 C206 116.9(10) . . ?
N43 C42 C41 128.3(2) . . ?
N43 C42 C57 111.53(19) . . ?
C41 C42 C57 120.0 . . ?
C42 C57 C56 105.60(19) . . ?
C58 C57 C56 134.2(2) . . ?
C58 C57 C42 120.0 . . ?
C57 C58 H58 120.0 . . ?
C59 C58 C57 120.0 . . ?
C59 C58 H58 120.0 . . ?
C58 C59 C241 107.1(9) . . ?
C60 C59 C58 120.0 . . ?
C60 C59 C241 131.8(9) . . ?
C41 C60 H60 120.0 . . ?
C59 C60 C41 120.0 . . ?
C59 C60 H60 120.0 . . ?
C273 C274 H27D 109.5 . . ?
C273 C274 H27E 109.5 . . ?
C273 C274 H27F 109.5 . . ?
H27D C274 H27E 109.5 . . ?
H27D C274 H27F 109.5 . . ?
H27E C274 H27F 109.5 . . ?
C256 C253 C70 111.14(16) . . ?
C256 C253 C254 107.83(16) . . ?
C256 C253 C255 107.79(16) . . ?
C254 C253 C70 111.09(16) . . ?
C254 C253 C255 107.79(16) . . ?
C255 C253 C70 111.06(16) . . ?
C215 C216 C176 168(3) . . ?
N180 C182 H18D 109.5 . . ?
N180 C182 H18E 109.5 . . ?
N180 C182 H18F 109.5 . . ?
H18D C182 H18E 109.5 . . ?
H18D C182 H18F 109.5 . . ?
H18E C182 H18F 109.5 . . ?
C198 C197 C141 166(3) . . ?
H23A C232 H23B 109.5 . . ?
H23A C232 H23C 109.5 . . ?
H23B C232 H23C 109.5 . . ?
C229 C232 H23A 109.5 . . ?
C229 C232 H23B 109.5 . . ?
C229 C232 H23C 109.5 . . ?
C203 C204 C155 172(2) . . ?
C217 C218 C101 172(2) . . ?
C238 C237 C30 106(2) . . ?
C240 C237 C30 115.0(19) . . ?
C240 C237 C238 104.47(19) . . ?
C239 C237 C30 120.6(19) . . ?
C239 C237 C238 104.46(19) . . ?
C239 C237 C240 104.42(19) . . ?
C20 C19 C18 120.0 . . ?
C20 C19 C225 119.45(17) . . ?
C18 C19 C225 119.37(17) . . ?
C19 C20 H20 120.0 . . ?
C19 C20 C1 120.0 . . ?
C1 C20 H20 120.0 . . ?
C20 C1 C198 112.2(11) . . ?
C20 C1 C2 120.0 . . ?
C2 C1 C198 127.5(11) . . ?
N3 C2 C1 128.6(2) . . ?
N3 C2 C17 111.4(2) . . ?
C17 C2 C1 120.0 . . ?
C2 C17 C16 105.7(2) . . ?
C2 C17 C18 120.0 . . ?
C18 C17 C16 134.0(2) . . ?
C19 C18 H18 120.0 . . ?
C17 C18 C19 120.0 . . ?
C17 C18 H18 120.0 . . ?
C278 C277 C130 106.1(17) . . ?
C278 C277 C280 104.45(19) . . ?
C278 C277 C279 104.44(19) . . ?
C280 C277 C130 118.5(12) . . ?
C280 C277 C279 104.43(19) . . ?
C279 C277 C130 117.3(16) . . ?
C228 C225 C19 104.1(14) . . ?
C228 C225 C227 110.0(2) . . ?
C228 C225 C226 110.0(2) . . ?
C227 C225 C19 114.5(12) . . ?
C227 C225 C226 110.0(2) . . ?
C226 C225 C19 108.0(16) . . ?
C10 C229 C231 125.2(13) . . ?
C10 C229 C230 106.5(12) . . ?
C232 C229 C10 108.4(13) . . ?
C232 C229 C231 105.01(19) . . ?
C232 C229 C230 105.08(19) . . ?
C230 C229 C231 105.03(19) . . ?
C244 C241 C59 112.4(15) . . ?
C242 C241 C59 124.7(15) . . ?
C242 C241 C244 105.09(19) . . ?
C243 C241 C59 102.6(17) . . ?
C243 C241 C244 105.09(19) . . ?
C243 C241 C242 105.13(19) . . ?
C50 C245 C248 104.4(19) . . ?
C50 C245 C246 117.0(18) . . ?
C246 C245 C248 107(2) . . ?
C247 C245 C50 104.8(18) . . ?
C247 C245 C248 109(2) . . ?
C247 C245 C246 114(2) . . ?
C266 C265 C119 119.8(19) . . ?
C266 C265 C268 104.47(19) . . ?
C266 C265 C267 104.46(19) . . ?
C268 C265 C119 112.3(18) . . ?
C267 C265 C119 110.1(16) . . ?
C267 C265 C268 104.45(19) . . ?
C229 C231 H23D 109.5 . . ?
C229 C231 H23E 109.5 . . ?
C229 C231 H23F 109.5 . . ?
H23D C231 H23E 109.5 . . ?
H23D C231 H23F 109.5 . . ?
H23E C231 H23F 109.5 . . ?
C273 C276 H27G 109.5 . . ?
C273 C276 H27H 109.5 . . ?
C273 C276 H27I 109.5 . . ?
H27G C276 H27H 109.5 . . ?
H27G C276 H27I 109.5 . . ?
H27H C276 H27I 109.5 . . ?
C229 C230 H23G 109.5 . . ?
C229 C230 H23H 109.5 . . ?
C229 C230 H23I 109.5 . . ?
H23G C230 H23H 109.5 . . ?
H23G C230 H23I 109.5 . . ?
H23H C230 H23I 109.5 . . ?
C110 C269 C271 105.0(15) . . ?
C270 C269 C110 107.5(15) . . ?
C270 C269 C271 110.1(2) . . ?
C270 C269 C272 110.2(2) . . ?
C272 C269 C110 113.8(15) . . ?
C272 C269 C271 110.1(2) . . ?
C250 C249 C79 109.9(17) . . ?
C251 C249 C79 120.6(12) . . ?
C251 C249 C250 104.48(19) . . ?
C252 C249 C79 111.6(16) . . ?
C252 C249 C250 104.45(19) . . ?
C252 C249 C251 104.47(19) . . ?
H1A O1 H1B 107(3) . . ?

loop_
_geom_bond_atom_site_label_1
_geom_bond_atom_site_label_2
_geom_bond_distance
_geom_bond_site_symmetry_2
_geom_bond_publ_flag
N83 H83 0.8600 . ?
N83 C82 1.380(2) . ?
N83 C84 1.380(2) . ?
C200 C148 1.429(2) . ?
C200 C199 1.080(14) . ?
C102 C117 1.3900 . ?
C102 C101 1.3900 . ?
C102 N103 1.380(2) . ?
C117 C118 1.3900 . ?
C117 C116 1.450(2) . ?
C118 H118 0.9300 . ?
C118 C119 1.3900 . ?
C119 C120 1.3900 . ?
C119 C265 1.5520(14) . ?
C120 H120 0.9300 . ?
C120 C101 1.3900 . ?
C101 C218 1.430(2) . ?
N103 H103 0.8600 . ?
N103 C104 1.379(2) . ?
N3 H3 0.8600 . ?
N3 C4 1.383(2) . ?
N3 C2 1.382(2) . ?
C205 C206 1.22(2) . ?
C205 C157 1.40(2) . ?
C170 H170 0.9300 . ?
C170 C171 1.3900 . ?
C170 C169 1.3900 . ?
C171 C172 1.3900 . ?
C171 C213 1.451(2) . ?
C172 H172 0.9300 . ?
C172 N173 1.3900 . ?
N173 C174 1.3900 . ?
N173 C175 1.471(2) . ?
C174 H174 0.9300 . ?
C174 C169 1.3900 . ?
C169 C212 1.449(2) . ?
N106 H106 0.8600 . ?
N106 C107 1.379(2) . ?
N106 C105 1.380(2) . ?
C203 C28 1.430(2) . ?
C203 C204 1.228(14) . ?
C212 C211 1.20(3) . ?
C81 C82 1.3900 . ?
C81 C100 1.3900 . ?
C81 C214 1.451(2) . ?
C82 C97 1.3900 . ?
C97 C98 1.3900 . ?
C97 C96 1.448(2) . ?
C98 H98 0.9300 . ?
C98 C99 1.3900 . ?
C99 C100 1.3900 . ?
C99 C257 1.550(2) . ?
C100 H100 0.9300 . ?
N46 H46 0.8600 . ?
N46 C45 1.382(2) . ?
N46 C47 1.381(2) . ?
C222 C221 1.105(14) . ?
C222 C121 1.429(2) . ?
N123 H123 0.8600 . ?
N123 C122 1.381(2) . ?
N123 C124 1.382(2) . ?
C223 C224 1.152(16) . ?
C223 C128 1.430(2) . ?
C207 C208 1.195(12) . ?
C207 C48 1.431(2) . ?
C273 C139 1.550(2) . ?
C273 C275 1.550(2) . ?
C273 C274 1.549(2) . ?
C273 C276 1.550(2) . ?
C221 C185 1.430(2) . ?
N6 H6 0.8600 . ?
N6 C5 1.382(2) . ?
N6 C7 1.382(2) . ?
C25 C33 1.3900 . ?
C25 C24 1.3900 . ?
C25 N26 1.380(2) . ?
C33 C34 1.3900 . ?
C33 C32 1.451(2) . ?
C34 H34 0.9300 . ?
C34 C35 1.3900 . ?
C35 H35 0.9300 . ?
C35 C36 1.3900 . ?
C36 C24 1.3900 . ?
C36 C37 1.449(2) . ?
C24 N23 1.380(2) . ?
C196 H19A 0.9600 . ?
C196 H19B 0.9600 . ?
C196 H19C 0.9600 . ?
C196 N192 1.448(2) . ?
C67 C72 1.3900 . ?
C67 C68 1.3900 . ?
C67 N66 1.380(2) . ?
C72 C71 1.3900 . ?
C72 C73 1.450(2) . ?
C71 H71 0.9300 . ?
C71 C70 1.3900 . ?
C70 C69 1.3900 . ?
C70 C253 1.5357(14) . ?
C69 H69 0.9300 . ?
C69 C68 1.3900 . ?
C68 C211 1.21(3) . ?
C214 C213 1.223(13) . ?
N63 H63 0.8600 . ?
N63 C62 1.380(2) . ?
N63 C64 1.380(2) . ?
C162 C163 1.3900 . ?
C162 C167 1.3900 . ?
C162 C208 1.430(2) . ?
C163 H163 0.9300 . ?
C163 C164 1.3900 . ?
C164 C165 1.3900 . ?
C164 C209 1.419(2) . ?
C165 H165 0.9300 . ?
C165 N166 1.3900 . ?
N166 C167 1.3900 . ?
N166 C168 1.55(2) . ?
C167 H167 0.9300 . ?
C121 C122 1.3900 . ?
C121 C140 1.3900 . ?
C122 C137 1.3900 . ?
C137 C138 1.3900 . ?
C137 C136 1.449(2) . ?
C138 H138 0.9300 . ?
C138 C139 1.3900 . ?
C139 C140 1.3900 . ?
C140 H140 0.9300 . ?
N86 H86 0.8600 . ?
N86 C85 1.380(2) . ?
N86 C87 1.381(2) . ?
C198 C197 1.120(17) . ?
C198 C1 1.430(2) . ?
C206 C41 1.430(2) . ?
C224 C190 1.431(2) . ?
C202 C201 1.129(14) . ?
C202 C21 1.430(2) . ?
C201 C150 1.430(2) . ?
C107 C108 1.3900 . ?
C107 C112 1.3900 . ?
C108 C109 1.3900 . ?
C108 C219 1.430(2) . ?
C109 H109 0.9300 . ?
C109 C110 1.3900 . ?
C110 C111 1.3900 . ?
C110 C269 1.550(2) . ?
C111 H111 0.9300 . ?
C111 C112 1.3900 . ?
C112 C113 1.450(2) . ?
C5 C13 1.3900 . ?
C5 C4 1.3900 . ?
C13 C14 1.3900 . ?
C13 C12 1.449(2) . ?
C14 H14 0.9300 . ?
C14 C15 1.3900 . ?
C15 H15 0.9300 . ?
C15 C16 1.3900 . ?
C16 C4 1.3900 . ?
C16 C17 1.448(2) . ?
C260 C257 1.550(2) . ?
C44 C45 1.3900 . ?
C44 C56 1.3900 . ?
C44 N43 1.381(2) . ?
C45 C53 1.3900 . ?
C53 C54 1.3900 . ?
C53 C52 1.448(2) . ?
C54 H54 0.9300 . ?
C54 C55 1.3900 . ?
C55 H55 0.9300 . ?
C55 C56 1.3900 . ?
C56 C57 1.449(2) . ?
C178 C179 1.3900 . ?
C178 C177 1.3900 . ?
C178 C217 1.430(2) . ?
C179 H179 0.9300 . ?
C179 N180 1.3900 . ?
N180 C181 1.3900 . ?
N180 C182 1.50(2) . ?
C181 H181 0.9300 . ?
C181 C176 1.3900 . ?
C176 C177 1.3900 . ?
C176 C216 1.429(2) . ?
C177 H177 0.9300 . ?
C38 H38 0.9300 . ?
C38 C39 1.3900 . ?
C38 C37 1.3900 . ?
C39 C40 1.3900 . ?
C39 C233 1.5528(16) . ?
C40 H40 0.9300 . ?
C40 C21 1.3900 . ?
C21 C22 1.3900 . ?
C22 C37 1.3900 . ?
C22 N23 1.379(2) . ?
C149 H149 0.9300 . ?
C149 C150 1.3900 . ?
C149 C148 1.3900 . ?
C150 C151 1.3900 . ?
C151 H151 0.9300 . ?
C151 N152 1.3900 . ?
N152 C153 1.3900 . ?
N152 C154 1.471(2) . ?
C153 H153 0.9300 . ?
C153 C148 1.3900 . ?
C62 C77 1.3900 . ?
C62 C61 1.3900 . ?
C77 C78 1.3900 . ?
C77 C76 1.449(2) . ?
C78 H78 0.9300 . ?
C78 C79 1.3900 . ?
C79 C80 1.3900 . ?
C79 C249 1.5519(16) . ?
C80 H80 0.9300 . ?
C80 C61 1.3900 . ?
C61 C210 1.419(2) . ?
C8 C9 1.3900 . ?
C8 C7 1.3900 . ?
C8 C199 1.429(2) . ?
C9 H9 0.9300 . ?
C9 C10 1.3900 . ?
C10 C11 1.3900 . ?
C10 C229 1.550(2) . ?
C11 H11 0.9300 . ?
C11 C12 1.3900 . ?
C12 C7 1.3900 . ?
C219 C220 1.244(13) . ?
C147 H14A 0.9600 . ?
C147 H14B 0.9600 . ?
C147 H14C 0.9600 . ?
C147 N143 1.458(2) . ?
C124 C125 1.3900 . ?
C124 C136 1.3900 . ?
C125 C133 1.3900 . ?
C125 N126 1.383(2) . ?
C133 C134 1.3900 . ?
C133 C132 1.449(2) . ?
C134 H134 0.9300 . ?
C134 C135 1.3900 . ?
C135 H135 0.9300 . ?
C135 C136 1.3900 . ?
C261 C90 1.5486(18) . ?
C261 C262 1.550(2) . ?
C261 C263 1.549(2) . ?
C261 C264 1.549(2) . ?
C47 C52 1.3900 . ?
C47 C48 1.3900 . ?
C52 C51 1.3900 . ?
C51 H51 0.9300 . ?
C51 C50 1.3900 . ?
C50 C49 1.3900 . ?
C50 C245 1.550(2) . ?
C49 H49 0.9300 . ?
C49 C48 1.3900 . ?
C64 C65 1.3900 . ?
C64 C76 1.3900 . ?
C65 C73 1.3900 . ?
C65 N66 1.380(2) . ?
C73 C74 1.3900 . ?
C74 H74 0.9300 . ?
C74 C75 1.3900 . ?
C75 H75 0.9300 . ?
C75 C76 1.3900 . ?
N187 C186 1.3900 . ?
N187 C188 1.3900 . ?
N187 C189 1.535(18) . ?
C186 H186 0.9300 . ?
C186 C185 1.3900 . ?
C185 C184 1.3900 . ?
C184 H184 0.9300 . ?
C184 C183 1.3900 . ?
C183 C188 1.3900 . ?
C183 C220 1.401(2) . ?
C188 H188 0.9300 . ?
C233 C236 1.550(2) . ?
C233 C234 1.550(2) . ?
C233 C235 1.550(2) . ?
C141 C146 1.3900 . ?
C141 C142 1.3900 . ?
C141 C197 1.431(2) . ?
C146 H146 0.9300 . ?
C146 C145 1.3900 . ?
C145 H145 0.9300 . ?
C145 C144 1.3900 . ?
C144 H144 0.9300 . ?
C144 N143 1.3900 . ?
N143 C142 1.3900 . ?
C142 H142 0.9300 . ?
C217 C218 1.243(14) . ?
C257 C259 1.5502(17) . ?
C257 C258 1.550(2) . ?
C175 H17A 0.9600 . ?
C175 H17B 0.9600 . ?
C175 H17C 0.9600 . ?
N66 H66 0.8600 . ?
C189 H18A 0.9600 . ?
C189 H18B 0.9600 . ?
C189 H18C 0.9600 . ?
C96 C84 1.3900 . ?
C96 C95 1.3900 . ?
C84 C85 1.3900 . ?
C85 C93 1.3900 . ?
C93 C94 1.3900 . ?
C93 C92 1.448(2) . ?
C94 H94 0.9300 . ?
C94 C95 1.3900 . ?
C95 H95 0.9300 . ?
C209 C210 1.099(2) . ?
C215 C88 1.450(2) . ?
C215 C216 1.207(14) . ?
C154 H15A 0.9600 . ?
C154 H15B 0.9600 . ?
C154 H15C 0.9600 . ?
C275 H27A 0.9600 . ?
C275 H27B 0.9600 . ?
C275 H27C 0.9600 . ?
C157 C156 1.3900 . ?
C157 C158 1.3900 . ?
C156 H156 0.9300 . ?
C156 C155 1.3900 . ?
C155 C160 1.3900 . ?
C155 C204 1.430(2) . ?
C160 H160 0.9300 . ?
C160 N159 1.3900 . ?
N159 C158 1.3900 . ?
N159 C161 1.57(3) . ?
C158 H158 0.9300 . ?
C168 H16A 0.9600 . ?
C168 H16B 0.9600 . ?
C168 H16C 0.9600 . ?
C88 C89 1.3900 . ?
C88 C87 1.3900 . ?
C89 H89 0.9300 . ?
C89 C90 1.3900 . ?
C90 C91 1.3900 . ?
C91 H91 0.9300 . ?
C91 C92 1.3900 . ?
C92 C87 1.3900 . ?
N26 H26 0.8600 . ?
N26 C27 1.380(2) . ?
N23 H23 0.8600 . ?
C104 C105 1.3900 . ?
C104 C116 1.3900 . ?
C105 C113 1.3900 . ?
C113 C114 1.3900 . ?
C114 H114 0.9300 . ?
C114 C115 1.3900 . ?
C115 H115 0.9300 . ?
C115 C116 1.3900 . ?
C248 C245 1.550(2) . ?
C31 H31 0.9300 . ?
C31 C32 1.3900 . ?
C31 C30 1.3900 . ?
C32 C27 1.3900 . ?
C27 C28 1.3900 . ?
C28 C29 1.3900 . ?
C29 H29 0.9300 . ?
C29 C30 1.3900 . ?
C30 C237 1.550(2) . ?
N43 H43 0.8600 . ?
N43 C42 1.380(2) . ?
C127 C128 1.3900 . ?
C127 C132 1.3900 . ?
C127 N126 1.382(2) . ?
C128 C129 1.3900 . ?
C129 H129 0.9300 . ?
C129 C130 1.3900 . ?
C130 C131 1.3900 . ?
C130 C277 1.5547(16) . ?
C131 H131 0.9300 . ?
C131 C132 1.3900 . ?
N192 C193 1.3900 . ?
N192 C191 1.3900 . ?
C193 H193 0.9300 . ?
C193 C194 1.3900 . ?
C194 H194 0.9300 . ?
C194 C195 1.3900 . ?
C195 H195 0.9300 . ?
C195 C190 1.3900 . ?
C190 C191 1.3900 . ?
C191 H191 0.9300 . ?
N126 H126 0.8600 . ?
C41 C42 1.3900 . ?
C41 C60 1.3900 . ?
C42 C57 1.3900 . ?
C57 C58 1.3900 . ?
C58 H58 0.9300 . ?
C58 C59 1.3900 . ?
C59 C60 1.3900 . ?
C59 C241 1.550(2) . ?
C60 H60 0.9300 . ?
C274 H27D 0.9600 . ?
C274 H27E 0.9600 . ?
C274 H27F 0.9600 . ?
C253 C256 1.523(2) . ?
C253 C254 1.5226(19) . ?
C253 C255 1.5231(19) . ?
C182 H18D 0.9600 . ?
C182 H18E 0.9600 . ?
C182 H18F 0.9600 . ?
C232 H23A 0.9600 . ?
C232 H23B 0.9600 . ?
C232 H23C 0.9600 . ?
C232 C229 1.549(2) . ?
C237 C238 1.550(2) . ?
C237 C240 1.550(2) . ?
C237 C239 1.550(2) . ?
C19 C20 1.3900 . ?
C19 C18 1.3900 . ?
C19 C225 1.5575(19) . ?
C20 H20 0.9300 . ?
C20 C1 1.3900 . ?
C1 C2 1.3900 . ?
C2 C17 1.3900 . ?
C17 C18 1.3900 . ?
C18 H18 0.9300 . ?
C277 C278 1.550(2) . ?
C277 C280 1.550(2) . ?
C277 C279 1.550(2) . ?
C225 C228 1.550(2) . ?
C225 C227 1.550(2) . ?
C225 C226 1.551(2) . ?
C229 C231 1.550(2) . ?
C229 C230 1.550(2) . ?
C241 C244 1.550(2) . ?
C241 C242 1.549(2) . ?
C241 C243 1.549(2) . ?
C246 C245 1.550(2) . ?
C245 C247 1.550(2) . ?
C265 C266 1.550(2) . ?
C265 C268 1.550(2) . ?
C265 C267 1.550(2) . ?
C231 H23D 0.9600 . ?
C231 H23E 0.9600 . ?
C231 H23F 0.9600 . ?
C276 H27G 0.9600 . ?
C276 H27H 0.9600 . ?
C276 H27I 0.9600 . ?
C230 H23G 0.9600 . ?
C230 H23H 0.9600 . ?
C230 H23I 0.9600 . ?
C269 C270 1.549(2) . ?
C269 C271 1.550(2) . ?
C269 C272 1.549(2) . ?
C249 C250 1.550(2) . ?
C249 C251 1.550(2) . ?
C249 C252 1.550(2) . ?
O1 H1A 0.84(2) . ?
O1 H1B 0.84(2) . ?

loop_
_geom_torsion_atom_site_label_1
_geom_torsion_atom_site_label_2
_geom_torsion_atom_site_label_3
_geom_torsion_atom_site_label_4
_geom_torsion
_geom_torsion_site_symmetry_1
_geom_torsion_site_symmetry_2
_geom_torsion_site_symmetry_3
_geom_torsion_site_symmetry_4
_geom_torsion_publ_flag
N83 C82 C97 C98 -177.7(6) . . . . ?
N83 C82 C97 C96 0.0(5) . . . . ?
N83 C84 C85 N86 0.0(5) . . . . ?
N83 C84 C85 C93 179.8(5) . . . . ?
C102 C117 C118 C119 0.0 . . . . ?
C102 C117 C116 C104 -1.2(11) . . . . ?
C102 C117 C116 C115 176.7(10) . . . . ?
C102 N103 C104 C105 -176.5(11) . . . . ?
C102 N103 C104 C116 2.2(16) . . . . ?
C117 C102 C101 C120 0.0 . . . . ?
C117 C102 C101 C218 -175.9(15) . . . . ?
C117 C102 N103 C104 -2.8(16) . . . . ?
C117 C118 C119 C120 0.0 . . . . ?
C117 C118 C119 C265 -177.6(15) . . . . ?
C118 C117 C116 C104 177.6(9) . . . . ?
C118 C117 C116 C115 -4(2) . . . . ?
C118 C119 C120 C101 0.0 . . . . ?
C118 C119 C265 C266 -71.9(16) . . . . ?
C118 C119 C265 C268 51.2(16) . . . . ?
C118 C119 C265 C267 167.1(12) . . . . ?
C119 C120 C101 C102 0.0 . . . . ?
C119 C120 C101 C218 175.8(15) . . . . ?
C120 C119 C265 C266 110.5(14) . . . . ?
C120 C119 C265 C268 -126.5(13) . . . . ?
C120 C119 C265 C267 -10.6(17) . . . . ?
C101 C102 C117 C118 0.0 . . . . ?
C101 C102 C117 C116 179.0(13) . . . . ?
C101 C102 N103 C104 -178.5(12) . . . . ?
N103 C102 C117 C118 -176.5(13) . . . . ?
N103 C102 C117 C116 2.4(13) . . . . ?
N103 C102 C101 C120 175.1(18) . . . . ?
N103 C102 C101 C218 -1(2) . . . . ?
N103 C104 C105 N106 3.6(19) . . . . ?
N103 C104 C105 C113 178.5(17) . . . . ?
N103 C104 C116 C117 -0.5(12) . . . . ?
N103 C104 C116 C115 -178.8(14) . . . . ?
N3 C2 C17 C16 -3.0(14) . . . . ?
N3 C2 C17 C18 -177.0(15) . . . . ?
C205 C157 C156 C155 179.2(15) . . . . ?
C205 C157 C158 N159 -179.3(15) . . . . ?
C170 C171 C172 N173 0.0 . . . . ?
C171 C170 C169 C174 0.0 . . . . ?
C171 C170 C169 C212 177.7(15) . . . . ?
C171 C172 N173 C174 0.0 . . . . ?
C171 C172 N173 C175 -179.9(14) . . . . ?
C172 N173 C174 C169 0.0 . . . . ?
N173 C174 C169 C170 0.0 . . . . ?
N173 C174 C169 C212 -178.0(14) . . . . ?
C169 C170 C171 C172 0.0 . . . . ?
C169 C170 C171 C213 -177.1(15) . . . . ?
N106 C107 C108 C109 177.7(15) . . . . ?
N106 C107 C108 C219 3.1(16) . . . . ?
N106 C107 C112 C111 -178.1(13) . . . . ?
N106 C107 C112 C113 1.3(12) . . . . ?
N106 C105 C113 C112 -6.1(12) . . . . ?
N106 C105 C113 C114 175.7(12) . . . . ?
C203 C28 C29 C30 173.6(14) . . . . ?
C81 C82 C97 C98 0.0 . . . . ?
C81 C82 C97 C96 177.7(5) . . . . ?
C82 N83 C84 C96 -0.2(5) . . . . ?
C82 N83 C84 C85 -180.0(3) . . . . ?
C82 C81 C100 C99 0.0 . . . . ?
C82 C81 C214 C213 43(9) . . . . ?
C82 C97 C98 C99 0.0 . . . . ?
C82 C97 C96 C84 -0.1(4) . . . . ?
C82 C97 C96 C95 179.9(3) . . . . ?
C97 C98 C99 C100 0.0 . . . . ?
C97 C98 C99 C257 170.9(8) . . . . ?
C97 C96 C84 N83 0.2(4) . . . . ?
C97 C96 C84 C85 180.0(3) . . . . ?
C97 C96 C95 C94 -180.0(5) . . . . ?
C98 C97 C96 C84 177.1(6) . . . . ?
C98 C97 C96 C95 -2.9(8) . . . . ?
C98 C99 C100 C81 0.0 . . . . ?
C98 C99 C257 C260 44.6(15) . . . . ?
C98 C99 C257 C259 151.6(13) . . . . ?
C98 C99 C257 C258 -68.9(17) . . . . ?
C100 C81 C82 N83 177.2(7) . . . . ?
C100 C81 C82 C97 0.0 . . . . ?
C100 C81 C214 C213 -137(8) . . . . ?
C100 C99 C257 C260 -145.0(12) . . . . ?
C100 C99 C257 C259 -38.0(16) . . . . ?
C100 C99 C257 C258 101.5(17) . . . . ?
N46 C45 C53 C54 176.4(12) . . . . ?
N46 C45 C53 C52 1.2(11) . . . . ?
N46 C47 C52 C53 5.9(12) . . . . ?
N46 C47 C52 C51 -176.9(12) . . . . ?
N46 C47 C48 C207 3.0(17) . . . . ?
N46 C47 C48 C49 176.3(15) . . . . ?
C222 C121 C122 N123 0.7(18) . . . . ?
C222 C121 C122 C137 -176.2(16) . . . . ?
C222 C121 C140 C139 176.6(15) . . . . ?
N123 C122 C137 C138 -177.4(13) . . . . ?
N123 C122 C137 C136 7.1(12) . . . . ?
N123 C124 C125 C133 -173.7(16) . . . . ?
N123 C124 C125 N126 14.5(19) . . . . ?
N123 C124 C136 C137 3.8(12) . . . . ?
N123 C124 C136 C135 174.7(13) . . . . ?
C223 C128 C129 C130 -176.7(18) . . . . ?
C273 C139 C140 C121 -177.5(14) . . . . ?
C221 C185 C184 C183 176.6(16) . . . . ?
N6 C5 C13 C14 177.3(13) . . . . ?
N6 C5 C13 C12 0.8(13) . . . . ?
N6 C5 C4 N3 10.2(18) . . . . ?
N6 C5 C4 C16 -176.7(15) . . . . ?
C25 C33 C34 C35 0.0 . . . . ?
C25 C33 C32 C31 177.0(11) . . . . ?
C25 C33 C32 C27 -3.6(10) . . . . ?
C25 C24 N23 C22 179.7(10) . . . . ?
C25 N26 C27 C32 0.1(16) . . . . ?
C25 N26 C27 C28 -178.1(11) . . . . ?
C33 C25 C24 C36 0.0 . . . . ?
C33 C25 C24 N23 -175.8(14) . . . . ?
C33 C25 N26 C27 -2.4(15) . . . . ?
C33 C34 C35 C36 0.0 . . . . ?
C33 C32 C27 N26 2.1(13) . . . . ?
C33 C32 C27 C28 -179.5(12) . . . . ?
C34 C33 C32 C31 -3(2) . . . . ?
C34 C33 C32 C27 176.6(9) . . . . ?
C34 C35 C36 C24 0.0 . . . . ?
C34 C35 C36 C37 179.8(18) . . . . ?
C35 C36 C24 C25 0.0 . . . . ?
C35 C36 C24 N23 176.0(14) . . . . ?
C35 C36 C37 C38 2(2) . . . . ?
C35 C36 C37 C22 -177.3(12) . . . . ?
C36 C24 N23 C22 3.8(16) . . . . ?
C24 C25 C33 C34 0.0 . . . . ?
C24 C25 C33 C32 -179.8(12) . . . . ?
C24 C25 N26 C27 -178.2(11) . . . . ?
C24 C36 C37 C38 -177.9(9) . . . . ?
C24 C36 C37 C22 2.5(9) . . . . ?
C196 N192 C193 C194 172.5(17) . . . . ?
C196 N192 C191 C190 -171.8(18) . . . . ?
C67 C72 C71 C70 0.0 . . . . ?
C67 C72 C73 C65 -2.3(10) . . . . ?
C67 C72 C73 C74 177.1(10) . . . . ?
C72 C67 C68 C69 0.0 . . . . ?
C72 C67 C68 C211 -169(2) . . . . ?
C72 C67 N66 C65 -3.4(17) . . . . ?
C72 C71 C70 C69 0.0 . . . . ?
C72 C71 C70 C253 178.0(13) . . . . ?
C72 C73 C74 C75 -179.3(16) . . . . ?
C71 C72 C73 C65 -177.6(10) . . . . ?
C71 C72 C73 C74 2(2) . . . . ?
C71 C70 C69 C68 0.0 . . . . ?
C71 C70 C253 C256 164.1(12) . . . . ?
C71 C70 C253 C254 44.1(12) . . . . ?
C71 C70 C253 C255 -75.9(12) . . . . ?
C70 C69 C68 C67 0.0 . . . . ?
C70 C69 C68 C211 170(2) . . . . ?
C69 C70 C253 C256 -17.9(13) . . . . ?
C69 C70 C253 C254 -138.0(13) . . . . ?
C69 C70 C253 C255 102.1(13) . . . . ?
C68 C67 C72 C71 0.0 . . . . ?
C68 C67 C72 C73 -176.1(12) . . . . ?
C68 C67 N66 C65 176.3(11) . . . . ?
C214 C81 C82 N83 -2.3(13) . . . . ?
C214 C81 C82 C97 -179.6(12) . . . . ?
C214 C81 C100 C99 179.6(11) . . . . ?
N63 C62 C77 C78 -176.2(14) . . . . ?
N63 C62 C77 C76 2.7(13) . . . . ?
N63 C62 C61 C80 175.5(16) . . . . ?
N63 C62 C61 C210 -0.6(19) . . . . ?
N63 C64 C65 C73 -177.3(15) . . . . ?
N63 C64 C65 N66 1.7(19) . . . . ?
N63 C64 C76 C77 -4.9(13) . . . . ?
N63 C64 C76 C75 177.7(13) . . . . ?
C162 C163 C164 C165 0.0 . . . . ?
C162 C163 C164 C209 -179.0(18) . . . . ?
C163 C162 C167 N166 0.0 . . . . ?
C163 C164 C165 N166 0.0 . . . . ?
C163 C164 C209 C210 -9(9) . . . . ?
C164 C165 N166 C167 0.0 . . . . ?
C164 C165 N166 C168 174.0(14) . . . . ?
C164 C209 C210 C61 -154(11) . . . . ?
C165 C164 C209 C210 172(8) . . . . ?
C165 N166 C167 C162 0.0 . . . . ?
C167 C162 C163 C164 0.0 . . . . ?
C121 C122 C137 C138 0.0 . . . . ?
C121 C122 C137 C136 -175.5(11) . . . . ?
C122 N123 C124 C125 174.6(10) . . . . ?
C122 N123 C124 C136 0.4(15) . . . . ?
C122 C121 C140 C139 0.0 . . . . ?
C122 C137 C138 C139 0.0 . . . . ?
C122 C137 C136 C124 -6.5(9) . . . . ?
C122 C137 C136 C135 -175.7(10) . . . . ?
C137 C138 C139 C273 178.0(11) . . . . ?
C137 C138 C139 C140 0.0 . . . . ?
C138 C137 C136 C124 179.0(9) . . . . ?
C138 C137 C136 C135 10(2) . . . . ?
C138 C139 C140 C121 0.0 . . . . ?
C140 C121 C122 N123 176.9(15) . . . . ?
C140 C121 C122 C137 0.0 . . . . ?
N86 C85 C93 C94 179.8(3) . . . . ?
N86 C85 C93 C92 -0.1(2) . . . . ?
C198 C1 C2 N3 -10(2) . . . . ?
C198 C1 C2 C17 173(2) . . . . ?
C206 C41 C42 N43 -7.3(18) . . . . ?
C206 C41 C42 C57 178.1(14) . . . . ?
C206 C41 C60 C59 -178.2(14) . . . . ?
C224 C190 C191 N192 177.0(17) . . . . ?
C202 C201 C150 C149 -34(9) . . . . ?
C202 C201 C150 C151 149(8) . . . . ?
C202 C21 C22 C37 -172.1(15) . . . . ?
C202 C21 C22 N23 8.2(17) . . . . ?
C201 C150 C151 N152 177.1(14) . . . . ?
C107 N106 C105 C104 -178.0(10) . . . . ?
C107 N106 C105 C113 6.8(14) . . . . ?
C107 C108 C109 C110 0.0 . . . . ?
C107 C112 C113 C105 2.8(9) . . . . ?
C107 C112 C113 C114 -179.3(10) . . . . ?
C108 C107 C112 C111 0.0 . . . . ?
C108 C107 C112 C113 179.4(11) . . . . ?
C108 C109 C110 C111 0.0 . . . . ?
C108 C109 C110 C269 -172.8(14) . . . . ?
C109 C110 C111 C112 0.0 . . . . ?
C109 C110 C269 C270 -134.5(10) . . . . ?
C109 C110 C269 C271 108.2(11) . . . . ?
C109 C110 C269 C272 -12.2(15) . . . . ?
C110 C111 C112 C107 0.0 . . . . ?
C110 C111 C112 C113 -179.1(15) . . . . ?
C111 C110 C269 C270 52.4(12) . . . . ?
C111 C110 C269 C271 -64.8(11) . . . . ?
C111 C110 C269 C272 174.7(10) . . . . ?
C111 C112 C113 C105 -178.0(10) . . . . ?
C111 C112 C113 C114 0(2) . . . . ?
C112 C107 C108 C109 0.0 . . . . ?
C112 C107 C108 C219 -174.6(14) . . . . ?
C112 C113 C114 C115 -177.7(16) . . . . ?
C5 N6 C7 C8 177.3(10) . . . . ?
C5 N6 C7 C12 -3.3(15) . . . . ?
C5 C13 C14 C15 0.0 . . . . ?
C5 C13 C12 C11 -178.7(10) . . . . ?
C5 C13 C12 C7 -2.7(10) . . . . ?
C13 C5 C4 N3 -173.1(16) . . . . ?
C13 C5 C4 C16 0.0 . . . . ?
C13 C14 C15 C16 0.0 . . . . ?
C13 C12 C7 N6 3.8(12) . . . . ?
C13 C12 C7 C8 -176.7(12) . . . . ?
C14 C13 C12 C11 5(2) . . . . ?
C14 C13 C12 C7 -178.5(10) . . . . ?
C14 C15 C16 C4 0.0 . . . . ?
C14 C15 C16 C17 -174.6(17) . . . . ?
C15 C16 C4 N3 174.2(13) . . . . ?
C15 C16 C4 C5 0.0 . . . . ?
C15 C16 C17 C2 -177.3(11) . . . . ?
C15 C16 C17 C18 -4(2) . . . . ?
C16 C17 C18 C19 -172.0(18) . . . . ?
C4 N3 C2 C1 -179.6(11) . . . . ?
C4 N3 C2 C17 -2.9(16) . . . . ?
C4 C5 C13 C14 0.0 . . . . ?
C4 C5 C13 C12 -176.5(12) . . . . ?
C4 C16 C17 C2 7.5(11) . . . . ?
C4 C16 C17 C18 -179.6(11) . . . . ?
C44 C45 C53 C54 0.0 . . . . ?
C44 C45 C53 C52 -175.1(11) . . . . ?
C44 C56 C57 C42 -0.2(9) . . . . ?
C44 C56 C57 C58 174.1(9) . . . . ?
C44 N43 C42 C41 -174.5(10) . . . . ?
C44 N43 C42 C57 0.6(16) . . . . ?
C45 N46 C47 C52 -5.1(14) . . . . ?
C45 N46 C47 C48 178.3(10) . . . . ?
C45 C44 C56 C55 0.0 . . . . ?
C45 C44 C56 C57 180.0(11) . . . . ?
C45 C44 N43 C42 180.0(10) . . . . ?
C45 C53 C54 C55 0.0 . . . . ?
C45 C53 C52 C47 -4.2(9) . . . . ?
C45 C53 C52 C51 179.1(10) . . . . ?
C53 C54 C55 C56 0.0 . . . . ?
C53 C52 C51 C50 176.3(15) . . . . ?
C54 C53 C52 C47 -178.3(10) . . . . ?
C54 C53 C52 C51 5(2) . . . . ?
C54 C55 C56 C44 0.0 . . . . ?
C54 C55 C56 C57 -180.0(14) . . . . ?
C55 C56 C57 C42 179.8(9) . . . . ?
C55 C56 C57 C58 -6.0(19) . . . . ?
C56 C44 C45 N46 -175.7(15) . . . . ?
C56 C44 C45 C53 0.0 . . . . ?
C56 C44 N43 C42 -0.7(15) . . . . ?
C56 C57 C58 C59 -173.6(14) . . . . ?
C178 C179 N180 C181 0.0 . . . . ?
C178 C179 N180 C182 178.4(14) . . . . ?
C179 C178 C177 C176 0.0 . . . . ?
C179 N180 C181 C176 0.0 . . . . ?
N180 C181 C176 C177 0.0 . . . . ?
N180 C181 C176 C216 175.6(16) . . . . ?
C181 C176 C177 C178 0.0 . . . . ?
C181 C176 C216 C215 130(12) . . . . ?
C177 C178 C179 N180 0.0 . . . . ?
C177 C176 C216 C215 -54(13) . . . . ?
C208 C162 C163 C164 -179.4(15) . . . . ?
C208 C162 C167 N166 179.5(14) . . . . ?
C38 C39 C40 C21 0.0 . . . . ?
C38 C39 C233 C236 50.3(14) . . . . ?
C38 C39 C233 C234 -62.9(13) . . . . ?
C38 C39 C233 C235 172.8(10) . . . . ?
C39 C38 C37 C36 -179.6(14) . . . . ?
C39 C38 C37 C22 0.0 . . . . ?
C39 C40 C21 C202 172.5(14) . . . . ?
C39 C40 C21 C22 0.0 . . . . ?
C40 C39 C233 C236 -136.0(11) . . . . ?
C40 C39 C233 C234 110.9(11) . . . . ?
C40 C39 C233 C235 -13.4(16) . . . . ?
C40 C21 C22 C37 0.0 . . . . ?
C40 C21 C22 N23 -179.7(16) . . . . ?
C21 C22 C37 C36 179.7(12) . . . . ?
C21 C22 C37 C38 0.0 . . . . ?
C21 C22 N23 C24 178.0(10) . . . . ?
C37 C36 C24 C25 -179.9(11) . . . . ?
C37 C36 C24 N23 -3.9(12) . . . . ?
C37 C38 C39 C40 0.0 . . . . ?
C37 C38 C39 C233 173.7(13) . . . . ?
C37 C22 N23 C24 -1.7(15) . . . . ?
C149 C150 C151 N152 0.0 . . . . ?
C150 C149 C148 C200 179.5(17) . . . . ?
C150 C149 C148 C153 0.0 . . . . ?
C150 C151 N152 C153 0.0 . . . . ?
C150 C151 N152 C154 -178.8(13) . . . . ?
C151 N152 C153 C148 0.0 . . . . ?
N152 C153 C148 C200 -179.6(14) . . . . ?
N152 C153 C148 C149 0.0 . . . . ?
C148 C149 C150 C201 -176.8(15) . . . . ?
C148 C149 C150 C151 0.0 . . . . ?
C62 N63 C64 C65 -176.0(10) . . . . ?
C62 N63 C64 C76 6.5(16) . . . . ?
C62 C77 C78 C79 0.0 . . . . ?
C62 C77 C76 C64 1.3(10) . . . . ?
C62 C77 C76 C75 178.1(9) . . . . ?
C62 C61 C210 C209 173(16) . . . . ?
C77 C62 C61 C80 0.0 . . . . ?
C77 C62 C61 C210 -176.2(16) . . . . ?
C77 C78 C79 C80 0.0 . . . . ?
C77 C78 C79 C249 178.0(15) . . . . ?
C78 C77 C76 C64 -180.0(10) . . . . ?
C78 C77 C76 C75 -3(2) . . . . ?
C78 C79 C80 C61 0.0 . . . . ?
C78 C79 C249 C250 -67.6(15) . . . . ?
C78 C79 C249 C251 171.0(13) . . . . ?
C78 C79 C249 C252 47.8(15) . . . . ?
C79 C80 C61 C62 0.0 . . . . ?
C79 C80 C61 C210 176.1(16) . . . . ?
C80 C79 C249 C250 110.4(14) . . . . ?
C80 C79 C249 C251 -11(2) . . . . ?
C80 C79 C249 C252 -134.2(12) . . . . ?
C80 C61 C210 C209 -3(17) . . . . ?
C61 C62 C77 C78 0.0 . . . . ?
C61 C62 C77 C76 179.0(12) . . . . ?
C8 C9 C10 C11 0.0 . . . . ?
C8 C9 C10 C229 -172.3(14) . . . . ?
C9 C8 C7 N6 179.4(16) . . . . ?
C9 C8 C7 C12 0.0 . . . . ?
C9 C10 C11 C12 0.0 . . . . ?
C9 C10 C229 C232 72.7(13) . . . . ?
C9 C10 C229 C231 -162.6(9) . . . . ?
C9 C10 C229 C230 -40.0(14) . . . . ?
C10 C11 C12 C13 175.6(16) . . . . ?
C10 C11 C12 C7 0.0 . . . . ?
C11 C10 C229 C232 -100.2(9) . . . . ?
C11 C10 C229 C231 24.5(14) . . . . ?
C11 C10 C229 C230 147.2(8) . . . . ?
C11 C12 C7 N6 -179.5(14) . . . . ?
C11 C12 C7 C8 0.0 . . . . ?
C12 C13 C14 C15 175.3(16) . . . . ?
C7 N6 C5 C13 1.5(16) . . . . ?
C7 N6 C5 C4 178.4(11) . . . . ?
C7 C8 C9 C10 0.0 . . . . ?
C219 C108 C109 C110 174.6(14) . . . . ?
C147 N143 C142 C141 -174.8(17) . . . . ?
C124 N123 C122 C121 178.1(10) . . . . ?
C124 N123 C122 C137 -4.9(15) . . . . ?
C124 C125 C133 C134 0.0 . . . . ?
C124 C125 C133 C132 179.8(13) . . . . ?
C124 C125 N126 C127 179.1(11) . . . . ?
C125 C124 C136 C137 -170.9(12) . . . . ?
C125 C124 C136 C135 0.0 . . . . ?
C125 C133 C134 C135 0.0 . . . . ?
C125 C133 C132 C127 4.6(12) . . . . ?
C125 C133 C132 C131 -179.6(11) . . . . ?
C133 C125 N126 C127 6.8(16) . . . . ?
C133 C134 C135 C136 0.0 . . . . ?
C134 C133 C132 C127 -175.6(10) . . . . ?
C134 C133 C132 C131 0(2) . . . . ?
C134 C135 C136 C137 167.9(15) . . . . ?
C134 C135 C136 C124 0.0 . . . . ?
C136 C137 C138 C139 173.9(15) . . . . ?
C136 C124 C125 C133 0.0 . . . . ?
C136 C124 C125 N126 -171.7(15) . . . . ?
C261 C90 C91 C92 174.7(11) . . . . ?
C47 N46 C45 C44 178.2(10) . . . . ?
C47 N46 C45 C53 2.3(14) . . . . ?
C47 C52 C51 C50 0.0 . . . . ?
C52 C53 C54 C55 173.5(15) . . . . ?
C52 C47 C48 C207 -173.3(15) . . . . ?
C52 C47 C48 C49 0.0 . . . . ?
C52 C51 C50 C49 0.0 . . . . ?
C52 C51 C50 C245 173.8(14) . . . . ?
C51 C50 C49 C48 0.0 . . . . ?
C51 C50 C245 C248 170.1(16) . . . . ?
C51 C50 C245 C246 52(2) . . . . ?
C51 C50 C245 C247 -75(2) . . . . ?
C50 C49 C48 C207 173.6(14) . . . . ?
C50 C49 C48 C47 0.0 . . . . ?
C49 C50 C245 C248 -17(3) . . . . ?
C49 C50 C245 C246 -135.3(18) . . . . ?
C49 C50 C245 C247 98(2) . . . . ?
C48 C47 C52 C53 -177.3(11) . . . . ?
C48 C47 C52 C51 0.0 . . . . ?
C64 N63 C62 C77 -5.6(16) . . . . ?
C64 N63 C62 C61 178.5(10) . . . . ?
C64 C65 C73 C72 179.5(12) . . . . ?
C64 C65 C73 C74 0.0 . . . . ?
C64 C65 N66 C67 -177.3(11) . . . . ?
C65 C64 C76 C77 177.4(12) . . . . ?
C65 C64 C76 C75 0.0 . . . . ?
C65 C73 C74 C75 0.0 . . . . ?
C73 C72 C71 C70 174.8(17) . . . . ?
C73 C65 N66 C67 1.8(16) . . . . ?
C73 C74 C75 C76 0.0 . . . . ?
C74 C75 C76 C77 -176.4(16) . . . . ?
C74 C75 C76 C64 0.0 . . . . ?
C76 C77 C78 C79 -178.6(16) . . . . ?
C76 C64 C65 C73 0.0 . . . . ?
C76 C64 C65 N66 179.0(16) . . . . ?
N187 C186 C185 C221 -177.0(14) . . . . ?
N187 C186 C185 C184 0.0 . . . . ?
C186 N187 C188 C183 0.0 . . . . ?
C186 C185 C184 C183 0.0 . . . . ?
C185 C184 C183 C188 0.0 . . . . ?
C185 C184 C183 C220 -174.3(15) . . . . ?
C184 C183 C188 N187 0.0 . . . . ?
C184 C183 C220 C219 -7(13) . . . . ?
C188 N187 C186 C185 0.0 . . . . ?
C188 C183 C220 C219 179(100) . . . . ?
C233 C39 C40 C21 -173.7(13) . . . . ?
C199 C8 C9 C10 174.5(14) . . . . ?
C199 C8 C7 N6 6.1(19) . . . . ?
C199 C8 C7 C12 -173.3(17) . . . . ?
C141 C146 C145 C144 0.0 . . . . ?
C146 C141 C142 N143 0.0 . . . . ?
C146 C141 C197 C198 -116(8) . . . . ?
C146 C145 C144 N143 0.0 . . . . ?
C145 C144 N143 C147 175.3(15) . . . . ?
C145 C144 N143 C142 0.0 . . . . ?
C144 N143 C142 C141 0.0 . . . . ?
C142 C141 C146 C145 0.0 . . . . ?
C142 C141 C197 C198 70(9) . . . . ?
C217 C178 C179 N180 178.7(13) . . . . ?
C217 C178 C177 C176 -178.6(14) . . . . ?
C257 C99 C100 C81 -169.9(9) . . . . ?
C175 N173 C174 C169 179.9(14) . . . . ?
N66 C67 C72 C71 179.7(15) . . . . ?
N66 C67 C72 C73 3.6(14) . . . . ?
N66 C67 C68 C69 -179.7(17) . . . . ?
N66 C67 C68 C211 11(2) . . . . ?
N66 C65 C73 C72 0.3(13) . . . . ?
N66 C65 C73 C74 -179.2(13) . . . . ?
C189 N187 C186 C185 -176.1(13) . . . . ?
C189 N187 C188 C183 176.1(13) . . . . ?
C96 C97 C98 C99 -176.9(7) . . . . ?
C96 C84 C85 N86 -179.8(4) . . . . ?
C96 C84 C85 C93 0.0 . . . . ?
C84 N83 C82 C81 -177.3(5) . . . . ?
C84 N83 C82 C97 0.1(6) . . . . ?
C84 C96 C95 C94 0.0 . . . . ?
C84 C85 C93 C94 0.0 . . . . ?
C84 C85 C93 C92 -179.9(3) . . . . ?
C85 N86 C87 C88 -176.1(5) . . . . ?
C85 N86 C87 C92 -0.12(17) . . . . ?
C85 C93 C94 C95 0.0 . . . . ?
C85 C93 C92 C91 175.5(6) . . . . ?
C85 C93 C92 C87 0.0(2) . . . . ?
C93 C94 C95 C96 0.0 . . . . ?
C93 C92 C87 N86 0.07(16) . . . . ?
C93 C92 C87 C88 176.4(5) . . . . ?
C94 C93 C92 C91 -4.4(7) . . . . ?
C94 C93 C92 C87 -179.9(2) . . . . ?
C95 C96 C84 N83 -179.8(4) . . . . ?
C95 C96 C84 C85 0.0 . . . . ?
C209 C164 C165 N166 179.2(14) . . . . ?
C215 C88 C89 C90 175.1(11) . . . . ?
C215 C88 C87 N86 0.4(12) . . . . ?
C215 C88 C87 C92 -175.2(11) . . . . ?
C154 N152 C153 C148 178.8(13) . . . . ?
C275 C273 C139 C138 144.6(8) . . . . ?
C275 C273 C139 C140 -37.7(14) . . . . ?
C157 C156 C155 C160 0.0 . . . . ?
C157 C156 C155 C204 179.4(14) . . . . ?
C156 C157 C158 N159 0.0 . . . . ?
C156 C155 C160 N159 0.0 . . . . ?
C155 C160 N159 C158 0.0 . . . . ?
C155 C160 N159 C161 179.4(15) . . . . ?
C160 N159 C158 C157 0.0 . . . . ?
C158 C157 C156 C155 0.0 . . . . ?
C168 N166 C167 C162 -174.5(13) . . . . ?
C88 C89 C90 C261 -174.7(11) . . . . ?
C88 C89 C90 C91 0.0 . . . . ?
C89 C88 C87 N86 175.7(5) . . . . ?
C89 C88 C87 C92 0.0 . . . . ?
C89 C90 C91 C92 0.0 . . . . ?
C90 C91 C92 C93 -174.9(7) . . . . ?
C90 C91 C92 C87 0.0 . . . . ?
C91 C92 C87 N86 -176.4(4) . . . . ?
C91 C92 C87 C88 0.0 . . . . ?
C92 C93 C94 C95 179.9(4) . . . . ?
C87 N86 C85 C84 179.9(2) . . . . ?
C87 N86 C85 C93 0.1(2) . . . . ?
C87 C88 C89 C90 0.0 . . . . ?
N26 C25 C33 C34 -176.4(13) . . . . ?
N26 C25 C33 C32 3.8(12) . . . . ?
N26 C25 C24 C36 175.4(16) . . . . ?
N26 C25 C24 N23 -0.4(19) . . . . ?
N26 C27 C28 C203 5.6(19) . . . . ?
N26 C27 C28 C29 178.0(16) . . . . ?
N23 C22 C37 C36 -0.6(13) . . . . ?
N23 C22 C37 C38 179.8(13) . . . . ?
C104 C105 C113 C112 178.3(12) . . . . ?
C104 C105 C113 C114 0.0 . . . . ?
C105 N106 C107 C108 177.2(10) . . . . ?
C105 N106 C107 C112 -4.9(14) . . . . ?
C105 C104 C116 C117 178.3(12) . . . . ?
C105 C104 C116 C115 0.0 . . . . ?
C105 C113 C114 C115 0.0 . . . . ?
C113 C114 C115 C116 0.0 . . . . ?
C114 C115 C116 C117 -177.7(17) . . . . ?
C114 C115 C116 C104 0.0 . . . . ?
C116 C117 C118 C119 -178.8(15) . . . . ?
C116 C104 C105 N106 -174.9(15) . . . . ?
C116 C104 C105 C113 0.0 . . . . ?
C31 C32 C27 N26 -178.3(14) . . . . ?
C31 C32 C27 C28 0.0 . . . . ?
C31 C30 C237 C238 68.7(15) . . . . ?
C31 C30 C237 C240 -176.2(12) . . . . ?
C31 C30 C237 C239 -49.7(19) . . . . ?
C32 C33 C34 C35 179.8(15) . . . . ?
C32 C31 C30 C29 0.0 . . . . ?
C32 C31 C30 C237 175.8(14) . . . . ?
C32 C27 C28 C203 -172.5(16) . . . . ?
C32 C27 C28 C29 0.0 . . . . ?
C27 C28 C29 C30 0.0 . . . . ?
C28 C29 C30 C31 0.0 . . . . ?
C28 C29 C30 C237 -174.9(17) . . . . ?
C29 C30 C237 C238 -116.0(16) . . . . ?
C29 C30 C237 C240 -1(2) . . . . ?
C29 C30 C237 C239 125.6(16) . . . . ?
C30 C31 C32 C33 179.3(17) . . . . ?
C30 C31 C32 C27 0.0 . . . . ?
N43 C44 C45 N46 3.6(18) . . . . ?
N43 C44 C45 C53 179.3(15) . . . . ?
N43 C44 C56 C55 -179.4(12) . . . . ?
N43 C44 C56 C57 0.6(12) . . . . ?
N43 C42 C57 C56 -0.2(12) . . . . ?
N43 C42 C57 C58 -175.5(13) . . . . ?
C213 C171 C172 N173 177.3(14) . . . . ?
C220 C183 C188 N187 174.4(15) . . . . ?
C127 C128 C129 C130 0.0 . . . . ?
C128 C127 C132 C133 176.5(14) . . . . ?
C128 C127 C132 C131 0.0 . . . . ?
C128 C127 N126 C125 179.5(11) . . . . ?
C128 C129 C130 C131 0.0 . . . . ?
C128 C129 C130 C277 -171.2(14) . . . . ?
C129 C130 C131 C132 0.0 . . . . ?
C129 C130 C277 C278 -116.0(13) . . . . ?
C129 C130 C277 C280 0.9(18) . . . . ?
C129 C130 C277 C279 127.8(13) . . . . ?
C130 C131 C132 C133 -175.3(18) . . . . ?
C130 C131 C132 C127 0.0 . . . . ?
C131 C130 C277 C278 72.8(13) . . . . ?
C131 C130 C277 C280 -170.3(12) . . . . ?
C131 C130 C277 C279 -43.4(16) . . . . ?
C132 C133 C134 C135 -179.7(17) . . . . ?
C132 C127 C128 C223 176(2) . . . . ?
C132 C127 C128 C129 0.0 . . . . ?
C132 C127 N126 C125 -3.6(16) . . . . ?
C262 C261 C90 C89 -129.3(8) . . . . ?
C262 C261 C90 C91 56.0(12) . . . . ?
C263 C261 C90 C89 118.9(8) . . . . ?
C263 C261 C90 C91 -55.8(13) . . . . ?
N192 C193 C194 C195 0.0 . . . . ?
C193 N192 C191 C190 0.0 . . . . ?
C193 C194 C195 C190 0.0 . . . . ?
C194 C195 C190 C224 -177.1(17) . . . . ?
C194 C195 C190 C191 0.0 . . . . ?
C195 C190 C191 N192 0.0 . . . . ?
C191 N192 C193 C194 0.0 . . . . ?
N126 C125 C133 C134 173.0(13) . . . . ?
N126 C125 C133 C132 -7.2(14) . . . . ?
N126 C127 C128 C223 -7(2) . . . . ?
N126 C127 C128 C129 176.6(17) . . . . ?
N126 C127 C132 C133 -0.6(14) . . . . ?
N126 C127 C132 C131 -177.1(14) . . . . ?
C41 C42 C57 C56 175.3(11) . . . . ?
C41 C42 C57 C58 0.0 . . . . ?
C42 C41 C60 C59 0.0 . . . . ?
C42 C57 C58 C59 0.0 . . . . ?
C57 C58 C59 C60 0.0 . . . . ?
C57 C58 C59 C241 169.4(12) . . . . ?
C58 C59 C60 C41 0.0 . . . . ?
C58 C59 C241 C244 66.3(12) . . . . ?
C58 C59 C241 C242 -62.6(14) . . . . ?
C58 C59 C241 C243 178.7(9) . . . . ?
C60 C41 C42 N43 174.6(16) . . . . ?
C60 C41 C42 C57 0.0 . . . . ?
C60 C59 C241 C244 -126.1(12) . . . . ?
C60 C59 C241 C242 105.0(14) . . . . ?
C60 C59 C241 C243 -13.7(15) . . . . ?
C274 C273 C139 C138 -103.8(9) . . . . ?
C274 C273 C139 C140 73.9(13) . . . . ?
C253 C70 C69 C68 -178.0(13) . . . . ?
C216 C176 C177 C178 -175.7(15) . . . . ?
C182 N180 C181 C176 -178.5(14) . . . . ?
C197 C198 C1 C20 -71(14) . . . . ?
C197 C198 C1 C2 115(14) . . . . ?
C197 C141 C146 C145 -174.0(18) . . . . ?
C197 C141 C142 N143 174.4(17) . . . . ?
C204 C155 C160 N159 -179.4(14) . . . . ?
C19 C20 C1 C198 -174.2(18) . . . . ?
C19 C20 C1 C2 0.0 . . . . ?
C20 C19 C18 C17 0.0 . . . . ?
C20 C19 C225 C228 -123.4(12) . . . . ?
C20 C19 C225 C227 -3.2(17) . . . . ?
C20 C19 C225 C226 119.7(14) . . . . ?
C20 C1 C2 N3 176.4(17) . . . . ?
C20 C1 C2 C17 0.0 . . . . ?
C1 C198 C197 C141 -166(8) . . . . ?
C1 C2 C17 C16 174.1(14) . . . . ?
C1 C2 C17 C18 0.0 . . . . ?
C2 N3 C4 C5 -178.4(11) . . . . ?
C2 N3 C4 C16 8.0(16) . . . . ?
C2 C17 C18 C19 0.0 . . . . ?
C17 C16 C4 N3 -9.8(13) . . . . ?
C17 C16 C4 C5 176.0(13) . . . . ?
C18 C19 C20 C1 0.0 . . . . ?
C18 C19 C225 C228 69.0(13) . . . . ?
C18 C19 C225 C227 -170.8(13) . . . . ?
C18 C19 C225 C226 -47.9(14) . . . . ?
C277 C130 C131 C132 171.2(14) . . . . ?
C225 C19 C20 C1 -167.5(12) . . . . ?
C225 C19 C18 C17 167.5(12) . . . . ?
C229 C10 C11 C12 173.7(12) . . . . ?
C241 C59 C60 C41 -166.3(15) . . . . ?
C245 C50 C49 C48 -172.1(18) . . . . ?
C265 C119 C120 C101 177.6(15) . . . . ?
C276 C273 C139 C138 21.0(14) . . . . ?
C276 C273 C139 C140 -161.3(10) . . . . ?
C264 C261 C90 C89 -8.3(14) . . . . ?
C264 C261 C90 C91 177.0(9) . . . . ?
C269 C110 C111 C112 173.4(13) . . . . ?
C249 C79 C80 C61 -178.0(15) . . . . ?
C161 N159 C158 C157 -179.3(15) . . . . ?

loop_
_smtbx_masks_void_nr
_smtbx_masks_void_average_x
_smtbx_masks_void_average_y
_smtbx_masks_void_average_z
_smtbx_masks_void_volume
_smtbx_masks_void_count_electrons
_smtbx_masks_void_content
1 -0.987 -0.596 -0.898 5600.4 1077.3 ?
